data_7107718
loop_
_publ_author_name
'Ji-Dong Leng'
'Jun-Liang Liu'
'Ming-Liang Tong'

_publ_section_title
;
 Unique Nanoscale {CuII36LnIII24} (Ln = Dy and Gd) Metallo-rings
;
_journal_name_full Chem.Commun.
_journal_page_first 5286
_journal_paper_doi 10.1039/c2cc30521f
_journal_volume 48
_journal_year 2012
_chemical_formula_sum 'C470 H598 Cu36 Dy24 N24 O297'
_chemical_formula_weight 17523.16
_chemical_name_systematic
;
?
;
_space_group_IT_number 2
_symmetry_cell_setting triclinic
_symmetry_space_group_name_Hall '-P 1'
_symmetry_space_group_name_H-M 'P -1'
_atom_sites_solution_hydrogens geom
_atom_sites_solution_primary direct
_atom_sites_solution_secondary difmap
_audit_creation_method SHELXL-97
_cell_angle_alpha 70.341(3)
_cell_angle_beta 73.958(3)
_cell_angle_gamma 89.499(3)
_cell_formula_units_Z 1
_cell_length_a 21.277(4)
_cell_length_b 30.998(5)
_cell_length_c 32.288(5)
_cell_measurement_reflns_used 8574
_cell_measurement_temperature 173(2)
_cell_measurement_theta_max 26.95
_cell_measurement_theta_min 2.34
_cell_volume 19190(6)
_computing_cell_refinement 'Bruker SMART (Bruker, 1998)'
_computing_data_collection 'Bruker SMART (Bruker, 1998)'
_computing_data_reduction 'Bruker SAINT + & SHELXTL (Bruker, 1998)'
_computing_molecular_graphics 'Bruker SHELXTL'
_computing_publication_material 'Bruker SHELXTL'
_computing_structure_refinement 'SHELXL-97 (Sheldrick, 1997)'
_computing_structure_solution 'SHELXS-97 (Sheldrick, 1990)'
_diffrn_ambient_temperature 173(2)
_diffrn_measured_fraction_theta_full 0.979
_diffrn_measured_fraction_theta_max 0.979
_diffrn_measurement_device_type 'Bruker SMART CCD area detector'
_diffrn_measurement_method 'phi and omega scans'
_diffrn_radiation_monochromator graphite
_diffrn_radiation_source 'fine-focus sealed tube'
_diffrn_radiation_type MoK\a
_diffrn_radiation_wavelength 0.71073
_diffrn_reflns_av_R_equivalents 0.0726
_diffrn_reflns_av_sigmaI/netI 0.1663
_diffrn_reflns_limit_h_max 25
_diffrn_reflns_limit_h_min -25
_diffrn_reflns_limit_k_max 36
_diffrn_reflns_limit_k_min -36
_diffrn_reflns_limit_l_max 38
_diffrn_reflns_limit_l_min -38
_diffrn_reflns_number 135081
_diffrn_reflns_theta_full 25.00
_diffrn_reflns_theta_max 25.00
_diffrn_reflns_theta_min 1.33
_exptl_absorpt_coefficient_mu 3.356
_exptl_absorpt_correction_T_max 0.5834
_exptl_absorpt_correction_T_min 0.4757
_exptl_absorpt_correction_type multi-scan
_exptl_absorpt_process_details 'SADABS (Bruker, 2002)'
_exptl_crystal_colour blue
_exptl_crystal_density_diffrn 1.516
_exptl_crystal_density_method 'not measured'
_exptl_crystal_description block
_exptl_crystal_F_000 8590
_exptl_crystal_size_max 0.26
_exptl_crystal_size_mid 0.21
_exptl_crystal_size_min 0.18
_platon_squeeze_details
;
;
_refine_diff_density_max 3.334
_refine_diff_density_min -2.010
_refine_diff_density_rms 0.228
_refine_ls_extinction_method none
_refine_ls_goodness_of_fit_ref 0.880
_refine_ls_hydrogen_treatment constr
_refine_ls_matrix_type full
_refine_ls_number_parameters 3770
_refine_ls_number_reflns 66196
_refine_ls_number_restraints 429
_refine_ls_restrained_S_all 0.883
_refine_ls_R_factor_all 0.1459
_refine_ls_R_factor_gt 0.0677
_refine_ls_shift/su_max 0.002
_refine_ls_shift/su_mean 0.000
_refine_ls_structure_factor_coef Fsqd
_refine_ls_weighting_details 'calc w=1/[\s^2^(Fo^2^)+(0.0976P)^2^+0.0000P] where P=(Fo^2^+2Fc^2^)/3'
_refine_ls_weighting_scheme calc
_refine_ls_wR_factor_gt 0.1588
_refine_ls_wR_factor_ref 0.1869
_reflns_number_gt 32456
_reflns_number_total 66196
_reflns_threshold_expression >2sigma(I)
_cod_data_source_file c2cc30521f.txt
_cod_data_source_block 1
_cod_original_cell_volume 19189(6)
_cod_original_sg_symbol_H-M P-1
_cod_database_code 7107718

loop_
_symmetry_equiv_pos_as_xyz
'x, y, z'
'-x, -y, -z'

loop_
_atom_site_label
_atom_site_type_symbol
_atom_site_fract_x
_atom_site_fract_y
_atom_site_fract_z
_atom_site_U_iso_or_equiv
_atom_site_adp_type
_atom_site_occupancy
_atom_site_symmetry_multiplicity
_atom_site_calc_flag
_atom_site_refinement_flags
Dy1 Dy -1.05733(3) 0.636218(19) -0.35431(2) 0.02465(15) Uani 1 1 d .
Dy2 Dy -1.12286(3) 0.749552(19) -0.363055(19) 0.02379(15) Uani 1 1 d .
Dy3 Dy -0.93918(3) 0.74144(2) -0.40394(2) 0.02498(15) Uani 1 1 d .
Dy4 Dy -1.05547(3) 0.72312(2) -0.47042(2) 0.02627(15) Uani 1 1 d .
Dy5 Dy -1.43003(3) 0.900458(19) -0.250701(19) 0.02274(15) Uani 1 1 d .
Dy6 Dy -1.45716(3) 1.00336(2) -0.211440(19) 0.02445(15) Uani 1 1 d .
Dy7 Dy -1.54875(3) 0.98179(2) -0.291571(19) 0.02419(15) Uani 1 1 d .
Dy8 Dy -1.58709(3) 0.90491(2) -0.166784(19) 0.02451(15) Uani 1 1 d .
Dy9 Dy -1.89480(3) 0.75784(2) 0.09023(2) 0.02994(16) Uani 1 1 d .
Dy10 Dy -1.94655(3) 0.77351(2) 0.20744(2) 0.03235(17) Uani 1 1 d .
Dy11 Dy -2.07524(3) 0.73397(2) 0.16095(2) 0.03591(18) Uani 1 1 d .
Dy12 Dy -1.95242(3) 0.65570(2) 0.19897(2) 0.02784(16) Uani 1 1 d .
Cu1 Cu -1.19983(8) 0.79857(5) -0.44250(5) 0.0291(4) Uani 1 1 d .
Cu2 Cu -1.18288(7) 0.85051(5) -0.36759(5) 0.0243(4) Uani 1 1 d .
Cu3 Cu -1.28518(8) 0.76037(5) -0.32822(5) 0.0271(4) Uani 1 1 d .
Cu4 Cu -1.39269(7) 0.81123(5) -0.28901(5) 0.0268(4) Uani 1 1 d .
Cu5 Cu -1.28941(7) 0.90036(5) -0.32745(5) 0.0245(4) Uani 1 1 d .
Cu6 Cu -1.43325(7) 0.91112(5) -0.35661(5) 0.0260(4) Uani 1 1 d .
Cu7 Cu -1.58375(8) 0.95210(5) -0.08866(5) 0.0327(4) Uani 1 1 d .
Cu8 Cu -1.72901(8) 0.90666(5) -0.08844(5) 0.0315(4) Uani 1 1 d .
Cu9 Cu -1.62818(8) 0.83436(5) -0.05763(5) 0.0303(4) Uani 1 1 d .
Cu10 Cu -1.73492(8) 0.78576(5) 0.02942(5) 0.0324(4) Uani 1 1 d .
Cu11 Cu -1.83617(8) 0.85725(6) -0.00085(5) 0.0336(4) Uani 1 1 d .
Cu12 Cu -1.80880(8) 0.84435(5) 0.09962(5) 0.0316(4) Uani 1 1 d .
Cu13 Cu -2.09799(8) 0.59939(6) 0.22172(6) 0.0388(5) Uani 1 1 d .
Cu14 Cu -1.95594(8) 0.54549(5) 0.20247(5) 0.0330(4) Uani 1 1 d .
Cu15 Cu -2.00878(8) 0.56399(5) 0.29675(5) 0.0288(4) Uani 1 1 d .
Cu16 Cu -1.94552(8) 0.44554(5) 0.25302(5) 0.0304(4) Uani 1 1 d .
Cu17 Cu -2.00414(8) 0.46413(5) 0.34752(5) 0.0275(4) Uani 1 1 d .
Cu18 Cu -2.08393(8) 0.38108(5) 0.32673(5) 0.0300(4) Uani 1 1 d .
O1 O -1.0373(4) 0.7057(2) -0.3454(3) 0.029(2) Uani 1 1 d .
H1O H -1.0347 0.7022 -0.3187 0.035 Uiso 1 1 d R
O2 O -1.1193(4) 0.6894(2) -0.3926(3) 0.029(2) Uani 1 1 d .
H2O H -1.1571 0.6779 -0.3896 0.034 Uiso 1 1 d R
O3 O -0.9878(4) 0.6867(3) -0.4240(3) 0.028(2) Uani 1 1 d .
H3O H -0.9592 0.6726 -0.4372 0.034 Uiso 1 1 d R
O4 O -1.0317(4) 0.7681(3) -0.4294(3) 0.029(2) Uani 1 1 d .
H4O H -1.0262 0.7967 -0.4450 0.034 Uiso 1 1 d R
O5 O -1.9924(4) 0.3864(3) 0.2910(3) 0.036(2) Uani 1 1 d .
H5O H -1.9861 0.3675 0.2766 0.043 Uiso 1 1 d R
O6 O -1.1457(4) 0.8227(3) -0.4134(3) 0.031(2) Uani 1 1 d .
H6O H -1.1108 0.8382 -0.4329 0.038 Uiso 1 1 d R
O7 O -1.2256(4) 0.7508(3) -0.3813(3) 0.024(2) Uani 1 1 d .
H7O H -1.2361 0.7251 -0.3828 0.029 Uiso 1 1 d R
O8 O -1.2073(4) 0.7879(3) -0.3241(2) 0.024(2) Uani 1 1 d .
H8O H -1.2074 0.7846 -0.2969 0.028 Uiso 1 1 d R
O9 O -1.2074(4) 0.8785(3) -0.3213(3) 0.027(2) Uani 1 1 d .
H9O H -1.2090 0.8605 -0.2945 0.033 Uiso 1 1 d R
O10 O -1.3400(4) 0.7619(3) -0.2715(3) 0.029(2) Uani 1 1 d .
H10O H -1.3178 0.7664 -0.2549 0.035 Uiso 1 1 d R
O11 O -1.3449(4) 0.8534(3) -0.2725(2) 0.022(2) Uani 1 1 d .
H11O H -1.3260 0.8403 -0.2522 0.026 Uiso 1 1 d R
O12 O -1.4521(4) 0.8589(3) -0.2989(3) 0.0227(19) Uani 1 1 d .
H12O H -1.4919 0.8477 -0.2898 0.027 Uiso 1 1 d R
O13 O -1.3700(4) 0.9303(3) -0.3316(3) 0.031(2) Uani 1 1 d .
H13O H -1.3628 0.9595 -0.3413 0.037 Uiso 1 1 d R
O14 O -1.4477(4) 0.9792(2) -0.2750(2) 0.025(2) Uani 1 1 d .
H14O H -1.4168 0.9950 -0.2984 0.030 Uiso 1 1 d R
O15 O -1.4739(4) 0.9216(3) -0.1852(3) 0.026(2) Uani 1 1 d .
H15O H -1.4581 0.9083 -0.1632 0.031 Uiso 1 1 d R
O16 O -1.5399(4) 0.9064(3) -0.2433(3) 0.026(2) Uani 1 1 d .
H16O H -1.5578 0.8856 -0.2491 0.031 Uiso 1 1 d R
O17 O -1.5605(4) 0.9819(2) -0.2159(2) 0.024(2) Uani 1 1 d .
H17O H -1.5895 0.9992 -0.2084 0.028 Uiso 1 1 d R
O18 O -1.6486(4) 0.9472(3) -0.1204(3) 0.032(2) Uani 1 1 d .
H18O H -1.6558 0.9735 -0.1370 0.038 Uiso 1 1 d R
O19 O -1.5678(4) 0.8902(3) -0.0919(3) 0.030(2) Uani 1 1 d .
H19O H -1.5283 0.8846 -0.0930 0.036 Uiso 1 1 d R
O20 O -1.6756(4) 0.8591(3) -0.1025(3) 0.029(2) Uani 1 1 d .
H20O H -1.6959 0.8389 -0.1078 0.034 Uiso 1 1 d R
O21 O -1.6872(4) 0.7798(3) -0.0271(3) 0.031(2) Uani 1 1 d .
H21O H -1.7122 0.7773 -0.0428 0.037 Uiso 1 1 d R
O22 O -1.8118(4) 0.8715(3) -0.0653(2) 0.036(2) Uani 1 1 d .
H22S H -1.8092 0.8471 -0.0721 0.043 Uiso 1 1 d R
O23 O -1.8177(4) 0.7928(3) 0.0145(2) 0.031(2) Uani 1 1 d .
H23S H -1.8210 0.7808 -0.0050 0.037 Uiso 1 1 d R
O24 O -1.7862(4) 0.7874(3) 0.0883(3) 0.031(2) Uani 1 1 d .
H24S H -1.7729 0.7692 0.1099 0.037 Uiso 1 1 d R
O25 O -1.8694(4) 0.8427(3) 0.0649(2) 0.029(2) Uani 1 1 d .
H25O H -1.9033 0.8563 0.0722 0.035 Uiso 1 1 d R
O26 O -1.9786(4) 0.7827(3) 0.1406(3) 0.033(2) Uani 1 1 d .
H26O H -1.9847 0.8106 0.1277 0.040 Uiso 1 1 d R
O27 O -1.8902(4) 0.7279(3) 0.1671(3) 0.036(2) Uani 1 1 d .
H27O H -1.8510 0.7256 0.1686 0.043 Uiso 1 1 d R
O28 O -1.9817(4) 0.6990(3) 0.1330(3) 0.033(2) Uani 1 1 d .
H28O H -1.9888 0.6828 0.1178 0.039 Uiso 1 1 d R
O29 O -2.0198(4) 0.7111(2) 0.2171(3) 0.027(2) Uani 1 1 d .
H29O H -2.0461 0.7006 0.2441 0.033 Uiso 1 1 d R
O30 O -2.0082(4) 0.5966(3) 0.1833(3) 0.037(2) Uani 1 1 d .
H30O H -2.0060 0.6043 0.1550 0.044 Uiso 1 1 d R
O31 O -2.0491(4) 0.6117(3) 0.2606(3) 0.034(2) Uani 1 1 d .
H31O H -2.0695 0.6278 0.2758 0.041 Uiso 1 1 d R
O32 O -1.9372(4) 0.5770(3) 0.2397(3) 0.028(2) Uani 1 1 d .
H32O H -1.8995 0.5734 0.2438 0.034 Uiso 1 1 d R
O33 O -1.9632(4) 0.5231(3) 0.3348(3) 0.035(2) Uani 1 1 d .
H33O H -1.9226 0.5252 0.3207 0.041 Uiso 1 1 d R
O34 O -1.8923(4) 0.5013(3) 0.2142(3) 0.035(2) Uani 1 1 d U
H34O H -1.8690 0.5091 0.2285 0.042 Uiso 1 1 d R
O35 O -1.9291(4) 0.4449(2) 0.3090(2) 0.024(2) Uani 1 1 d .
H35O H -1.8922 0.4585 0.3052 0.028 Uiso 1 1 d R
O36 O -2.0430(4) 0.4018(3) 0.3649(2) 0.025(2) Uani 1 1 d .
H36O H -2.0662 0.3918 0.3929 0.031 Uiso 1 1 d R
O37 O -1.1505(4) 0.6256(3) -0.2919(3) 0.040(3) Uani 1 1 d .
O38 O -1.1832(4) 0.6948(3) -0.2951(3) 0.039(3) Uani 1 1 d .
O39 O -1.0835(5) 0.5984(3) -0.3985(3) 0.040(3) Uani 1 1 d .
O40 O -1.0670(5) 0.6482(3) -0.4697(3) 0.034(2) Uani 1 1 d .
O41 O -1.0681(4) 0.7995(3) -0.3432(3) 0.039(2) Uani 1 1 d .
O42 O -0.9616(4) 0.8053(3) -0.3795(3) 0.038(2) Uani 1 1 d .
O43 O -0.8918(4) 0.7779(3) -0.4831(3) 0.034(2) Uani 1 1 d .
O44 O -0.9501(4) 0.7493(3) -0.5165(3) 0.031(2) Uani 1 1 d .
O45 O -1.1660(4) 0.7207(3) -0.4696(3) 0.035(2) Uani 1 1 d .
O46 O -1.2475(4) 0.7658(3) -0.4680(3) 0.041(2) Uani 1 1 d .
O47 O -2.0850(4) 0.2878(3) 0.3346(3) 0.030(2) Uani 1 1 d .
O48 O -2.1116(4) 0.3520(3) 0.2877(3) 0.037(2) Uani 1 1 d .
O49 O -2.1397(4) 0.3093(3) 0.4155(3) 0.037(2) Uani 1 1 d .
O50 O -2.1715(4) 0.3718(3) 0.3686(3) 0.036(2) Uani 1 1 d .
O51 O -1.0745(4) 0.7994(3) -0.5076(3) 0.039(2) Uani 1 1 d .
O52 O -1.1576(5) 0.8439(3) -0.5033(3) 0.039(3) Uani 1 1 d .
O53 O -1.1664(4) 0.9092(3) -0.4162(3) 0.037(2) Uani 1 1 d .
O54 O -1.2470(4) 0.9467(3) -0.3862(3) 0.036(2) Uani 1 1 d .
O55 O -1.3571(4) 0.7390(3) -0.3424(3) 0.043(3) Uani 1 1 d .
O56 O -1.4394(4) 0.7760(3) -0.3114(3) 0.035(2) Uani 1 1 d .
O57 O -1.4602(4) 0.8275(3) -0.1958(3) 0.034(2) Uani 1 1 d .
O58 O -1.5596(4) 0.8293(3) -0.1493(3) 0.034(2) Uani 1 1 d .
O59 O -1.3362(4) 0.9231(3) -0.2401(3) 0.039(2) Uani 1 1 d .
O60 O -1.3446(4) 0.9921(3) -0.2311(3) 0.033(2) Uani 1 1 d .
O61 O -1.4152(4) 0.9688(3) -0.4085(3) 0.029(2) Uani 1 1 d .
O62 O -1.4672(5) 1.0053(3) -0.3615(3) 0.040(3) Uani 1 1 d .
O63 O -1.5098(4) 0.8910(3) -0.3702(3) 0.034(2) Uani 1 1 d .
O64 O -1.5648(4) 0.9300(3) -0.3280(3) 0.035(2) Uani 1 1 d .
O65 O -1.4414(4) 0.9724(3) -0.1376(3) 0.036(2) Uani 1 1 d .
O66 O -1.5094(5) 0.9561(3) -0.0667(3) 0.043(3) Uani 1 1 d .
O67 O -1.5358(4) 1.0340(3) -0.1665(3) 0.037(2) Uani 1 1 d .
O68 O -1.6002(5) 1.0157(3) -0.0953(3) 0.047(3) Uani 1 1 d .
O69 O -1.4655(5) 1.0718(3) -0.2696(3) 0.037(2) Uani 1 1 d .
O70 O -1.5375(5) 1.0598(3) -0.3028(3) 0.036(2) Uani 1 1 d .
O71 O -1.6614(4) 0.9645(3) -0.2582(3) 0.037(2) Uani 1 1 d .
O72 O -1.6787(4) 0.9083(3) -0.1908(3) 0.032(2) Uani 1 1 d .
O73 O -1.7685(5) 0.9577(3) -0.0727(3) 0.042(3) Uani 1 1 d .
O74 O -1.8487(5) 0.9215(3) -0.0082(3) 0.053(3) Uani 1 1 d .
O75 O -1.5758(5) 0.8127(3) -0.0161(3) 0.047(3) Uani 1 1 d .
O76 O -1.6569(5) 0.7800(3) 0.0493(3) 0.042(3) Uani 1 1 d .
O77 O -1.8210(5) 0.6998(3) 0.0873(3) 0.047(3) Uani 1 1 d .
O78 O -1.8629(4) 0.6387(3) 0.1495(3) 0.038(2) Uani 1 1 d .
O79 O -1.7538(4) 0.8341(3) 0.1399(3) 0.039(2) Uani 1 1 d .
O80 O -1.8362(5) 0.7882(3) 0.1982(3) 0.040(2) Uani 1 1 d .
O81 O -1.8441(4) 0.8981(3) 0.1128(3) 0.033(2) Uani 1 1 d .
O82 O -1.9278(5) 0.8517(3) 0.1652(3) 0.046(3) Uani 1 1 d .
O83 O -1.9586(5) 0.7921(3) 0.0429(3) 0.042(3) Uani 1 1 d .
O84 O -2.0642(5) 0.7742(3) 0.0849(3) 0.047(3) Uani 1 1 d .
O85 O -1.9320(5) 0.7190(3) 0.2750(3) 0.038(3) Uani 1 1 d .
O86 O -1.9128(5) 0.6553(3) 0.2589(3) 0.043(3) Uani 1 1 d .
O87 O -2.1080(5) 0.6722(3) 0.1426(3) 0.049(3) Uani 1 1 d .
O88 O -2.1360(5) 0.5969(3) 0.1751(4) 0.056(3) Uani 1 1 d .
O89 O -1.9881(6) 0.5139(4) 0.1685(3) 0.057(3) Uani 1 1 d .
O90 O -1.9721(5) 0.4413(3) 0.2023(3) 0.048(3) Uani 1 1 d .
O91 O -2.0906(4) 0.5513(3) 0.3455(3) 0.038(3) Uani 1 1 d .
O92 O -2.0855(5) 0.4760(3) 0.3846(3) 0.044(3) Uani 1 1 d .
O93 O -2.1482(5) 0.6849(3) 0.2289(4) 0.058(3) Uani 1 1 d .
O94 O -2.1816(5) 0.6104(3) 0.2603(3) 0.051(3) Uani 1 1 d .
O95 O -2.0504(5) 0.7947(3) 0.2371(3) 0.045(3) Uani 1 1 d .
O96 O -2.1124(5) 0.7896(3) 0.1942(4) 0.054(3) Uani 1 1 d .
O97 O -0.8339(4) 0.7799(3) -0.4117(3) 0.043(3) Uani 1 1 d .
H97O H -0.8054 0.7613 -0.4059 0.052 Uiso 1 1 d R
O98 O -1.0553(5) 0.7297(3) -0.5482(3) 0.041(2) Uani 1 1 d .
H98O H -1.0909 0.7385 -0.5539 0.050 Uiso 1 1 d R
O99 O -1.3976(4) 1.0647(3) -0.2038(3) 0.038(2) Uani 1 1 d .
H99O H -1.4200 1.0750 -0.1835 0.045 Uiso 1 1 d R
O100 O -1.6029(4) 1.0214(3) -0.3494(3) 0.042(3) Uani 1 1 d .
H100 H -1.6036 1.0068 -0.3673 0.050 Uiso 1 1 d R
O101 O -1.9074(5) 0.7138(4) 0.0379(4) 0.063(3) Uani 1 1 d .
H10A H -1.9225 0.6873 0.0578 0.076 Uiso 1 1 d R
O102 O -1.9377(5) 0.8144(3) 0.2592(3) 0.049(3) Uani 1 1 d .
H10B H -1.8990 0.8269 0.2524 0.059 Uiso 1 1 d R
O103 O -2.1856(5) 0.7480(4) 0.1538(4) 0.064(3) Uani 1 1 d .
H10D H -2.1937 0.7302 0.1405 0.076 Uiso 1 1 d R
N1 N -1.3185(5) 0.8565(3) -0.4034(4) 0.030(3) Uani 1 1 d .
O104 O -1.2861(4) 0.8453(3) -0.4369(3) 0.041(3) Uani 1 1 d U
O105 O -1.3650(5) 0.8791(3) -0.4079(3) 0.040(2) Uani 1 1 d .
O106 O -1.3013(4) 0.8440(3) -0.3675(3) 0.025(2) Uani 1 1 d .
N2 N -1.6946(5) 0.9003(4) 0.0066(3) 0.031(3) Uani 1 1 d .
O107 O -1.6514(5) 0.9311(3) -0.0161(3) 0.053(3) Uani 1 1 d .
O108 O -1.7208(5) 0.8952(3) 0.0474(3) 0.054(3) Uani 1 1 d .
O109 O -1.7124(4) 0.8735(3) -0.0115(3) 0.029(2) Uani 1 1 d .
N3 N -2.0955(6) 0.4892(4) 0.2726(4) 0.037(3) Uani 1 1 d .
O110 O -2.1279(5) 0.5212(3) 0.2574(4) 0.051(3) Uani 1 1 d .
O111 O -2.1209(5) 0.4491(3) 0.2852(3) 0.048(3) Uani 1 1 d .
O112 O -2.0378(4) 0.4961(3) 0.2750(3) 0.032(2) Uani 1 1 d .
C1 C -1.1808(6) 0.6539(5) -0.2743(5) 0.039(4) Uani 1 1 d .
C2 C -1.2219(8) 0.6334(6) -0.2246(5) 0.062(5) Uani 1 1 d U
C3 C -1.2308(10) 0.5865(8) -0.2035(7) 0.099(7) Uani 1 1 d U
H3 H -1.2133 0.5666 -0.2198 0.119 Uiso 1 1 calc R
C4 C -1.2686(12) 0.5682(9) -0.1542(9) 0.121(9) Uani 1 1 d U
H4 H -1.2704 0.5366 -0.1362 0.146 Uiso 1 1 calc R
C5 C -1.3016(15) 0.5995(11) -0.1356(11) 0.157(11) Uani 1 1 d U
H5 H -1.3346 0.5874 -0.1069 0.189 Uiso 1 1 calc R
C6 C -1.2889(14) 0.6497(10) -0.1570(10) 0.144(10) Uani 1 1 d U
H6 H -1.3057 0.6702 -0.1412 0.173 Uiso 1 1 calc R
C7 C -1.2494(11) 0.6649(8) -0.2034(7) 0.101(7) Uani 1 1 d U
H7 H -1.2413 0.6970 -0.2205 0.121 Uiso 1 1 calc R
C8 C -1.0869(7) 0.6100(5) -0.4384(6) 0.040(4) Uani 1 1 d .
C9 C -1.1172(9) 0.5747(5) -0.4519(6) 0.055(5) Uani 1 1 d .
C10 C -1.1084(10) 0.5797(7) -0.4971(7) 0.072(6) Uani 1 1 d .
H10 H -1.0813 0.6051 -0.5211 0.086 Uiso 1 1 calc R
C11 C -1.1410(12) 0.5460(9) -0.5073(8) 0.106(8) Uani 1 1 d U
H11 H -1.1359 0.5481 -0.5381 0.127 Uiso 1 1 calc R
C12 C -1.1777(14) 0.5124(10) -0.4728(11) 0.136(10) Uani 1 1 d U
H12 H -1.1944 0.4884 -0.4800 0.164 Uiso 1 1 calc R
C13 C -1.1952(13) 0.5077(9) -0.4276(9) 0.121(9) Uani 1 1 d U
H13 H -1.2301 0.4863 -0.4053 0.145 Uiso 1 1 calc R
C14 C -1.1580(11) 0.5368(8) -0.4163(8) 0.098(7) Uani 1 1 d U
H14 H -1.1600 0.5312 -0.3851 0.117 Uiso 1 1 calc R
C15 C -1.0110(7) 0.8162(4) -0.3552(4) 0.030(3) Uani 1 1 d .
C16 C -0.9990(6) 0.8525(4) -0.3360(5) 0.037(4) Uani 1 1 d .
C17 C -1.0509(8) 0.8638(5) -0.3063(5) 0.051(4) Uani 1 1 d .
H17 H -1.0934 0.8483 -0.2971 0.061 Uiso 1 1 calc R
C18 C -1.0393(8) 0.8994(6) -0.2897(6) 0.062(5) Uani 1 1 d .
H18 H -1.0745 0.9077 -0.2692 0.075 Uiso 1 1 calc R
C19 C -0.9783(8) 0.9214(6) -0.3031(5) 0.055(5) Uani 1 1 d .
H19 H -0.9712 0.9443 -0.2908 0.066 Uiso 1 1 calc R
C20 C -0.9263(8) 0.9114(5) -0.3340(5) 0.041(4) Uani 1 1 d .
H20 H -0.8848 0.9287 -0.3450 0.049 Uiso 1 1 calc R
C21 C -0.9363(7) 0.8758(4) -0.3483(5) 0.037(4) Uani 1 1 d .
H21 H -0.8999 0.8665 -0.3670 0.044 Uiso 1 1 calc R
C22 C -0.9000(8) 0.7691(4) -0.5166(5) 0.035(4) Uani 1 1 d .
C23 C -0.8442(7) 0.7864(4) -0.5617(4) 0.036(4) Uani 1 1 d .
C24 C -0.7845(8) 0.8020(5) -0.5630(5) 0.054(5) Uani 1 1 d .
H24 H -0.7779 0.8041 -0.5358 0.065 Uiso 1 1 calc R
C25 C -0.7320(8) 0.8152(5) -0.6034(6) 0.055(5) Uani 1 1 d .
H25 H -0.6894 0.8247 -0.6038 0.066 Uiso 1 1 calc R
C26 C -0.7443(10) 0.8140(5) -0.6416(5) 0.064(6) Uani 1 1 d .
H26 H -0.7095 0.8231 -0.6695 0.077 Uiso 1 1 calc R
C27 C -0.8042(8) 0.8003(6) -0.6418(6) 0.061(5) Uani 1 1 d .
H27 H -0.8110 0.8006 -0.6698 0.073 Uiso 1 1 calc R
C28 C -0.8556(8) 0.7857(5) -0.6019(5) 0.049(4) Uani 1 1 d .
H28 H -0.8977 0.7755 -0.6018 0.058 Uiso 1 1 calc R
C29 C -1.2193(7) 0.7310(4) -0.4755(4) 0.028(3) Uani 1 1 d .
C30 C -1.2546(8) 0.7037(7) -0.4924(6) 0.062(5) Uani 1 1 d .
C31 C -1.2237(10) 0.6688(6) -0.5063(6) 0.069(6) Uani 1 1 d .
H31 H -1.1803 0.6632 -0.5048 0.082 Uiso 1 1 calc R
C32 C -1.2562(12) 0.6428(9) -0.5221(8) 0.114(8) Uani 1 1 d U
H32 H -1.2387 0.6158 -0.5263 0.137 Uiso 1 1 calc R
C33 C -1.3159(14) 0.6557(10) -0.5321(9) 0.128(9) Uani 1 1 d U
H33 H -1.3319 0.6423 -0.5501 0.154 Uiso 1 1 calc R
C34 C -1.3528(15) 0.6888(10) -0.5155(10) 0.143(10) Uani 1 1 d U
H34 H -1.3969 0.6938 -0.5157 0.171 Uiso 1 1 calc R
C35 C -1.3141(11) 0.7136(8) -0.4983(7) 0.094(7) Uani 1 1 d U
H35 H -1.3324 0.7389 -0.4905 0.113 Uiso 1 1 calc R
C36 C -2.0984(7) 0.3093(4) 0.2998(5) 0.036(4) Uani 1 1 d .
C37 C -2.1121(7) 0.2839(5) 0.2687(4) 0.037(4) Uani 1 1 d .
C38 C -2.1051(7) 0.2376(5) 0.2814(5) 0.041(4) Uani 1 1 d .
H38 H -2.0960 0.2211 0.3094 0.049 Uiso 1 1 calc R
C39 C -2.1122(7) 0.2154(5) 0.2504(6) 0.055(5) Uani 1 1 d .
H39 H -2.1041 0.1840 0.2570 0.066 Uiso 1 1 calc R
C40 C -2.1299(8) 0.2370(6) 0.2127(6) 0.058(5) Uani 1 1 d .
H40 H -2.1369 0.2210 0.1936 0.070 Uiso 1 1 calc R
C41 C -2.1374(9) 0.2817(7) 0.2024(6) 0.067(5) Uani 1 1 d .
H41 H -2.1495 0.2973 0.1753 0.080 Uiso 1 1 calc R
C42 C -2.1283(7) 0.3073(6) 0.2297(5) 0.049(4) Uani 1 1 d .
H42 H -2.1333 0.3394 0.2212 0.058 Uiso 1 1 calc R
C43 C -2.1839(7) 0.3350(5) 0.4053(5) 0.033(3) Uani 1 1 d .
C44 C -2.2512(6) 0.3252(5) 0.4355(5) 0.039(4) Uani 1 1 d .
C45 C -2.2712(8) 0.2817(5) 0.4696(5) 0.051(4) Uani 1 1 d .
H45 H -2.2398 0.2600 0.4748 0.062 Uiso 1 1 calc R
C46 C -2.3356(9) 0.2703(6) 0.4954(6) 0.077(6) Uani 1 1 d .
H46 H -2.3488 0.2396 0.5161 0.092 Uiso 1 1 calc R
C47 C -2.3819(9) 0.3015(8) 0.4924(7) 0.080(6) Uani 1 1 d .
H47 H -2.4252 0.2936 0.5129 0.096 Uiso 1 1 calc R
C48 C -2.3635(10) 0.3462(8) 0.4579(7) 0.088(7) Uani 1 1 d .
H48 H -2.3945 0.3683 0.4538 0.105 Uiso 1 1 calc R
C49 C -2.2987(8) 0.3561(5) 0.4306(6) 0.070(6) Uani 1 1 d .
H49 H -2.2861 0.3855 0.4073 0.084 Uiso 1 1 calc R
C50 C -1.1007(7) 0.8343(4) -0.5231(4) 0.026(3) Uani 1 1 d .
C51 C -1.0640(7) 0.8694(5) -0.5694(4) 0.041(4) Uani 1 1 d .
C52 C -1.0065(8) 0.8575(5) -0.5949(5) 0.057(5) Uani 1 1 d .
H52 H -0.9894 0.8290 -0.5832 0.069 Uiso 1 1 calc R
C53 C -0.9753(9) 0.8894(7) -0.6381(6) 0.068(5) Uani 1 1 d .
H53 H -0.9366 0.8821 -0.6566 0.081 Uiso 1 1 calc R
C54 C -0.9988(11) 0.9309(8) -0.6545(7) 0.093(8) Uani 1 1 d .
H54 H -0.9766 0.9521 -0.6841 0.111 Uiso 1 1 calc R
C55 C -1.0528(13) 0.9418(7) -0.6289(8) 0.110(9) Uani 1 1 d .
H55 H -1.0683 0.9708 -0.6409 0.132 Uiso 1 1 calc R
C56 C -1.0884(9) 0.9113(5) -0.5840(5) 0.069(6) Uani 1 1 d .
H56 H -1.1263 0.9195 -0.5655 0.082 Uiso 1 1 calc R
C57 C -1.1982(6) 0.9431(4) -0.4178(4) 0.030(3) Uani 1 1 d .
C58 C -1.1832(7) 0.9829(5) -0.4616(4) 0.040(4) Uani 1 1 d .
C59 C -1.1297(8) 0.9828(5) -0.4970(5) 0.067(6) Uani 1 1 d .
H59 H -1.1020 0.9585 -0.4934 0.081 Uiso 1 1 calc R
C60 C -1.1176(9) 1.0188(7) -0.5377(7) 0.085(6) Uani 1 1 d U
H60 H -1.0804 1.0198 -0.5624 0.102 Uiso 1 1 calc R
C61 C -1.1602(11) 1.0553(8) -0.5436(8) 0.110(8) Uani 1 1 d U
H61 H -1.1526 1.0795 -0.5723 0.132 Uiso 1 1 calc R
C62 C -1.2117(9) 1.0541(6) -0.5070(6) 0.075(5) Uani 1 1 d U
H62 H -1.2386 1.0790 -0.5100 0.090 Uiso 1 1 calc R
C63 C -1.2258(8) 1.0181(5) -0.4659(5) 0.053(4) Uani 1 1 d U
H63 H -1.2632 1.0170 -0.4412 0.063 Uiso 1 1 calc R
C64 C -1.4163(7) 0.7498(5) -0.3333(5) 0.032(3) Uani 1 1 d .
C65 C -1.4632(7) 0.7287(5) -0.3510(5) 0.048(4) Uani 1 1 d .
C66 C -1.4442(9) 0.6979(7) -0.3732(7) 0.077(6) Uani 1 1 d .
H66 H -1.4022 0.6866 -0.3751 0.093 Uiso 1 1 calc R
C67 C -1.4850(12) 0.6836(8) -0.3923(8) 0.108(9) Uani 1 1 d .
H67 H -1.4698 0.6651 -0.4107 0.130 Uiso 1 1 calc R
C68 C -1.5490(12) 0.6954(10) -0.3853(9) 0.122(10) Uani 1 1 d .
H68 H -1.5790 0.6821 -0.3955 0.146 Uiso 1 1 calc R
C69 C -1.5688(9) 0.7265(8) -0.3636(8) 0.094(8) Uani 1 1 d .
H69 H -1.6111 0.7373 -0.3617 0.113 Uiso 1 1 calc R
C70 C -1.5264(9) 0.7423(6) -0.3438(6) 0.066(5) Uani 1 1 d .
H70 H -1.5407 0.7616 -0.3262 0.079 Uiso 1 1 calc R
C71 C -1.5128(7) 0.8096(4) -0.1630(4) 0.033(4) Uani 1 1 d .
C72 C -1.5102(13) 0.7615(8) -0.1355(9) 0.167(5) Uani 1 1 d DU
C73 C -1.4621(11) 0.7344(9) -0.1486(8) 0.167(5) Uani 1 1 d D
H73 H -1.4273 0.7483 -0.1760 0.201 Uiso 1 1 calc R
C74 C -1.4618(11) 0.6879(9) -0.1239(9) 0.167(5) Uani 1 1 d D
H74 H -1.4282 0.6701 -0.1337 0.201 Uiso 1 1 calc R
C75 C -1.5136(12) 0.6692(8) -0.0841(8) 0.167(5) Uani 1 1 d D
H75 H -1.5148 0.6376 -0.0664 0.201 Uiso 1 1 calc R
C76 C -1.5636(11) 0.6940(9) -0.0688(8) 0.167(5) Uani 1 1 d D
H76 H -1.5985 0.6802 -0.0415 0.201 Uiso 1 1 calc R
C77 C -1.5600(12) 0.7399(9) -0.0957(9) 0.167(5) Uani 1 1 d D
H77 H -1.5938 0.7577 -0.0861 0.201 Uiso 1 1 calc R
C78 C -1.3154(6) 0.9576(5) -0.2311(4) 0.031(3) Uani 1 1 d .
C79 C -1.2521(7) 0.9507(6) -0.2180(5) 0.042(4) Uani 1 1 d .
C80 C -1.2318(8) 0.9069(5) -0.2054(5) 0.047(4) Uani 1 1 d .
H80 H -1.2559 0.8821 -0.2068 0.057 Uiso 1 1 calc R
C81 C -1.1749(10) 0.8993(7) -0.1905(6) 0.077(6) Uani 1 1 d .
H81 H -1.1613 0.8694 -0.1795 0.092 Uiso 1 1 calc R
C82 C -1.1392(9) 0.9390(8) -0.1927(7) 0.076(6) Uani 1 1 d .
H82 H -1.0983 0.9355 -0.1860 0.091 Uiso 1 1 calc R
C83 C -1.1608(8) 0.9816(7) -0.2039(6) 0.058(5) Uani 1 1 d .
H83 H -1.1368 1.0069 -0.2032 0.070 Uiso 1 1 calc R
C84 C -1.2183(8) 0.9874(6) -0.2163(5) 0.054(5) Uani 1 1 d .
H84 H -1.2346 1.0168 -0.2237 0.064 Uiso 1 1 calc R
C85 C -1.4373(7) 1.0041(4) -0.4008(4) 0.029(3) Uani 1 1 d .
C86 C -1.4228(7) 1.0492(5) -0.4403(5) 0.042(4) Uani 1 1 d .
C87 C -1.3819(7) 1.0518(5) -0.4827(5) 0.049(4) Uani 1 1 d U
H87 H -1.3624 1.0252 -0.4866 0.059 Uiso 1 1 calc R
C88 C -1.3692(9) 1.0932(6) -0.5198(5) 0.063(5) Uani 1 1 d .
H88 H -1.3432 1.0954 -0.5496 0.075 Uiso 1 1 calc R
C89 C -1.3964(9) 1.1311(6) -0.5107(5) 0.063(5) Uani 1 1 d .
H89 H -1.3872 1.1597 -0.5355 0.075 Uiso 1 1 calc R
C90 C -1.4348(9) 1.1307(5) -0.4699(5) 0.064(5) Uani 1 1 d .
H90 H -1.4518 1.1578 -0.4656 0.077 Uiso 1 1 calc R
C91 C -1.4490(7) 1.0872(5) -0.4330(5) 0.047(4) Uani 1 1 d .
H91 H -1.4767 1.0849 -0.4035 0.056 Uiso 1 1 calc R
C92 C -1.5621(6) 0.9045(4) -0.3502(4) 0.026(3) Uani 1 1 d U
C93 C -1.6248(7) 0.8868(4) -0.3522(4) 0.031(3) Uani 1 1 d .
C94 C -1.6295(7) 0.8484(4) -0.3646(4) 0.034(3) Uani 1 1 d .
H94 H -1.5909 0.8343 -0.3740 0.040 Uiso 1 1 calc R
C95 C -1.6898(8) 0.8300(6) -0.3637(5) 0.050(4) Uani 1 1 d .
H95 H -1.6918 0.8041 -0.3729 0.060 Uiso 1 1 calc R
C96 C -1.7444(9) 0.8490(7) -0.3499(6) 0.074(6) Uani 1 1 d .
H96 H -1.7857 0.8360 -0.3480 0.089 Uiso 1 1 calc R
C97 C -1.7407(8) 0.8871(8) -0.3384(6) 0.077(6) Uani 1 1 d .
H97 H -1.7800 0.9007 -0.3296 0.093 Uiso 1 1 calc R
C98 C -1.6831(7) 0.9067(5) -0.3388(5) 0.047(4) Uani 1 1 d .
H98 H -1.6824 0.9332 -0.3302 0.057 Uiso 1 1 calc R
C99 C -1.4531(7) 0.9645(4) -0.0959(4) 0.028(3) Uani 1 1 d .
C100 C -1.3949(7) 0.9648(4) -0.0773(4) 0.031(3) Uani 1 1 d .
C101 C -1.3371(9) 0.9529(5) -0.0973(5) 0.052(4) Uani 1 1 d .
H101 H -1.3325 0.9449 -0.1238 0.062 Uiso 1 1 calc R
C102 C -1.2825(9) 0.9517(6) -0.0803(6) 0.064(5) Uani 1 1 d .
H102 H -1.2419 0.9425 -0.0944 0.077 Uiso 1 1 calc R
C103 C -1.2908(10) 0.9644(6) -0.0422(7) 0.065(5) Uani 1 1 d .
H103 H -1.2547 0.9647 -0.0302 0.078 Uiso 1 1 calc R
C104 C -1.3494(10) 0.9766(6) -0.0214(6) 0.058(5) Uani 1 1 d .
H104 H -1.3542 0.9853 0.0048 0.070 Uiso 1 1 calc R
C105 C -1.4017(9) 0.9763(5) -0.0387(5) 0.054(5) Uani 1 1 d .
H105 H -1.4431 0.9840 -0.0237 0.065 Uiso 1 1 calc R
C106 C -1.5720(7) 1.0458(5) -0.1348(5) 0.036(4) Uani 1 1 d .
C107 C -1.5821(8) 1.0953(5) -0.1423(5) 0.052(5) Uani 1 1 d .
C108 C -1.5562(10) 1.1249(5) -0.1860(6) 0.084(7) Uani 1 1 d .
H108 H -1.5309 1.1143 -0.2093 0.101 Uiso 1 1 calc R
C109 C -1.5673(10) 1.1710(7) -0.1961(7) 0.083(6) Uani 1 1 d U
H109 H -1.5505 1.1920 -0.2266 0.099 Uiso 1 1 calc R
C110 C -1.6022(9) 1.1859(7) -0.1622(7) 0.083(6) Uani 1 1 d U
H110 H -1.6089 1.2176 -0.1688 0.100 Uiso 1 1 calc R
C111 C -1.6288(10) 1.1536(7) -0.1166(7) 0.084(6) Uani 1 1 d U
H111 H -1.6529 1.1635 -0.0924 0.100 Uiso 1 1 calc R
C112 C -1.6190(8) 1.1088(5) -0.1088(6) 0.062(5) Uani 1 1 d .
H112 H -1.6384 1.0866 -0.0791 0.074 Uiso 1 1 calc R
C113 C -1.5006(7) 1.0848(4) -0.2956(4) 0.024(3) Uani 1 1 d .
C114 C -1.4991(7) 1.1353(5) -0.3194(4) 0.036(4) Uani 1 1 d .
C115 C -1.4625(8) 1.1672(5) -0.3125(5) 0.049(4) Uani 1 1 d .
H115 H -1.4382 1.1573 -0.2909 0.059 Uiso 1 1 calc R
C116 C -1.4607(10) 1.2145(6) -0.3375(7) 0.081(6) Uani 1 1 d .
H116 H -1.4351 1.2362 -0.3324 0.097 Uiso 1 1 calc R
C117 C -1.4937(10) 1.2289(6) -0.3673(7) 0.071(6) Uani 1 1 d .
H117 H -1.4935 1.2609 -0.3830 0.085 Uiso 1 1 calc R
C118 C -1.5276(10) 1.1989(7) -0.3759(7) 0.086(7) Uani 1 1 d .
H118 H -1.5493 1.2096 -0.3991 0.103 Uiso 1 1 calc R
C119 C -1.5320(8) 1.1514(5) -0.3512(6) 0.050(4) Uani 1 1 d .
H119 H -1.5582 1.1305 -0.3568 0.060 Uiso 1 1 calc R
C120 C -1.6976(7) 0.9321(5) -0.2225(5) 0.037(4) Uani 1 1 d .
C121 C -1.7662(8) 0.9254(5) -0.2234(4) 0.040(4) Uani 1 1 d .
C122 C -1.7922(8) 0.9515(6) -0.2560(5) 0.052(4) Uani 1 1 d .
H122 H -1.7644 0.9758 -0.2810 0.062 Uiso 1 1 calc R
C123 C -1.8560(8) 0.9454(6) -0.2557(6) 0.065(5) Uani 1 1 d .
H123 H -1.8721 0.9652 -0.2793 0.078 Uiso 1 1 calc R
C124 C -1.8959(8) 0.9100(7) -0.2204(6) 0.063(5) Uani 1 1 d .
H124 H -1.9403 0.9052 -0.2196 0.076 Uiso 1 1 calc R
C125 C -1.8729(8) 0.8811(6) -0.1859(6) 0.055(5) Uani 1 1 d .
H125 H -1.9004 0.8561 -0.1618 0.066 Uiso 1 1 calc R
C126 C -1.8076(8) 0.8901(5) -0.1879(5) 0.051(4) Uani 1 1 d .
H126 H -1.7912 0.8712 -0.1640 0.061 Uiso 1 1 calc R
C127 C -1.8158(8) 0.9557(4) -0.0384(5) 0.046(4) Uani 1 1 d .
C128 C -1.8296(9) 1.0011(6) -0.0326(5) 0.064(6) Uani 1 1 d .
C129 C -1.7876(9) 1.0393(6) -0.0585(6) 0.061(5) Uani 1 1 d .
H129 H -1.7479 1.0369 -0.0798 0.074 Uiso 1 1 calc R
C130 C -1.8012(11) 1.0812(7) -0.0545(7) 0.081(6) Uani 1 1 d .
H130 H -1.7713 1.1078 -0.0721 0.097 Uiso 1 1 calc R
C131 C -1.8623(12) 1.0833(7) -0.0230(7) 0.095(8) Uani 1 1 d .
H131 H -1.8723 1.1119 -0.0191 0.114 Uiso 1 1 calc R
C132 C -1.9060(12) 1.0463(8) 0.0013(8) 0.097(7) Uani 1 1 d U
H132 H -1.9483 1.0483 0.0200 0.117 Uiso 1 1 calc R
C133 C -1.8852(10) 1.0055(7) -0.0026(7) 0.084(6) Uani 1 1 d U
H133 H -1.9123 0.9782 0.0174 0.101 Uiso 1 1 calc R
C134 C -1.5968(7) 0.7871(5) 0.0258(5) 0.036(4) Uani 1 1 d .
C135 C -1.5499(8) 0.7657(5) 0.0488(5) 0.070(6) Uani 1 1 d D
C136 C -1.4907(9) 0.7553(6) 0.0252(6) 0.125(9) Uani 1 1 d DU
H136 H -1.4803 0.7641 -0.0072 0.150 Uiso 1 1 calc R
C137 C -1.4457(9) 0.7327(7) 0.0466(8) 0.199(15) Uani 1 1 d DU
H137 H -1.4052 0.7258 0.0296 0.239 Uiso 1 1 calc R
C138 C -1.4624(10) 0.7205(7) 0.0937(8) 0.194(15) Uani 1 1 d DU
H138 H -1.4321 0.7051 0.1091 0.233 Uiso 1 1 calc R
C139 C -1.5207(10) 0.7296(6) 0.1196(6) 0.114(8) Uani 1 1 d DU
H139 H -1.5309 0.7208 0.1521 0.137 Uiso 1 1 calc R
C140 C -1.5637(8) 0.7522(5) 0.0962(5) 0.089(7) Uani 1 1 d D
H140 H -1.6043 0.7587 0.1133 0.107 Uiso 1 1 calc R
C141 C -1.8159(7) 0.6603(5) 0.1163(5) 0.038(4) Uani 1 1 d .
C142 C -1.7521(8) 0.6387(6) 0.1069(7) 0.068(6) Uani 1 1 d .
C143 C -1.6949(11) 0.6632(7) 0.0750(8) 0.098(7) Uani 1 1 d U
H143 H -1.6956 0.6940 0.0558 0.117 Uiso 1 1 calc R
C144 C -1.6360(12) 0.6424(9) 0.0712(9) 0.120(9) Uani 1 1 d U
H144 H -1.5968 0.6586 0.0487 0.144 Uiso 1 1 calc R
C145 C -1.6351(16) 0.6019(11) 0.0982(11) 0.155(12) Uani 1 1 d U
H145 H -1.5944 0.5886 0.0950 0.186 Uiso 1 1 calc R
C146 C -1.6915(13) 0.5750(10) 0.1330(9) 0.128(9) Uani 1 1 d U
H146 H -1.6893 0.5448 0.1528 0.154 Uiso 1 1 calc R
C147 C -1.7481(8) 0.5953(6) 0.1358(7) 0.079(7) Uani 1 1 d .
H147 H -1.7868 0.5788 0.1586 0.094 Uiso 1 1 calc R
C148 C -1.7782(7) 0.8061(5) 0.1796(5) 0.032(3) Uani 1 1 d .
C149 C -1.7285(8) 0.7920(5) 0.2068(5) 0.046(4) Uani 1 1 d .
C150 C -1.6626(9) 0.8025(6) 0.1884(6) 0.063(5) Uani 1 1 d .
H150 H -1.6469 0.8215 0.1570 0.076 Uiso 1 1 calc R
C151 C -1.6164(10) 0.7879(7) 0.2118(7) 0.074(6) Uani 1 1 d .
H151 H -1.5712 0.7985 0.1974 0.088 Uiso 1 1 calc R
C152 C -1.6359(12) 0.7599(8) 0.2532(8) 0.092(7) Uani 1 1 d U
H152 H -1.6043 0.7481 0.2690 0.111 Uiso 1 1 calc R
C153 C -1.7007(12) 0.7466(6) 0.2754(6) 0.077(7) Uani 1 1 d .
H153 H -1.7139 0.7268 0.3067 0.093 Uiso 1 1 calc R
C154 C -1.7470(10) 0.7615(6) 0.2531(5) 0.070(6) Uani 1 1 d .
H154 H -1.7920 0.7514 0.2687 0.084 Uiso 1 1 calc R
C155 C -1.8996(7) 0.8904(4) 0.1432(4) 0.033(4) Uani 1 1 d .
C156 C -1.9322(7) 0.9306(5) 0.1536(4) 0.036(4) Uani 1 1 d .
C157 C -1.9113(7) 0.9748(4) 0.1207(5) 0.042(4) Uani 1 1 d .
H157 H -1.8777 0.9801 0.0926 0.051 Uiso 1 1 calc R
C158 C -1.9438(10) 1.0100(6) 0.1323(7) 0.074(6) Uani 1 1 d .
H158 H -1.9294 1.0406 0.1116 0.089 Uiso 1 1 calc R
C159 C -1.9937(10) 1.0047(7) 0.1703(8) 0.082(7) Uani 1 1 d .
H159 H -2.0158 1.0300 0.1755 0.098 Uiso 1 1 calc R
C160 C -2.0110(8) 0.9605(6) 0.2012(6) 0.053(4) Uani 1 1 d .
H160 H -2.0444 0.9552 0.2293 0.064 Uiso 1 1 calc R
C161 C -1.9809(7) 0.9238(5) 0.1921(5) 0.047(4) Uani 1 1 d .
H161 H -1.9948 0.8935 0.2134 0.056 Uiso 1 1 calc R
C162 C -2.0191(10) 0.7928(5) 0.0464(6) 0.051(4) Uani 1 1 d .
C163 C -2.0427(8) 0.8138(5) 0.0068(6) 0.048(4) Uani 1 1 d .
C164 C -1.9995(10) 0.8435(6) -0.0345(6) 0.071(6) Uani 1 1 d .
H164 H -1.9552 0.8497 -0.0360 0.086 Uiso 1 1 calc R
C165 C -2.0213(12) 0.8647(7) -0.0741(6) 0.082(7) Uani 1 1 d .
H165 H -1.9925 0.8856 -0.1016 0.098 Uiso 1 1 calc R
C166 C -2.0847(12) 0.8539(7) -0.0713(8) 0.077(6) Uani 1 1 d .
H166 H -2.0992 0.8668 -0.0979 0.093 Uiso 1 1 calc R
C167 C -2.1275(10) 0.8259(7) -0.0325(7) 0.074(6) Uani 1 1 d .
H167 H -2.1718 0.8195 -0.0311 0.089 Uiso 1 1 calc R
C168 C -2.1044(9) 0.8065(5) 0.0057(7) 0.063(5) Uani 1 1 d .
H168 H -2.1347 0.7866 0.0330 0.076 Uiso 1 1 calc R
C169 C -1.9105(7) 0.6815(5) 0.2806(4) 0.035(4) Uani 1 1 d .
C170 C -1.8740(8) 0.6657(5) 0.3155(5) 0.052(5) Uani 1 1 d .
C171 C -1.8757(8) 0.6853(5) 0.3469(5) 0.051(4) Uani 1 1 d .
H171 H -1.9001 0.7112 0.3465 0.062 Uiso 1 1 calc R
C172 C -1.8434(10) 0.6694(6) 0.3796(6) 0.070(6) Uani 1 1 d .
H172 H -1.8477 0.6832 0.4023 0.084 Uiso 1 1 calc R
C173 C -1.8036(13) 0.6325(9) 0.3796(8) 0.113(9) Uani 1 1 d .
H173 H -1.7816 0.6208 0.4024 0.136 Uiso 1 1 calc R
C174 C -1.7977(12) 0.6140(7) 0.3455(7) 0.094(7) Uani 1 1 d .
H174 H -1.7689 0.5907 0.3433 0.112 Uiso 1 1 calc R
C175 C -1.8339(10) 0.6294(6) 0.3149(7) 0.076(6) Uani 1 1 d .
H175 H -1.8316 0.6152 0.2927 0.091 Uiso 1 1 calc R
C176 C -2.1324(8) 0.6362(6) 0.1433(7) 0.059(5) Uani 1 1 d .
C177 C -2.1608(10) 0.6368(9) 0.1066(9) 0.162(5) Uani 1 1 d DU
C178 C -2.1526(10) 0.6772(9) 0.0699(8) 0.162(5) Uani 1 1 d D
H17A H -2.1390 0.7055 0.0717 0.195 Uiso 1 1 calc R
C179 C -2.1644(10) 0.6758(9) 0.0307(9) 0.162(5) Uani 1 1 d D
H17B H -2.1582 0.7044 0.0062 0.195 Uiso 1 1 calc R
C180 C -2.1843(11) 0.6377(8) 0.0225(9) 0.162(5) Uani 1 1 d D
H18A H -2.1918 0.6384 -0.0054 0.195 Uiso 1 1 calc R
C181 C -2.1917(11) 0.5984(9) 0.0608(8) 0.162(5) Uani 1 1 d D
H18B H -2.2053 0.5701 0.0590 0.195 Uiso 1 1 calc R
C182 C -2.1807(11) 0.5973(10) 0.1015(8) 0.162(5) Uani 1 1 d D
H18C H -2.1869 0.5688 0.1262 0.195 Uiso 1 1 calc R
C183 C -1.9903(7) 0.4726(6) 0.1728(5) 0.043(4) Uani 1 1 d .
C184 C -2.0156(10) 0.4593(6) 0.1405(6) 0.071(6) Uani 1 1 d .
C185 C -2.0336(12) 0.4933(9) 0.1074(8) 0.112(8) Uani 1 1 d U
H185 H -2.0281 0.5247 0.1046 0.134 Uiso 1 1 calc R
C186 C -2.0612(14) 0.4804(11) 0.0769(10) 0.149(11) Uani 1 1 d U
H186 H -2.0740 0.5031 0.0533 0.179 Uiso 1 1 calc R
C187 C -2.0684(14) 0.4353(11) 0.0823(10) 0.144(11) Uani 1 1 d U
H187 H -2.0873 0.4268 0.0624 0.173 Uiso 1 1 calc R
C188 C -2.0492(12) 0.4009(10) 0.1161(9) 0.121(9) Uani 1 1 d U
H188 H -2.0535 0.3695 0.1190 0.145 Uiso 1 1 calc R
C189 C -2.0241(11) 0.4145(7) 0.1447(7) 0.089(7) Uani 1 1 d .
H189 H -2.0120 0.3916 0.1687 0.107 Uiso 1 1 calc R
C190 C -2.1134(7) 0.5127(5) 0.3756(5) 0.033(3) Uani 1 1 d .
C191 C -2.1831(7) 0.5099(5) 0.4058(5) 0.036(4) Uani 1 1 d .
C192 C -2.2175(7) 0.5487(5) 0.4012(5) 0.051(4) Uani 1 1 d .
H192 H -2.1972 0.5775 0.3790 0.061 Uiso 1 1 calc R
C193 C -2.2813(8) 0.5457(6) 0.4285(6) 0.057(5) Uani 1 1 d .
H193 H -2.3040 0.5726 0.4256 0.069 Uiso 1 1 calc R
C194 C -2.3113(10) 0.5045(8) 0.4594(6) 0.079(6) Uani 1 1 d .
H194 H -2.3553 0.5030 0.4777 0.094 Uiso 1 1 calc R
C195 C -2.2796(9) 0.4647(7) 0.4651(6) 0.080(6) Uani 1 1 d .
H195 H -2.3015 0.4362 0.4869 0.096 Uiso 1 1 calc R
C196 C -2.2127(8) 0.4670(5) 0.4374(5) 0.059(5) Uani 1 1 d .
H196 H -2.1896 0.4403 0.4405 0.071 Uiso 1 1 calc R
C197 C -2.1897(7) 0.6519(6) 0.2556(5) 0.043(4) Uani 1 1 d U
C198 C -2.2514(8) 0.6624(6) 0.2858(6) 0.065(5) Uani 1 1 d .
C199 C -2.2656(10) 0.7076(7) 0.2772(7) 0.096(8) Uani 1 1 d .
H199 H -2.2374 0.7312 0.2518 0.115 Uiso 1 1 calc R
C200 C -2.3208(12) 0.7192(9) 0.3054(8) 0.110(8) Uani 1 1 d U
H200 H -2.3297 0.7504 0.3002 0.132 Uiso 1 1 calc R
C201 C -2.3623(12) 0.6833(10) 0.3414(9) 0.114(8) Uani 1 1 d U
H201 H -2.3989 0.6898 0.3623 0.137 Uiso 1 1 calc R
C202 C -2.3498(10) 0.6384(9) 0.3463(8) 0.123(10) Uani 1 1 d .
H202 H -2.3803 0.6140 0.3690 0.147 Uiso 1 1 calc R
C203 C -2.2950(8) 0.6285(7) 0.3195(6) 0.075(6) Uani 1 1 d .
H203 H -2.2867 0.5973 0.3243 0.090 Uiso 1 1 calc R
C204 C -2.0992(9) 0.8020(5) 0.2234(6) 0.053(5) Uani 1 1 d .
C205 C -2.1510(11) 0.8262(9) 0.2460(9) 0.140(4) Uani 1 1 d D
C206 C -2.1403(11) 0.8460(9) 0.2762(9) 0.140(4) Uani 1 1 d D
H206 H -2.0999 0.8415 0.2835 0.168 Uiso 1 1 calc R
C207 C -2.1830(11) 0.8721(9) 0.2967(9) 0.140(4) Uani 1 1 d D
H207 H -2.1714 0.8886 0.3140 0.168 Uiso 1 1 calc R
C208 C -2.2442(11) 0.8716(9) 0.2895(9) 0.140(4) Uani 1 1 d DU
H208 H -2.2768 0.8860 0.3056 0.168 Uiso 1 1 calc R
C209 C -2.2627(10) 0.8521(9) 0.2613(9) 0.140(4) Uani 1 1 d DU
H209 H -2.3049 0.8538 0.2565 0.168 Uiso 1 1 calc R
C210 C -2.2133(11) 0.8300(9) 0.2406(9) 0.140(4) Uani 1 1 d DU
H210 H -2.2233 0.8161 0.2208 0.168 Uiso 1 1 calc R
C211 C -0.8045(8) 0.8257(6) -0.4416(5) 0.066(6) Uani 1 1 d .
H211 H -0.7892 0.8413 -0.4239 0.099 Uiso 1 1 calc R
H212 H -0.8371 0.8432 -0.4548 0.099 Uiso 1 1 calc R
H213 H -0.7671 0.8235 -0.4664 0.099 Uiso 1 1 calc R
C212 C -1.0223(11) 0.7032(6) -0.5760(6) 0.083(7) Uani 1 1 d .
H214 H -1.0510 0.6970 -0.5928 0.124 Uiso 1 1 calc R
H215 H -1.0122 0.6741 -0.5560 0.124 Uiso 1 1 calc R
H216 H -0.9815 0.7207 -0.5979 0.124 Uiso 1 1 calc R
C213 C -1.3471(7) 1.0986(4) -0.2391(5) 0.046(4) Uani 1 1 d .
H217 H -1.3098 1.1009 -0.2274 0.069 Uiso 1 1 calc R
H218 H -1.3648 1.1286 -0.2477 0.069 Uiso 1 1 calc R
H219 H -1.3323 1.0893 -0.2661 0.069 Uiso 1 1 calc R
C214 C -1.6506(8) 1.0538(6) -0.3484(7) 0.077(6) Uani 1 1 d .
H220 H -1.6853 1.0462 -0.3601 0.115 Uiso 1 1 calc R
H221 H -1.6297 1.0848 -0.3678 0.115 Uiso 1 1 calc R
H222 H -1.6697 1.0528 -0.3168 0.115 Uiso 1 1 calc R
C215 C -1.9476(16) 0.7175(12) 0.0046(11) 0.190(14) Uani 1 1 d U
H223 H -1.9585 0.6868 0.0049 0.286 Uiso 1 1 calc R
H224 H -1.9220 0.7368 -0.0265 0.286 Uiso 1 1 calc R
H225 H -1.9882 0.7314 0.0140 0.286 Uiso 1 1 calc R
C216 C -1.9718(11) 0.8034(6) 0.3076(5) 0.092(7) Uani 1 1 d .
H226 H -1.9995 0.8279 0.3116 0.138 Uiso 1 1 calc R
H227 H -1.9396 0.8006 0.3248 0.138 Uiso 1 1 calc R
H228 H -1.9993 0.7742 0.3191 0.138 Uiso 1 1 calc R
C217 C -2.2083(11) 0.7912(8) 0.1330(8) 0.114(8) Uani 1 1 d U
H229 H -2.2290 0.7887 0.1102 0.171 Uiso 1 1 calc R
H230 H -2.1711 0.8149 0.1178 0.171 Uiso 1 1 calc R
H231 H -2.2405 0.7995 0.1566 0.171 Uiso 1 1 calc R
N4 N -1.2389(7) 0.7878(5) -0.2069(4) 0.052(4) Uani 1 1 d .
O113 O -1.1970(6) 0.7994(4) -0.2443(4) 0.074(4) Uani 1 1 d .
O114 O -1.2984(7) 0.7908(5) -0.2064(4) 0.080(4) Uani 1 1 d U
O115 O -1.2230(7) 0.7746(5) -0.1713(5) 0.104(5) Uani 1 1 d U
N5 N -1.7917(12) 0.7722(6) -0.1013(7) 0.081(5) Uani 1 1 d .
O116 O -1.7344(10) 0.7829(6) -0.1107(6) 0.117(6) Uani 1 1 d .
O117 O -1.8137(8) 0.7492(6) -0.1202(5) 0.109(5) Uani 1 1 d U
O118 O -1.8309(10) 0.7851(7) -0.0714(6) 0.140(7) Uani 1 1 d .
N6 N -1.7859(12) 0.5273(6) 0.2773(7) 0.100(7) Uani 1 1 d .
O119 O -1.7330(8) 0.5394(5) 0.2808(6) 0.113(6) Uani 1 1 d .
O120 O -1.8161(8) 0.5505(7) 0.2535(6) 0.120(6) Uani 1 1 d U
O121 O -1.8099(12) 0.4908(10) 0.3002(9) 0.204(10) Uani 1 1 d U
O1W O -1.2606(6) 0.6521(5) -0.3697(4) 0.104(5) Uani 1 1 d .
H1WA H -1.2782 0.6349 -0.3420 0.125 Uiso 1 1 d R
H1WB H -1.2746 0.6455 -0.3893 0.125 Uiso 1 1 d R
O2W O -1.6860(8) 1.0282(5) -0.1815(5) 0.124(6) Uani 1 1 d U
H2WA H -1.7188 1.0235 -0.1901 0.149 Uiso 1 1 d R
H2WB H -1.6830 1.0540 -0.1781 0.149 Uiso 1 1 d R
O3W O -1.9896(9) 0.6194(5) 0.0820(6) 0.160(8) Uani 1 1 d .
H3WA H -2.0249 0.6239 0.0745 0.192 Uiso 1 1 d R
H3WB H -1.9702 0.5988 0.0728 0.192 Uiso 1 1 d R
O122 O -1.3300(4) 1.0231(3) -0.3519(3) 0.046(3) Uani 1 1 d .
H12A H -1.2886 1.0222 -0.3579 0.055 Uiso 1 1 d R
C218 C -1.3375(8) 1.0696(5) -0.3674(5) 0.057(5) Uani 1 1 d .
H21D H -1.3324 1.0803 -0.4005 0.086 Uiso 1 1 calc R
H21E H -1.3041 1.0865 -0.3616 0.086 Uiso 1 1 calc R
H21F H -1.3813 1.0751 -0.3511 0.086 Uiso 1 1 calc R
O123 O -0.9000(5) 0.6268(3) -0.4619(3) 0.053(3) Uani 1 1 d .
H12B H -0.8637 0.6418 -0.4797 0.063 Uiso 1 1 d R
C219 C -0.9215(9) 0.6003(6) -0.4842(6) 0.067(5) Uani 1 1 d .
H21A H -0.8861 0.5824 -0.4943 0.101 Uiso 1 1 calc R
H21B H -0.9333 0.6208 -0.5110 0.101 Uiso 1 1 calc R
H21C H -0.9599 0.5795 -0.4629 0.101 Uiso 1 1 calc R
O124 O -1.1253(6) 0.9638(4) -0.3514(5) 0.094(5) Uani 1 1 d .
H12C H -1.1469 0.9381 -0.3443 0.112 Uiso 1 1 d R
C220 C -1.0670(9) 0.9690(6) -0.3860(7) 0.088(7) Uani 1 1 d .
H22A H -1.0626 0.9412 -0.3942 0.132 Uiso 1 1 calc R
H22B H -1.0299 0.9739 -0.3752 0.132 Uiso 1 1 calc R
H22C H -1.0673 0.9955 -0.4131 0.132 Uiso 1 1 calc R
O125 O -1.2033(6) 1.0331(4) -0.3599(6) 0.099(5) Uani 1 1 d .
H12D H -1.1863 1.0077 -0.3542 0.119 Uiso 1 1 d R
C221 C -1.1923(9) 1.0568(7) -0.3311(8) 0.091(7) Uani 1 1 d .
H22D H -1.2307 1.0503 -0.3041 0.137 Uiso 1 1 calc R
H22E H -1.1853 1.0900 -0.3483 0.137 Uiso 1 1 calc R
H22F H -1.1535 1.0464 -0.3213 0.137 Uiso 1 1 calc R
O126 O -2.0962(6) 0.6658(4) 0.3159(4) 0.068(3) Uani 1 1 d .
H12E H -2.0748 0.6513 0.3342 0.082 Uiso 1 1 d R
C222 C -2.1348(11) 0.6930(7) 0.3361(7) 0.090(7) Uani 1 1 d .
H22G H -2.1151 0.6997 0.3576 0.135 Uiso 1 1 calc R
H22H H -2.1787 0.6769 0.3527 0.135 Uiso 1 1 calc R
H22I H -2.1382 0.7218 0.3123 0.135 Uiso 1 1 calc R
N7 N -1.5874(7) 0.8181(5) -0.2547(5) 0.055(4) Uani 1 1 d .
C223 C -1.6414(9) 0.8092(5) -0.2450(5) 0.051(4) Uani 1 1 d .
C224 C -1.7119(8) 0.7981(8) -0.2328(7) 0.099(8) Uani 1 1 d .
H22J H -1.7259 0.7716 -0.2041 0.149 Uiso 1 1 calc R
H22K H -1.7226 0.7905 -0.2573 0.149 Uiso 1 1 calc R
H22L H -1.7348 0.8246 -0.2286 0.149 Uiso 1 1 calc R
N8 N -1.5845(8) 1.0124(6) -0.4361(5) 0.088(6) Uani 1 1 d .
C225 C -1.5615(9) 1.0344(6) -0.4717(6) 0.056(5) Uani 1 1 d .
C226 C -1.5357(9) 1.0644(6) -0.5204(6) 0.071(5) Uani 1 1 d .
H22M H -1.5692 1.0650 -0.5361 0.107 Uiso 1 1 calc R
H22N H -1.4964 1.0523 -0.5352 0.107 Uiso 1 1 calc R
H22O H -1.5243 1.0956 -0.5221 0.107 Uiso 1 1 calc R
N9 N -1.7513(7) 0.7126(5) 0.1646(5) 0.055(4) Uani 1 1 d .
C227 C -1.7217(8) 0.6866(6) 0.1835(6) 0.052(4) Uani 1 1 d .
C228 C -1.6846(11) 0.6534(7) 0.2096(8) 0.109(8) Uani 1 1 d .
H22P H -1.7061 0.6223 0.2196 0.164 Uiso 1 1 calc R
H22Q H -1.6834 0.6608 0.2366 0.164 Uiso 1 1 calc R
H22R H -1.6397 0.6549 0.1901 0.164 Uiso 1 1 calc R
N10 N -1.8286(8) 0.8839(5) 0.2262(5) 0.073(5) Uani 1 1 d .
C229 C -1.7910(8) 0.9055(6) 0.1949(7) 0.049(4) Uani 1 1 d .
C230 C -1.7414(9) 0.9323(6) 0.1529(6) 0.072(6) Uani 1 1 d .
H23A H -1.7189 0.9117 0.1375 0.108 Uiso 1 1 calc R
H23B H -1.7094 0.9487 0.1604 0.108 Uiso 1 1 calc R
H23C H -1.7624 0.9545 0.1325 0.108 Uiso 1 1 calc R
N11 N -1.0182(6) 0.8765(4) -0.4741(5) 0.052(4) Uani 1 1 d .
C231 C -0.9716(9) 0.8883(5) -0.5010(6) 0.057(5) Uani 1 1 d .
C232 C -0.9110(9) 0.9056(8) -0.5390(7) 0.111(9) Uani 1 1 d .
H23D H -0.9212 0.9275 -0.5658 0.166 Uiso 1 1 calc R
H23E H -0.8909 0.8798 -0.5470 0.166 Uiso 1 1 calc R
H23F H -0.8803 0.9212 -0.5297 0.166 Uiso 1 1 calc R
N12 N -1.4329(8) 1.0840(5) -0.1214(5) 0.075(5) Uani 1 1 d .
C233 C -1.4381(8) 1.0919(5) -0.0903(6) 0.051(4) Uani 1 1 d .
C234 C -1.4460(10) 1.1052(7) -0.0510(6) 0.090(7) Uani 1 1 d .
H23G H -1.4038 1.1055 -0.0444 0.134 Uiso 1 1 calc R
H23H H -1.4783 1.0832 -0.0244 0.134 Uiso 1 1 calc R
H23I H -1.4614 1.1360 -0.0571 0.134 Uiso 1 1 calc R
N13 N -0.7498(7) 0.7266(5) -0.3606(5) 0.055(4) Uani 1 1 d .
C235 C -0.7408(7) 0.6915(7) -0.3367(6) 0.054(5) Uani 1 1 d .
C236 C -0.7279(8) 0.6486(6) -0.3095(7) 0.077(6) Uani 1 1 d .
H23J H -0.7682 0.6277 -0.2960 0.115 Uiso 1 1 calc R
H23K H -0.7122 0.6522 -0.2849 0.115 Uiso 1 1 calc R
H23L H -0.6942 0.6359 -0.3285 0.115 Uiso 1 1 calc R
N14 N -1.9932(8) 0.8842(5) 0.0805(5) 0.065(4) Uani 1 1 d .
C237 C -2.0342(10) 0.8990(6) 0.0984(7) 0.066(6) Uani 1 1 d .
C238 C -2.0875(11) 0.9187(8) 0.1207(8) 0.109(8) Uani 1 1 d U
H23M H -2.1109 0.8959 0.1507 0.163 Uiso 1 1 calc R
H23N H -2.1176 0.9280 0.1018 0.163 Uiso 1 1 calc R
H23O H -2.0709 0.9457 0.1252 0.163 Uiso 1 1 calc R
N15 N -1.4341(6) 0.8595(5) -0.1031(4) 0.055(4) Uani 1 1 d .
C239 C -1.3972(11) 0.8358(7) -0.1026(6) 0.078(6) Uani 1 1 d U
C240 C -1.3654(19) 0.7937(14) -0.1011(13) 0.243(19) Uani 1 1 d U
H24A H -1.3233 0.8010 -0.1253 0.364 Uiso 1 1 calc R
H24B H -1.3937 0.7723 -0.1060 0.364 Uiso 1 1 calc R
H24C H -1.3578 0.7795 -0.0710 0.364 Uiso 1 1 calc R
N16 N -2.0271(11) 0.6185(8) 0.3802(7) 0.116(7) Uani 1 1 d .
C241 C -1.9988(12) 0.5897(9) 0.3977(8) 0.095(8) Uani 1 1 d U
C242 C -1.9627(14) 0.5500(10) 0.4202(9) 0.150(11) Uani 1 1 d U
H24D H -1.9376 0.5376 0.3971 0.225 Uiso 1 1 calc R
H24E H -1.9946 0.5258 0.4447 0.225 Uiso 1 1 calc R
H24F H -1.9327 0.5612 0.4334 0.225 Uiso 1 1 calc R
N17 N -0.7746(9) 0.6568(7) -0.5271(6) 0.113(7) Uani 1 1 d .
C243 C -0.7290(11) 0.6730(7) -0.5549(7) 0.090(7) Uani 1 1 d .
C244 C -0.6703(11) 0.6908(9) -0.5930(7) 0.131(10) Uani 1 1 d .
H24G H -0.6803 0.7165 -0.6172 0.197 Uiso 1 1 calc R
H24H H -0.6544 0.6664 -0.6051 0.197 Uiso 1 1 calc R
H24I H -0.6365 0.7016 -0.5825 0.197 Uiso 1 1 calc R
N18 N -1.2077(10) 0.9886(7) -0.6216(8) 0.110(8) Uani 1 1 d .
C245 C -1.2319(12) 0.9703(9) -0.5853(10) 0.099(8) Uani 1 1 d .
C246 C -1.2687(12) 0.9422(9) -0.5322(8) 0.120(8) Uani 1 1 d U
H24J H -1.2917 0.9633 -0.5176 0.181 Uiso 1 1 calc R
H24K H -1.2364 0.9279 -0.5165 0.181 Uiso 1 1 calc R
H24L H -1.3005 0.9183 -0.5300 0.181 Uiso 1 1 calc R
N19 N -1.1428(10) 0.7825(7) -0.5943(6) 0.110(6) Uani 1 1 d U
C247 C -1.1843(16) 0.8082(12) -0.5885(10) 0.142(11) Uani 1 1 d U
C248 C -1.2437(14) 0.8359(10) -0.5761(10) 0.175(14) Uani 1 1 d .
H24M H -1.2288 0.8687 -0.5880 0.263 Uiso 1 1 calc R
H24N H -1.2622 0.8256 -0.5426 0.263 Uiso 1 1 calc R
H24O H -1.2772 0.8306 -0.5898 0.263 Uiso 1 1 calc R

loop_
_atom_site_aniso_label
_atom_site_aniso_U_11
_atom_site_aniso_U_22
_atom_site_aniso_U_33
_atom_site_aniso_U_23
_atom_site_aniso_U_13
_atom_site_aniso_U_12
Dy1 0.0292(4) 0.0148(3) 0.0220(3) -0.0032(3) 0.0009(3) 0.0001(3)
Dy2 0.0278(3) 0.0169(3) 0.0201(3) -0.0059(3) 0.0025(3) 0.0007(3)
Dy3 0.0287(4) 0.0157(3) 0.0228(3) -0.0043(3) 0.0017(3) -0.0001(3)
Dy4 0.0340(4) 0.0178(3) 0.0219(3) -0.0066(3) -0.0004(3) 0.0033(3)
Dy5 0.0274(3) 0.0175(3) 0.0148(3) -0.0039(2) 0.0050(3) 0.0006(3)
Dy6 0.0312(4) 0.0179(3) 0.0156(3) -0.0040(3) 0.0044(3) -0.0023(3)
Dy7 0.0295(4) 0.0182(3) 0.0170(3) -0.0037(3) 0.0026(3) 0.0004(3)
Dy8 0.0299(4) 0.0175(3) 0.0156(3) -0.0035(2) 0.0072(3) -0.0022(3)
Dy9 0.0321(4) 0.0209(3) 0.0228(3) -0.0004(3) 0.0051(3) -0.0038(3)
Dy10 0.0414(4) 0.0179(3) 0.0215(3) -0.0013(3) 0.0095(3) -0.0024(3)
Dy11 0.0322(4) 0.0214(3) 0.0372(4) 0.0007(3) 0.0027(3) 0.0025(3)
Dy12 0.0300(4) 0.0149(3) 0.0252(3) -0.0001(3) 0.0044(3) -0.0005(3)
Cu1 0.0348(10) 0.0259(9) 0.0219(8) -0.0086(7) -0.0007(7) 0.0073(7)
Cu2 0.0290(9) 0.0192(8) 0.0196(8) -0.0078(7) 0.0020(7) 0.0014(7)
Cu3 0.0319(9) 0.0186(8) 0.0243(8) -0.0081(7) 0.0029(7) 0.0009(7)
Cu4 0.0294(9) 0.0183(8) 0.0242(8) -0.0056(7) 0.0029(7) 0.0027(7)
Cu5 0.0282(9) 0.0181(8) 0.0184(8) -0.0042(7) 0.0045(7) 0.0001(7)
Cu6 0.0298(9) 0.0229(8) 0.0181(8) -0.0057(7) 0.0026(7) 0.0024(7)
Cu7 0.0451(10) 0.0222(9) 0.0180(8) -0.0061(7) 0.0101(7) -0.0056(8)
Cu8 0.0356(10) 0.0233(9) 0.0194(8) -0.0013(7) 0.0097(7) 0.0005(7)
Cu9 0.0339(10) 0.0188(8) 0.0237(9) -0.0027(7) 0.0083(7) -0.0012(7)
Cu10 0.0411(10) 0.0222(9) 0.0193(8) -0.0022(7) 0.0081(7) -0.0025(7)
Cu11 0.0331(10) 0.0313(10) 0.0199(8) 0.0002(7) 0.0069(7) 0.0013(8)
Cu12 0.0418(10) 0.0230(9) 0.0176(8) -0.0025(7) 0.0051(7) -0.0049(8)
Cu13 0.0389(10) 0.0220(9) 0.0413(10) 0.0014(8) -0.0047(9) -0.0002(8)
Cu14 0.0408(10) 0.0180(8) 0.0270(9) -0.0007(7) 0.0021(8) 0.0019(7)
Cu15 0.0329(9) 0.0144(8) 0.0279(9) -0.0017(7) 0.0019(7) 0.0001(7)
Cu16 0.0390(10) 0.0154(8) 0.0261(9) -0.0041(7) 0.0037(7) -0.0013(7)
Cu17 0.0368(10) 0.0140(8) 0.0216(8) -0.0018(7) 0.0016(7) 0.0014(7)
Cu18 0.0337(10) 0.0171(8) 0.0314(9) -0.0052(7) -0.0012(8) -0.0019(7)
O1 0.042(5) 0.008(4) 0.031(5) -0.010(4) 0.003(4) -0.002(4)
O2 0.043(6) 0.006(4) 0.027(5) -0.006(4) 0.005(4) -0.001(4)
O3 0.036(5) 0.014(4) 0.025(5) -0.008(4) 0.007(4) 0.004(4)
O4 0.036(5) 0.019(5) 0.024(5) -0.010(4) 0.006(4) -0.010(4)
O5 0.055(6) 0.013(5) 0.027(5) -0.003(4) 0.005(4) -0.005(4)
O6 0.039(5) 0.024(5) 0.023(5) -0.005(4) 0.000(4) 0.013(4)
O7 0.033(5) 0.015(4) 0.024(5) -0.011(4) -0.004(4) 0.008(4)
O8 0.032(5) 0.028(5) 0.012(4) -0.014(4) 0.000(4) 0.001(4)
O9 0.033(5) 0.028(5) 0.016(4) -0.004(4) -0.005(4) 0.008(4)
O10 0.025(5) 0.017(5) 0.030(5) -0.001(4) 0.008(4) -0.004(4)
O11 0.016(4) 0.029(5) 0.012(4) 0.001(4) 0.001(3) 0.003(4)
O12 0.020(5) 0.020(5) 0.026(5) -0.010(4) -0.001(4) -0.006(4)
O13 0.039(5) 0.008(4) 0.028(5) -0.002(4) 0.011(4) -0.007(4)
O14 0.046(6) 0.006(4) 0.011(4) -0.001(3) 0.007(4) 0.003(4)
O15 0.023(5) 0.019(5) 0.024(5) -0.004(4) 0.006(4) 0.012(4)
O16 0.028(5) 0.015(4) 0.028(5) -0.003(4) -0.001(4) -0.007(4)
O17 0.043(5) 0.012(4) 0.010(4) 0.000(3) -0.004(4) 0.004(4)
O18 0.041(6) 0.016(5) 0.019(5) 0.000(4) 0.014(4) 0.004(4)
O19 0.031(5) 0.014(4) 0.028(5) 0.000(4) 0.010(4) -0.005(4)
O20 0.023(5) 0.014(4) 0.045(6) -0.015(4) 0.001(4) -0.006(4)
O21 0.029(5) 0.023(5) 0.018(4) 0.003(4) 0.014(4) -0.007(4)
O22 0.033(5) 0.055(6) 0.008(4) -0.007(4) 0.009(4) -0.013(5)
O23 0.055(6) 0.023(5) 0.007(4) 0.000(4) -0.005(4) 0.011(4)
O24 0.043(6) 0.020(5) 0.017(5) 0.002(4) 0.002(4) -0.009(4)
O25 0.042(6) 0.014(4) 0.015(4) 0.004(4) 0.006(4) 0.004(4)
O26 0.029(5) 0.017(5) 0.030(5) 0.004(4) 0.015(4) -0.004(4)
O27 0.045(6) 0.029(5) 0.019(5) -0.008(4) 0.011(4) 0.009(4)
O28 0.041(6) 0.015(5) 0.029(5) -0.005(4) 0.006(4) 0.000(4)
O29 0.034(5) 0.007(4) 0.024(5) 0.002(4) 0.009(4) 0.004(4)
O30 0.055(6) 0.019(5) 0.021(5) 0.001(4) 0.004(4) 0.005(4)
O31 0.047(6) 0.005(4) 0.036(5) -0.001(4) 0.002(4) 0.007(4)
O32 0.015(4) 0.026(5) 0.032(5) -0.001(4) -0.001(4) 0.007(4)
O33 0.040(6) 0.023(5) 0.041(6) -0.015(4) -0.006(5) -0.002(4)
O34 0.038(5) 0.008(4) 0.043(5) -0.002(4) 0.003(4) -0.004(4)
O35 0.029(5) 0.010(4) 0.019(4) -0.001(3) 0.008(4) -0.008(4)
O36 0.031(5) 0.020(5) 0.012(4) 0.000(4) 0.008(4) 0.003(4)
O37 0.033(5) 0.023(5) 0.044(6) -0.002(5) 0.008(5) -0.006(4)
O38 0.043(6) 0.027(6) 0.024(5) 0.009(4) 0.003(4) 0.012(5)
O39 0.063(7) 0.022(5) 0.028(5) 0.007(4) -0.021(5) -0.002(5)
O40 0.059(6) 0.012(5) 0.035(5) -0.015(4) -0.011(5) 0.006(4)
O41 0.007(5) 0.051(6) 0.062(7) -0.025(5) -0.009(5) 0.001(4)
O42 0.041(6) 0.019(5) 0.049(6) -0.010(5) -0.008(5) 0.007(4)
O43 0.040(6) 0.020(5) 0.023(5) 0.008(4) -0.001(4) 0.002(4)
O44 0.029(5) 0.031(5) 0.032(5) -0.009(4) -0.008(4) 0.000(4)
O45 0.034(6) 0.040(6) 0.035(5) -0.018(5) -0.010(5) 0.014(5)
O46 0.041(6) 0.046(6) 0.042(6) -0.023(5) -0.012(5) 0.013(5)
O47 0.038(6) 0.020(5) 0.020(5) 0.001(4) -0.001(4) -0.002(4)
O48 0.029(5) 0.033(6) 0.040(6) -0.005(5) -0.003(4) 0.004(4)
O49 0.032(6) 0.035(6) 0.035(6) -0.009(5) -0.002(5) 0.006(5)
O50 0.031(5) 0.020(5) 0.044(6) 0.000(5) -0.004(5) 0.001(4)
O51 0.048(6) 0.028(6) 0.026(5) 0.000(4) -0.001(5) 0.003(5)
O52 0.047(6) 0.023(5) 0.026(5) 0.008(4) 0.001(5) 0.017(5)
O53 0.048(6) 0.015(5) 0.029(5) -0.006(4) 0.016(4) -0.003(4)
O54 0.032(5) 0.017(5) 0.034(5) 0.005(4) 0.010(4) -0.002(4)
O55 0.026(6) 0.050(6) 0.050(6) -0.025(5) 0.003(5) 0.002(5)
O56 0.032(5) 0.027(5) 0.054(6) -0.025(5) -0.012(5) 0.009(4)
O57 0.041(6) 0.027(5) 0.021(5) -0.001(4) 0.002(4) 0.016(4)
O58 0.043(6) 0.011(4) 0.026(5) 0.001(4) 0.014(4) -0.004(4)
O59 0.034(6) 0.053(7) 0.033(5) -0.026(5) -0.001(4) 0.013(5)
O60 0.035(5) 0.027(5) 0.030(5) -0.013(4) 0.007(4) 0.007(4)
O61 0.037(5) 0.024(5) 0.015(4) -0.002(4) 0.006(4) 0.004(4)
O62 0.061(7) 0.033(6) 0.014(5) -0.006(4) 0.005(5) 0.004(5)
O63 0.035(6) 0.036(6) 0.027(5) -0.013(4) 0.001(4) 0.005(4)
O64 0.040(6) 0.027(5) 0.035(5) -0.015(5) -0.002(4) -0.011(4)
O65 0.043(6) 0.035(6) 0.034(6) -0.013(5) -0.016(5) 0.007(5)
O66 0.063(7) 0.027(5) 0.022(5) -0.004(4) 0.008(5) -0.017(5)
O67 0.052(6) 0.031(5) 0.017(5) -0.009(4) 0.008(4) -0.003(5)
O68 0.073(7) 0.022(5) 0.022(5) -0.010(4) 0.024(5) -0.003(5)
O69 0.048(6) 0.021(5) 0.026(5) 0.003(4) 0.000(5) 0.004(4)
O70 0.049(6) 0.019(5) 0.032(5) -0.004(4) -0.004(5) -0.002(5)
O71 0.037(6) 0.035(6) 0.032(5) -0.009(5) -0.003(5) 0.012(5)
O72 0.030(5) 0.035(6) 0.019(5) 0.004(4) -0.004(4) -0.002(4)
O73 0.055(6) 0.018(5) 0.025(5) 0.001(4) 0.020(5) 0.006(4)
O74 0.075(8) 0.034(6) 0.023(5) 0.001(5) 0.011(5) 0.031(6)
O75 0.042(6) 0.049(7) 0.037(6) -0.008(5) 0.001(5) -0.013(5)
O76 0.045(6) 0.037(6) 0.028(5) -0.006(4) 0.006(5) 0.012(5)
O77 0.051(7) 0.034(6) 0.037(6) -0.007(5) 0.010(5) 0.013(5)
O78 0.030(5) 0.028(5) 0.033(5) -0.008(4) 0.022(4) -0.007(4)
O79 0.051(6) 0.019(5) 0.032(6) -0.002(4) 0.004(5) -0.005(4)
O80 0.053(7) 0.043(6) 0.032(5) -0.026(5) -0.008(5) 0.007(5)
O81 0.048(6) 0.015(5) 0.025(5) -0.005(4) 0.003(5) -0.007(4)
O82 0.064(7) 0.019(5) 0.031(5) 0.002(4) 0.007(5) -0.001(5)
O83 0.033(6) 0.056(7) 0.037(6) -0.014(5) -0.012(5) 0.006(5)
O84 0.058(7) 0.018(5) 0.045(6) 0.011(5) -0.009(6) -0.005(5)
O85 0.064(7) 0.008(5) 0.022(5) 0.005(4) 0.004(5) 0.000(5)
O86 0.062(7) 0.027(5) 0.029(5) -0.003(5) -0.006(5) -0.009(5)
O87 0.056(7) 0.025(6) 0.052(7) -0.005(5) -0.005(5) -0.010(5)
O88 0.061(7) 0.018(5) 0.067(7) 0.013(5) -0.017(6) 0.001(5)
O89 0.086(9) 0.043(7) 0.043(6) -0.011(5) -0.023(6) 0.012(6)
O90 0.088(8) 0.024(6) 0.026(5) 0.000(4) -0.017(6) 0.004(5)
O91 0.040(6) 0.018(5) 0.030(5) 0.008(4) 0.014(4) 0.010(4)
O92 0.059(7) 0.008(5) 0.035(6) 0.004(4) 0.020(5) 0.002(4)
O93 0.042(6) 0.035(6) 0.064(7) -0.004(5) 0.020(5) -0.015(5)
O94 0.041(6) 0.034(6) 0.054(7) 0.003(5) 0.000(5) 0.002(5)
O95 0.043(7) 0.033(6) 0.050(7) -0.016(5) 0.004(5) 0.014(5)
O96 0.052(7) 0.025(6) 0.077(8) -0.012(6) -0.013(6) 0.015(5)
O97 0.035(6) 0.033(6) 0.050(6) -0.004(5) -0.007(5) -0.001(5)
O98 0.056(7) 0.040(6) 0.031(5) -0.019(5) -0.010(5) 0.010(5)
O99 0.043(6) 0.030(5) 0.031(5) -0.014(4) 0.007(4) -0.013(4)
O100 0.050(6) 0.044(6) 0.025(5) -0.011(5) -0.003(5) 0.013(5)
O101 0.069(8) 0.043(7) 0.067(8) -0.016(6) -0.005(6) -0.011(6)
O102 0.058(7) 0.040(6) 0.032(6) -0.013(5) 0.014(5) -0.011(5)
O103 0.069(8) 0.040(7) 0.060(7) 0.005(6) -0.013(6) 0.009(6)
N1 0.029(7) 0.017(6) 0.036(7) -0.001(5) -0.004(6) 0.004(5)
O104 0.045(5) 0.056(6) 0.024(5) -0.021(4) -0.004(4) 0.032(5)
O105 0.044(6) 0.052(6) 0.032(5) -0.023(5) -0.014(5) 0.026(5)
O106 0.032(5) 0.026(5) 0.016(5) -0.003(4) -0.007(4) 0.001(4)
N2 0.035(7) 0.023(6) 0.017(6) 0.001(5) 0.013(5) -0.002(5)
O107 0.061(7) 0.055(7) 0.027(5) -0.025(5) 0.027(5) -0.033(6)
O108 0.078(8) 0.056(7) 0.014(5) -0.018(5) 0.018(5) -0.036(6)
O109 0.039(5) 0.025(5) 0.018(5) -0.012(4) 0.007(4) -0.001(4)
N3 0.043(8) 0.018(7) 0.040(7) -0.005(6) -0.006(6) 0.001(6)
O110 0.035(6) 0.012(5) 0.093(9) -0.001(5) -0.020(6) -0.004(4)
O111 0.049(6) 0.020(5) 0.061(7) 0.010(5) -0.022(5) -0.010(5)
O112 0.033(6) 0.028(5) 0.031(5) -0.008(4) -0.005(4) 0.000(4)
C1 0.021(8) 0.033(9) 0.048(9) -0.013(8) 0.011(7) 0.010(6)
C2 0.070(8) 0.049(8) 0.044(7) -0.013(6) 0.014(6) 0.014(7)
C3 0.101(10) 0.084(10) 0.091(10) -0.018(8) -0.008(8) 0.017(8)
C4 0.130(12) 0.104(11) 0.110(11) -0.028(9) -0.014(9) 0.017(9)
C5 0.164(14) 0.148(14) 0.144(14) -0.053(10) -0.018(9) 0.022(10)
C6 0.150(13) 0.135(13) 0.136(13) -0.057(9) -0.013(9) 0.023(9)
C7 0.109(11) 0.094(10) 0.081(10) -0.032(8) 0.004(8) 0.020(8)
C8 0.036(9) 0.023(8) 0.069(12) -0.029(8) -0.012(8) 0.010(7)
C9 0.081(13) 0.023(8) 0.057(11) -0.001(8) -0.031(10) -0.009(8)
C10 0.103(16) 0.071(13) 0.075(14) -0.050(11) -0.048(12) 0.019(12)
C11 0.127(12) 0.117(11) 0.096(10) -0.058(9) -0.043(8) -0.001(8)
C12 0.147(13) 0.134(13) 0.146(13) -0.061(9) -0.053(9) -0.010(9)
C13 0.132(12) 0.109(12) 0.122(12) -0.040(9) -0.035(9) -0.014(9)
C14 0.112(11) 0.091(11) 0.094(10) -0.023(8) -0.049(8) -0.004(8)
C15 0.040(9) 0.025(7) 0.024(7) -0.013(6) -0.002(7) 0.011(7)
C16 0.027(8) 0.026(8) 0.057(10) -0.028(7) 0.004(7) -0.005(6)
C17 0.042(10) 0.057(11) 0.059(11) -0.032(9) -0.009(8) 0.004(8)
C18 0.052(11) 0.054(11) 0.089(13) -0.052(10) -0.001(10) -0.006(9)
C19 0.057(11) 0.059(11) 0.060(11) -0.039(9) -0.012(9) -0.014(9)
C20 0.057(10) 0.029(8) 0.032(8) -0.007(7) -0.007(8) -0.004(7)
C21 0.040(9) 0.028(8) 0.036(8) -0.013(7) 0.002(7) 0.003(7)
C22 0.051(10) 0.021(8) 0.030(8) -0.011(6) -0.003(7) 0.009(7)
C23 0.038(9) 0.022(7) 0.028(8) -0.003(6) 0.016(7) -0.002(7)
C24 0.057(11) 0.028(8) 0.046(10) -0.003(7) 0.023(8) -0.007(8)
C25 0.039(10) 0.045(10) 0.061(12) -0.010(9) 0.005(9) 0.009(8)
C26 0.100(16) 0.037(10) 0.030(10) -0.014(8) 0.023(10) -0.007(10)
C27 0.056(12) 0.070(13) 0.045(10) -0.022(9) 0.007(9) -0.012(10)
C28 0.048(10) 0.054(10) 0.028(8) -0.003(8) 0.000(7) -0.018(8)
C29 0.036(9) 0.027(8) 0.030(8) -0.019(6) -0.011(7) 0.009(7)
C30 0.033(9) 0.093(14) 0.086(13) -0.067(12) -0.015(9) 0.020(9)
C31 0.087(14) 0.073(13) 0.089(14) -0.064(12) -0.051(12) 0.037(11)
C32 0.118(12) 0.113(11) 0.129(11) -0.075(9) -0.024(8) 0.025(9)
C33 0.132(13) 0.133(13) 0.136(12) -0.062(9) -0.046(9) 0.013(9)
C34 0.144(13) 0.137(13) 0.159(13) -0.067(10) -0.043(9) 0.013(9)
C35 0.099(11) 0.096(10) 0.107(10) -0.053(8) -0.039(8) 0.009(8)
C36 0.046(9) 0.014(7) 0.036(9) -0.006(7) 0.004(7) 0.005(6)
C37 0.053(10) 0.038(9) 0.016(7) -0.012(7) 0.001(7) 0.002(7)
C38 0.050(10) 0.024(8) 0.039(9) -0.010(7) 0.000(7) -0.009(7)
C39 0.043(10) 0.030(9) 0.082(13) -0.028(10) 0.008(9) 0.002(7)
C40 0.071(13) 0.042(11) 0.066(12) -0.024(10) -0.020(10) 0.001(9)
C41 0.082(14) 0.079(15) 0.037(10) -0.017(10) -0.018(9) -0.011(11)
C42 0.041(10) 0.044(10) 0.053(10) -0.007(8) -0.015(8) 0.002(8)
C43 0.045(9) 0.025(8) 0.036(8) -0.024(7) -0.005(7) -0.009(7)
C44 0.015(7) 0.047(9) 0.046(9) -0.014(8) 0.000(6) -0.015(7)
C45 0.055(11) 0.026(8) 0.057(10) -0.006(8) -0.002(9) 0.000(8)
C46 0.067(13) 0.055(12) 0.074(13) -0.015(10) 0.025(11) -0.036(11)
C47 0.055(13) 0.090(16) 0.077(14) -0.029(13) 0.010(11) 0.007(12)
C48 0.068(14) 0.109(19) 0.095(16) -0.065(15) -0.002(12) 0.032(13)
C49 0.046(11) 0.038(10) 0.083(13) -0.003(9) 0.026(9) 0.013(8)
C50 0.051(9) 0.004(6) 0.021(7) 0.003(5) -0.014(7) 0.003(6)
C51 0.045(9) 0.031(8) 0.024(8) 0.007(6) 0.008(7) -0.003(7)
C52 0.062(11) 0.035(9) 0.044(10) 0.001(8) 0.015(8) 0.004(8)
C53 0.066(12) 0.078(14) 0.043(11) -0.021(10) 0.011(9) -0.019(11)
C54 0.088(17) 0.081(16) 0.049(12) 0.025(11) 0.015(11) -0.002(13)
C55 0.14(2) 0.053(14) 0.102(19) 0.021(13) -0.036(17) 0.030(14)
C56 0.088(14) 0.031(9) 0.043(10) 0.023(8) 0.007(9) 0.010(9)
C57 0.031(8) 0.025(8) 0.019(7) 0.002(6) 0.004(6) -0.001(6)
C58 0.038(9) 0.031(8) 0.027(8) 0.001(6) 0.013(6) 0.003(7)
C59 0.080(13) 0.041(10) 0.031(9) 0.016(8) 0.026(9) 0.013(9)
C60 0.070(9) 0.077(9) 0.075(9) -0.006(7) 0.004(7) 0.032(8)
C61 0.102(11) 0.091(10) 0.107(11) -0.016(8) -0.008(8) 0.033(8)
C62 0.073(9) 0.053(8) 0.067(9) -0.002(7) 0.004(7) 0.034(7)
C63 0.062(8) 0.032(7) 0.042(7) -0.002(6) 0.006(6) 0.006(6)
C64 0.029(8) 0.031(8) 0.036(8) -0.007(7) -0.015(7) -0.001(7)
C65 0.028(9) 0.056(11) 0.059(10) -0.031(9) 0.002(8) -0.002(8)
C66 0.054(12) 0.085(15) 0.131(18) -0.077(14) -0.039(12) 0.018(11)
C67 0.091(18) 0.13(2) 0.13(2) -0.099(18) -0.014(16) -0.030(16)
C68 0.079(18) 0.18(3) 0.18(3) -0.13(2) -0.050(18) -0.011(17)
C69 0.036(11) 0.14(2) 0.16(2) -0.110(19) -0.048(13) 0.020(12)
C70 0.062(12) 0.067(13) 0.076(13) -0.042(11) -0.007(10) -0.001(10)
C71 0.042(9) 0.026(7) 0.013(7) -0.004(6) 0.014(6) 0.008(7)
C72 0.167(5) 0.166(5) 0.167(5) -0.057(2) -0.0460(18) 0.0174(11)
C73 0.167(5) 0.166(5) 0.167(5) -0.057(2) -0.0460(18) 0.0174(11)
C74 0.167(5) 0.166(5) 0.167(5) -0.057(2) -0.0460(18) 0.0174(11)
C75 0.167(5) 0.166(5) 0.167(5) -0.057(2) -0.0460(18) 0.0174(11)
C76 0.167(5) 0.166(5) 0.167(5) -0.057(2) -0.0460(18) 0.0174(11)
C77 0.167(5) 0.166(5) 0.167(5) -0.057(2) -0.0460(18) 0.0174(11)
C78 0.029(8) 0.032(8) 0.032(8) -0.015(7) -0.005(6) -0.007(7)
C79 0.032(9) 0.055(11) 0.044(9) -0.023(8) -0.011(7) -0.004(8)
C80 0.055(11) 0.029(9) 0.057(10) -0.017(8) -0.014(9) 0.011(8)
C81 0.087(15) 0.074(15) 0.080(14) -0.030(12) -0.038(12) 0.039(12)
C82 0.059(13) 0.105(18) 0.089(15) -0.061(14) -0.028(11) 0.022(13)
C83 0.033(10) 0.084(14) 0.073(13) -0.048(11) -0.014(9) 0.013(9)
C84 0.062(12) 0.051(11) 0.047(10) -0.026(9) -0.003(9) 0.007(9)
C85 0.044(9) 0.019(7) 0.015(7) 0.006(6) -0.009(6) 0.001(6)
C86 0.053(10) 0.032(8) 0.036(8) -0.026(7) 0.013(7) -0.012(7)
C87 0.064(8) 0.029(7) 0.033(7) -0.001(6) 0.005(6) -0.001(6)
C88 0.093(14) 0.049(11) 0.032(9) -0.003(8) -0.008(9) -0.006(10)
C89 0.093(14) 0.037(10) 0.027(9) 0.018(7) -0.003(9) -0.001(9)
C90 0.095(14) 0.035(9) 0.035(9) -0.002(8) 0.009(9) 0.010(9)
C91 0.047(10) 0.038(9) 0.027(8) 0.000(7) 0.018(7) 0.002(7)
C92 0.036(7) 0.025(6) 0.011(5) 0.003(5) -0.008(5) 0.005(5)
C93 0.035(8) 0.029(8) 0.031(8) -0.007(6) -0.016(7) 0.008(6)
C94 0.040(9) 0.025(8) 0.035(8) -0.012(6) -0.008(7) -0.003(7)
C95 0.049(11) 0.063(11) 0.028(8) -0.014(8) 0.002(8) -0.013(9)
C96 0.056(13) 0.114(18) 0.054(12) -0.040(12) -0.003(10) -0.039(12)
C97 0.035(11) 0.14(2) 0.096(15) -0.077(15) -0.027(10) 0.018(11)
C98 0.032(9) 0.057(11) 0.055(10) -0.030(9) -0.003(8) 0.000(8)
C99 0.048(9) 0.011(6) 0.025(8) -0.004(6) -0.014(7) 0.005(6)
C100 0.052(10) 0.020(7) 0.015(7) -0.005(6) -0.004(7) -0.010(7)
C101 0.078(13) 0.043(10) 0.032(9) -0.016(8) -0.009(9) 0.003(9)
C102 0.064(13) 0.076(14) 0.059(12) -0.032(11) -0.018(10) 0.006(10)
C103 0.073(14) 0.045(11) 0.074(14) 0.006(10) -0.051(12) 0.000(10)
C104 0.093(15) 0.058(12) 0.047(11) -0.028(9) -0.047(11) 0.016(11)
C105 0.085(13) 0.019(8) 0.042(10) -0.004(7) -0.003(9) 0.011(8)
C106 0.033(8) 0.033(8) 0.033(8) -0.012(7) 0.007(7) -0.001(7)
C107 0.058(11) 0.027(8) 0.045(10) -0.009(7) 0.018(8) -0.012(8)
C108 0.125(17) 0.030(10) 0.055(11) -0.005(9) 0.029(11) 0.018(10)
C109 0.096(10) 0.061(9) 0.076(9) -0.025(7) 0.001(7) 0.011(8)
C110 0.085(9) 0.058(9) 0.089(10) -0.023(7) -0.003(7) 0.018(7)
C111 0.093(10) 0.069(9) 0.085(9) -0.039(8) -0.004(7) 0.009(8)
C112 0.076(12) 0.032(9) 0.067(12) -0.031(9) 0.011(10) 0.009(9)
C113 0.034(8) 0.025(8) 0.022(7) -0.015(6) -0.011(6) 0.018(7)
C114 0.051(10) 0.031(8) 0.024(8) -0.011(6) -0.005(7) -0.011(7)
C115 0.059(11) 0.030(9) 0.047(10) -0.004(8) -0.010(8) -0.001(8)
C116 0.087(16) 0.043(12) 0.085(15) -0.010(11) 0.005(13) -0.022(11)
C117 0.097(16) 0.023(10) 0.074(14) 0.003(9) -0.019(12) -0.004(10)
C118 0.094(16) 0.047(12) 0.109(17) -0.002(12) -0.049(14) 0.016(11)
C119 0.069(12) 0.016(8) 0.069(11) -0.007(8) -0.033(10) -0.003(7)
C120 0.035(9) 0.038(9) 0.048(10) -0.032(8) -0.006(8) 0.013(7)
C121 0.067(11) 0.026(8) 0.014(7) -0.006(6) 0.007(7) 0.005(7)
C122 0.056(11) 0.064(12) 0.040(10) -0.022(9) -0.016(8) 0.001(9)
C123 0.054(12) 0.069(13) 0.065(12) 0.000(10) -0.037(10) -0.010(10)
C124 0.031(10) 0.101(16) 0.061(12) -0.035(12) -0.010(9) -0.012(10)
C125 0.044(11) 0.051(11) 0.051(11) -0.020(9) 0.019(8) -0.013(8)
C126 0.055(11) 0.051(10) 0.051(10) -0.027(9) -0.013(9) 0.020(9)
C127 0.066(11) 0.018(8) 0.026(8) 0.004(6) 0.018(8) 0.014(7)
C128 0.098(14) 0.048(11) 0.018(8) 0.006(7) 0.003(9) 0.050(10)
C129 0.089(14) 0.045(11) 0.056(11) -0.025(9) -0.021(10) 0.026(10)
C130 0.113(18) 0.055(12) 0.075(14) -0.028(11) -0.022(13) 0.036(12)
C131 0.14(2) 0.076(15) 0.092(16) -0.061(14) -0.028(15) 0.064(15)
C132 0.112(11) 0.091(10) 0.084(10) -0.036(8) -0.014(8) 0.028(9)
C133 0.090(10) 0.070(9) 0.076(9) -0.021(7) -0.005(7) 0.027(8)
C134 0.040(9) 0.025(8) 0.030(8) 0.002(7) -0.006(7) 0.000(7)
C135 0.064(13) 0.060(12) 0.047(11) 0.017(9) -0.001(10) -0.008(10)
C136 0.103(11) 0.129(12) 0.119(12) -0.018(9) -0.027(9) 0.029(9)
C137 0.186(17) 0.208(18) 0.191(17) -0.055(10) -0.056(10) 0.023(10)
C138 0.184(17) 0.199(17) 0.191(17) -0.044(10) -0.071(10) 0.032(10)
C139 0.111(11) 0.123(12) 0.096(11) -0.017(8) -0.039(9) 0.012(9)
C140 0.076(14) 0.109(18) 0.059(13) 0.012(12) -0.032(11) 0.022(13)
C141 0.049(10) 0.030(8) 0.044(9) -0.023(8) -0.014(8) 0.003(7)
C142 0.038(10) 0.054(12) 0.092(14) -0.034(11) 0.019(9) 0.013(9)
C143 0.091(10) 0.071(9) 0.112(10) -0.034(8) 0.003(8) 0.021(8)
C144 0.098(11) 0.110(11) 0.130(12) -0.032(9) -0.009(8) 0.021(9)
C145 0.146(14) 0.150(14) 0.158(14) -0.049(10) -0.036(9) 0.030(9)
C146 0.121(12) 0.117(12) 0.130(12) -0.034(9) -0.021(9) 0.028(9)
C147 0.031(10) 0.046(11) 0.118(17) -0.001(11) 0.006(10) 0.020(8)
C148 0.039(9) 0.038(9) 0.025(8) -0.020(7) -0.006(7) 0.011(7)
C149 0.065(11) 0.037(9) 0.025(8) -0.016(7) 0.012(8) -0.014(8)
C150 0.069(13) 0.057(12) 0.059(12) -0.025(10) -0.005(11) -0.005(10)
C151 0.066(13) 0.083(15) 0.075(14) -0.032(12) -0.022(12) 0.013(11)
C152 0.096(10) 0.099(11) 0.091(10) -0.037(8) -0.037(8) 0.014(8)
C153 0.14(2) 0.060(13) 0.049(12) -0.013(10) -0.067(14) 0.021(13)
C154 0.103(16) 0.054(12) 0.033(10) -0.013(9) 0.008(10) 0.009(11)
C155 0.063(10) 0.018(7) 0.018(7) -0.010(6) -0.005(7) -0.009(7)
C156 0.044(9) 0.039(9) 0.027(8) -0.015(7) -0.007(7) 0.007(7)
C157 0.041(9) 0.021(8) 0.051(9) -0.001(7) -0.005(7) 0.012(7)
C158 0.078(14) 0.029(10) 0.116(17) -0.014(11) -0.043(13) 0.010(9)
C159 0.074(15) 0.075(15) 0.110(18) -0.055(14) -0.023(13) 0.051(12)
C160 0.052(11) 0.055(11) 0.058(11) -0.031(9) -0.010(9) 0.018(9)
C161 0.044(10) 0.047(10) 0.046(10) -0.010(8) -0.017(8) 0.012(8)
C162 0.081(14) 0.029(9) 0.062(12) -0.022(9) -0.041(11) 0.020(9)
C163 0.054(11) 0.040(10) 0.058(11) -0.025(9) -0.019(9) 0.020(8)
C164 0.086(14) 0.046(11) 0.060(12) -0.011(10) 0.005(11) 0.015(10)
C165 0.119(19) 0.061(13) 0.046(12) 0.001(10) -0.020(13) 0.029(13)
C166 0.100(18) 0.078(16) 0.079(16) -0.039(13) -0.051(15) 0.042(14)
C167 0.064(13) 0.077(15) 0.090(16) -0.016(13) -0.051(13) 0.029(11)
C168 0.072(14) 0.035(10) 0.084(14) -0.023(10) -0.023(11) 0.019(9)
C169 0.038(9) 0.045(10) 0.009(7) -0.002(7) 0.006(6) -0.021(7)
C170 0.078(12) 0.027(9) 0.037(9) -0.005(7) 0.000(9) 0.002(8)
C171 0.067(12) 0.036(9) 0.029(9) 0.004(7) 0.001(8) -0.008(8)
C172 0.118(17) 0.048(12) 0.061(12) -0.021(10) -0.048(12) 0.013(11)
C173 0.17(3) 0.11(2) 0.077(17) -0.020(15) -0.076(18) 0.015(19)
C174 0.15(2) 0.070(15) 0.067(14) -0.026(12) -0.038(15) 0.027(14)
C175 0.103(16) 0.054(12) 0.079(14) -0.011(11) -0.053(13) 0.006(11)
C176 0.038(10) 0.042(11) 0.097(14) -0.010(10) -0.037(10) 0.008(8)
C177 0.228(9) 0.139(9) 0.137(8) -0.032(7) -0.100(7) -0.024(7)
C178 0.228(9) 0.139(9) 0.137(8) -0.032(7) -0.100(7) -0.024(7)
C179 0.228(9) 0.139(9) 0.137(8) -0.032(7) -0.100(7) -0.024(7)
C180 0.228(9) 0.139(9) 0.137(8) -0.032(7) -0.100(7) -0.024(7)
C181 0.228(9) 0.139(9) 0.137(8) -0.032(7) -0.100(7) -0.024(7)
C182 0.228(9) 0.139(9) 0.137(8) -0.032(7) -0.100(7) -0.024(7)
C183 0.050(10) 0.050(11) 0.045(10) -0.037(9) -0.016(8) 0.005(8)
C184 0.106(16) 0.045(11) 0.064(12) -0.012(10) -0.037(12) -0.004(11)
C185 0.130(12) 0.106(12) 0.111(11) -0.035(9) -0.058(9) 0.003(9)
C186 0.167(14) 0.149(14) 0.143(13) -0.043(9) -0.075(10) 0.009(9)
C187 0.161(14) 0.144(14) 0.144(13) -0.057(10) -0.063(10) -0.004(9)
C188 0.129(12) 0.119(12) 0.120(12) -0.044(9) -0.041(9) -0.002(9)
C189 0.17(2) 0.058(13) 0.077(14) -0.047(11) -0.057(15) 0.003(13)
C190 0.035(8) 0.029(8) 0.034(8) -0.014(7) -0.004(7) 0.014(7)
C191 0.046(9) 0.026(8) 0.037(8) -0.012(7) -0.015(7) 0.013(7)
C192 0.040(9) 0.047(10) 0.060(11) -0.031(9) 0.013(8) 0.002(8)
C193 0.049(10) 0.052(11) 0.062(11) -0.027(9) 0.006(9) 0.005(9)
C194 0.070(14) 0.096(17) 0.053(12) -0.026(12) 0.009(10) 0.008(13)
C195 0.070(13) 0.057(13) 0.063(13) 0.009(10) 0.022(10) -0.024(11)
C196 0.068(12) 0.033(9) 0.046(10) -0.006(8) 0.021(9) -0.005(8)
C197 0.020(6) 0.054(8) 0.042(7) 0.002(6) -0.010(6) -0.004(6)
C198 0.047(11) 0.046(11) 0.070(12) 0.001(9) 0.007(9) 0.003(9)
C199 0.070(14) 0.080(16) 0.093(16) -0.007(13) 0.020(12) 0.013(12)
C200 0.101(11) 0.101(11) 0.118(11) -0.038(8) -0.015(8) 0.025(8)
C201 0.102(11) 0.118(12) 0.102(11) -0.027(9) -0.013(8) 0.017(9)
C202 0.063(15) 0.12(2) 0.12(2) -0.003(17) 0.036(14) 0.006(14)
C203 0.046(11) 0.079(14) 0.073(13) -0.012(11) 0.009(10) 0.013(10)
C204 0.045(11) 0.031(9) 0.067(13) -0.024(9) 0.015(10) 0.003(8)
C205 0.141(6) 0.128(6) 0.154(6) -0.071(5) -0.020(5) 0.036(5)
C206 0.141(6) 0.128(6) 0.154(6) -0.071(5) -0.020(5) 0.036(5)
C207 0.141(6) 0.128(6) 0.154(6) -0.071(5) -0.020(5) 0.036(5)
C208 0.141(6) 0.128(6) 0.154(6) -0.071(5) -0.020(5) 0.036(5)
C209 0.141(6) 0.128(6) 0.154(6) -0.071(5) -0.020(5) 0.036(5)
C210 0.141(6) 0.128(6) 0.154(6) -0.071(5) -0.020(5) 0.036(5)
C211 0.070(12) 0.076(13) 0.052(10) -0.031(10) -0.004(9) -0.051(10)
C212 0.16(2) 0.041(11) 0.046(11) -0.025(9) -0.016(12) 0.020(12)
C213 0.046(10) 0.020(8) 0.065(11) -0.005(7) -0.016(8) -0.003(7)
C214 0.035(10) 0.057(12) 0.112(16) 0.011(11) -0.030(11) 0.004(9)
C215 0.194(17) 0.191(17) 0.192(17) -0.071(10) -0.061(10) 0.013(10)
C216 0.15(2) 0.066(13) 0.032(10) -0.016(9) 0.008(11) 0.015(13)
C217 0.103(11) 0.112(11) 0.114(11) -0.022(8) -0.034(8) 0.036(9)
N4 0.066(10) 0.061(9) 0.026(8) -0.003(7) -0.022(8) 0.012(8)
O113 0.085(9) 0.078(9) 0.033(7) -0.006(6) 0.008(6) -0.019(7)
O114 0.090(8) 0.099(8) 0.053(6) -0.024(6) -0.026(6) 0.016(7)
O115 0.097(8) 0.127(9) 0.084(8) -0.031(7) -0.027(7) 0.040(7)
N5 0.113(17) 0.063(12) 0.080(14) -0.028(10) -0.044(14) -0.002(12)
O116 0.148(17) 0.108(14) 0.137(15) -0.068(12) -0.075(14) 0.005(13)
O117 0.131(9) 0.124(9) 0.090(8) -0.059(7) -0.034(7) -0.020(7)
O118 0.156(17) 0.159(18) 0.117(14) -0.090(14) -0.006(13) -0.048(13)
N6 0.15(2) 0.041(11) 0.106(15) 0.001(10) -0.064(15) -0.010(12)
O119 0.107(13) 0.073(11) 0.164(16) -0.030(11) -0.062(12) -0.010(9)
O120 0.120(9) 0.132(10) 0.126(9) -0.052(7) -0.057(8) 0.020(8)
O121 0.192(13) 0.199(13) 0.210(13) -0.048(9) -0.069(9) -0.012(9)
O1W 0.070(9) 0.154(15) 0.065(9) -0.024(9) -0.001(7) 0.004(9)
O2W 0.147(9) 0.102(9) 0.117(9) -0.055(7) -0.009(7) 0.031(7)
O3W 0.151(16) 0.069(11) 0.193(19) -0.001(12) -0.002(14) 0.037(11)
O122 0.034(6) 0.025(6) 0.058(7) -0.004(5) 0.008(5) -0.002(4)
C218 0.068(12) 0.052(11) 0.043(10) -0.024(9) 0.006(9) -0.023(9)
O123 0.060(7) 0.032(6) 0.047(6) -0.004(5) 0.003(5) -0.004(5)
C219 0.071(13) 0.074(13) 0.060(12) -0.035(11) -0.009(10) 0.007(10)
O124 0.054(8) 0.061(9) 0.170(15) -0.050(9) -0.029(9) 0.014(7)
C220 0.068(14) 0.051(12) 0.128(19) -0.014(12) -0.024(14) -0.011(11)
O125 0.068(9) 0.061(9) 0.191(16) -0.065(10) -0.048(10) 0.018(7)
C221 0.055(13) 0.074(14) 0.16(2) -0.062(15) -0.018(13) -0.023(10)
O126 0.067(8) 0.065(8) 0.068(8) -0.030(7) -0.006(7) 0.012(7)
C222 0.124(19) 0.069(14) 0.076(14) -0.025(12) -0.028(14) 0.032(13)
N7 0.042(9) 0.051(9) 0.059(9) -0.007(7) -0.008(7) 0.005(7)
C223 0.060(12) 0.046(10) 0.041(10) -0.009(8) -0.010(9) -0.008(9)
C224 0.049(13) 0.13(2) 0.099(17) -0.034(15) 0.004(12) -0.008(13)
N8 0.103(14) 0.106(14) 0.041(9) -0.018(10) -0.010(9) 0.030(11)
C225 0.082(13) 0.063(12) 0.032(10) -0.025(9) -0.020(10) 0.030(10)
C226 0.085(14) 0.073(13) 0.071(13) -0.044(11) -0.024(11) 0.007(11)
N9 0.067(10) 0.046(9) 0.055(9) -0.031(8) -0.007(8) 0.016(8)
C227 0.052(11) 0.049(11) 0.045(10) -0.014(9) -0.004(9) 0.000(9)
C228 0.13(2) 0.049(13) 0.14(2) -0.004(13) -0.055(17) 0.034(13)
N10 0.109(14) 0.044(9) 0.052(10) -0.015(8) -0.005(9) -0.020(9)
C229 0.055(11) 0.036(10) 0.074(13) -0.030(9) -0.032(10) 0.017(8)
C230 0.078(14) 0.056(12) 0.060(12) -0.001(10) -0.011(10) -0.012(10)
N11 0.034(8) 0.045(8) 0.060(9) -0.011(7) 0.004(7) -0.010(6)
C231 0.066(12) 0.035(10) 0.051(11) -0.006(8) -0.001(10) -0.003(9)
C232 0.055(13) 0.113(19) 0.101(17) -0.002(14) 0.033(12) -0.032(12)
N12 0.116(14) 0.048(9) 0.037(9) -0.009(8) 0.010(9) -0.016(9)
C233 0.059(11) 0.046(10) 0.036(10) -0.012(8) 0.004(9) 0.006(8)
C234 0.111(18) 0.117(19) 0.046(12) -0.029(12) -0.030(12) 0.022(14)
N13 0.059(10) 0.057(10) 0.059(10) -0.033(8) -0.019(8) 0.010(8)
C235 0.029(9) 0.078(14) 0.071(13) -0.042(12) -0.018(9) -0.003(10)
C236 0.055(12) 0.057(13) 0.101(16) 0.000(11) -0.032(11) -0.003(10)
N14 0.103(13) 0.035(8) 0.055(9) -0.018(7) -0.016(9) 0.001(8)
C237 0.087(15) 0.047(11) 0.074(14) -0.028(10) -0.029(12) 0.029(11)
C238 0.103(11) 0.131(12) 0.100(11) -0.040(8) -0.042(8) 0.028(9)
N15 0.050(9) 0.058(9) 0.040(8) -0.004(7) -0.002(7) 0.018(7)
C239 0.087(10) 0.075(9) 0.060(9) -0.020(7) -0.008(7) 0.033(8)
C240 0.25(2) 0.24(2) 0.23(2) -0.079(11) -0.065(11) 0.041(10)
N16 0.145(19) 0.111(17) 0.117(17) -0.062(14) -0.047(15) 0.019(15)
C241 0.104(11) 0.095(11) 0.086(11) -0.040(8) -0.016(8) 0.017(8)
C242 0.152(14) 0.156(14) 0.143(13) -0.057(9) -0.039(9) 0.029(9)
N17 0.100(15) 0.132(17) 0.065(12) -0.025(12) 0.030(11) -0.045(13)
C243 0.105(18) 0.084(16) 0.052(12) -0.008(11) 0.005(12) -0.039(13)
C244 0.11(2) 0.17(3) 0.064(15) -0.024(16) 0.028(14) -0.033(18)
N18 0.092(16) 0.090(16) 0.123(18) 0.017(13) -0.060(15) 0.001(12)
C245 0.076(17) 0.085(19) 0.13(2) -0.007(17) -0.058(18) 0.009(14)
C246 0.120(8) 0.120(8) 0.120(8) -0.042(3) -0.035(3) 0.0114(13)
N19 0.119(10) 0.107(10) 0.092(9) -0.031(8) -0.016(8) 0.024(8)
C247 0.134(13) 0.144(14) 0.137(13) -0.035(9) -0.042(9) 0.020(9)
C248 0.15(3) 0.16(3) 0.15(3) 0.02(2) -0.03(2) 0.05(2)

loop_
_atom_type_symbol
_atom_type_description
_atom_type_scat_dispersion_real
_atom_type_scat_dispersion_imag
_atom_type_scat_source
C C 0.0033 0.0016 'International Tables Vol C Tables 4.2.6.8 and 6.1.1.4'
H H 0.0000 0.0000 'International Tables Vol C Tables 4.2.6.8 and 6.1.1.4'
N N 0.0061 0.0033 'International Tables Vol C Tables 4.2.6.8 and 6.1.1.4'
O O 0.0106 0.0060 'International Tables Vol C Tables 4.2.6.8 and 6.1.1.4'
Cu Cu 0.3201 1.2651 'International Tables Vol C Tables 4.2.6.8 and 6.1.1.4'
Dy Dy -0.1892 4.4098 'International Tables Vol C Tables 4.2.6.8 and 6.1.1.4'

loop_
_geom_angle_atom_site_label_1
_geom_angle_atom_site_label_2
_geom_angle_atom_site_label_3
_geom_angle
_geom_angle_site_symmetry_1
_geom_angle_site_symmetry_3
O39 Dy1 O1 148.2(3) . .
O39 Dy1 O37 106.5(3) . .
O1 Dy1 O37 84.8(3) . .
O39 Dy1 O2 79.5(3) . .
O1 Dy1 O2 72.6(3) . .
O37 Dy1 O2 82.1(3) . .
O39 Dy1 O3 85.5(3) . .
O1 Dy1 O3 71.2(3) . .
O37 Dy1 O3 147.8(3) . .
O2 Dy1 O3 70.5(3) . .
O39 Dy1 O35 73.8(3) . 2_265
O1 Dy1 O35 137.9(3) . 2_265
O37 Dy1 O35 73.9(3) . 2_265
O2 Dy1 O35 136.8(3) . 2_265
O3 Dy1 O35 138.2(3) . 2_265
O39 Dy1 O36 84.1(3) . 2_265
O1 Dy1 O36 109.9(3) . 2_265
O37 Dy1 O36 133.5(3) . 2_265
O2 Dy1 O36 144.0(3) . 2_265
O3 Dy1 O36 76.4(3) . 2_265
O35 Dy1 O36 65.9(3) 2_265 2_265
O39 Dy1 O5 133.7(3) . 2_265
O1 Dy1 O5 77.0(3) . 2_265
O37 Dy1 O5 79.6(3) . 2_265
O2 Dy1 O5 145.7(3) . 2_265
O3 Dy1 O5 114.0(3) . 2_265
O35 Dy1 O5 63.9(3) 2_265 2_265
O36 Dy1 O5 62.6(3) 2_265 2_265
O39 Dy1 Cu17 63.1(2) . 2_265
O1 Dy1 Cu17 141.8(2) . 2_265
O37 Dy1 Cu17 109.5(2) . 2_265
O2 Dy1 Cu17 142.5(2) . 2_265
O3 Dy1 Cu17 102.59(19) . 2_265
O35 Dy1 Cu17 35.63(17) 2_265 2_265
O36 Dy1 Cu17 35.29(18) 2_265 2_265
O5 Dy1 Cu17 71.5(2) 2_265 2_265
O39 Dy1 Cu18 119.2(2) . 2_265
O1 Dy1 Cu18 79.8(2) . 2_265
O37 Dy1 Cu18 114.6(2) . 2_265
O2 Dy1 Cu18 146.4(2) . 2_265
O3 Dy1 Cu18 82.7(2) . 2_265
O35 Dy1 Cu18 76.9(2) 2_265 2_265
O36 Dy1 Cu18 35.14(19) 2_265 2_265
O5 Dy1 Cu18 35.0(2) 2_265 2_265
Cu17 Dy1 Cu18 61.99(4) 2_265 2_265
O39 Dy1 Cu16 107.2(2) . 2_265
O1 Dy1 Cu16 104.5(2) . 2_265
O37 Dy1 Cu16 63.9(2) . 2_265
O2 Dy1 Cu16 145.94(19) . 2_265
O3 Dy1 Cu16 142.0(2) . 2_265
O35 Dy1 Cu16 33.42(19) 2_265 2_265
O36 Dy1 Cu16 69.74(17) 2_265 2_265
O5 Dy1 Cu16 33.47(19) 2_265 2_265
Cu17 Dy1 Cu16 56.75(4) 2_265 2_265
Cu18 Dy1 Cu16 59.74(4) 2_265 2_265
O39 Dy1 Dy2 117.3(2) . .
O1 Dy1 Dy2 37.4(2) . .
O37 Dy1 Dy2 71.4(2) . .
O2 Dy1 Dy2 37.79(19) . .
O3 Dy1 Dy2 76.49(19) . .
O35 Dy1 Dy2 145.31(17) 2_265 .
O36 Dy1 Dy2 143.64(18) 2_265 .
O5 Dy1 Dy2 108.3(2) 2_265 .
Cu17 Dy1 Dy2 178.91(3) 2_265 .
Cu18 Dy1 Dy2 117.20(3) 2_265 .
Cu16 Dy1 Dy2 123.66(3) 2_265 .
O41 Dy2 O38 106.4(3) . .
O41 Dy2 O1 80.3(3) . .
O38 Dy2 O1 81.7(3) . .
O41 Dy2 O2 148.6(3) . .
O38 Dy2 O2 84.2(3) . .
O1 Dy2 O2 72.0(3) . .
O41 Dy2 O4 85.0(3) . .
O38 Dy2 O4 148.0(3) . .
O1 Dy2 O4 70.7(3) . .
O2 Dy2 O4 72.3(3) . .
O41 Dy2 O7 132.9(3) . .
O38 Dy2 O7 82.4(3) . .
O1 Dy2 O7 146.3(3) . .
O2 Dy2 O7 77.0(3) . .
O4 Dy2 O7 112.0(3) . .
O41 Dy2 O8 74.1(3) . .
O38 Dy2 O8 72.6(3) . .
O1 Dy2 O8 136.3(3) . .
O2 Dy2 O8 136.9(3) . .
O4 Dy2 O8 139.2(3) . .
O7 Dy2 O8 64.6(3) . .
O41 Dy2 O6 80.2(3) . .
O38 Dy2 O6 134.2(3) . .
O1 Dy2 O6 143.0(3) . .
O2 Dy2 O6 113.8(3) . .
O4 Dy2 O6 76.5(3) . .
O7 Dy2 O6 63.2(3) . .
O8 Dy2 O6 65.8(3) . .
O41 Dy2 Cu2 62.0(2) . .
O38 Dy2 Cu2 107.7(2) . .
O1 Dy2 Cu2 142.37(19) . .
O2 Dy2 Cu2 143.8(2) . .
O4 Dy2 Cu2 104.1(2) . .
O7 Dy2 Cu2 71.11(18) . .
O8 Dy2 Cu2 35.12(18) . .
O6 Dy2 Cu2 34.93(19) . .
O41 Dy2 Cu1 115.7(2) . .
O38 Dy2 Cu1 117.7(2) . .
O1 Dy2 Cu1 146.5(2) . .
O2 Dy2 Cu1 82.6(2) . .
O4 Dy2 Cu1 81.2(2) . .
O7 Dy2 Cu1 35.27(18) . .
O8 Dy2 Cu1 77.20(19) . .
O6 Dy2 Cu1 35.4(2) . .
Cu2 Dy2 Cu1 61.43(4) . .
O41 Dy2 Cu3 108.2(2) . .
O38 Dy2 Cu3 63.3(2) . .
O1 Dy2 Cu3 145.04(19) . .
O2 Dy2 Cu3 103.0(2) . .
O4 Dy2 Cu3 142.3(2) . .
O7 Dy2 Cu3 34.36(18) . .
O8 Dy2 Cu3 34.11(19) . .
O6 Dy2 Cu3 71.5(2) . .
Cu2 Dy2 Cu3 57.22(4) . .
Cu1 Dy2 Cu3 61.17(4) . .
O41 Dy2 Dy1 117.3(2) . .
O38 Dy2 Dy1 70.9(2) . .
O1 Dy2 Dy1 37.01(19) . .
O2 Dy2 Dy1 37.5(2) . .
O4 Dy2 Dy1 77.3(2) . .
O7 Dy2 Dy1 109.38(18) . .
O8 Dy2 Dy1 143.50(18) . .
O6 Dy2 Dy1 146.73(19) . .
Cu2 Dy2 Dy1 178.33(3) . .
Cu1 Dy2 Dy1 119.93(3) . .
Cu3 Dy2 Dy1 122.26(3) . .
O47 Dy3 O49 75.6(3) 2_265 2_265
O47 Dy3 O43 143.3(3) 2_265 .
O49 Dy3 O43 81.7(3) 2_265 .
O47 Dy3 O3 114.6(3) 2_265 .
O49 Dy3 O3 73.8(3) 2_265 .
O43 Dy3 O3 85.5(3) . .
O47 Dy3 O42 81.5(3) 2_265 .
O49 Dy3 O42 143.4(3) 2_265 .
O43 Dy3 O42 101.4(3) . .
O3 Dy3 O42 142.5(3) . .
O47 Dy3 O1 71.5(3) 2_265 .
O49 Dy3 O1 113.8(3) 2_265 .
O43 Dy3 O1 145.0(3) . .
O3 Dy3 O1 70.5(3) . .
O42 Dy3 O1 84.6(3) . .
O47 Dy3 O4 137.3(3) 2_265 .
O49 Dy3 O4 137.9(3) 2_265 .
O43 Dy3 O4 77.8(3) . .
O3 Dy3 O4 68.3(3) . .
O42 Dy3 O4 77.2(3) . .
O1 Dy3 O4 70.0(3) . .
O47 Dy3 O97 71.3(3) 2_265 .
O49 Dy3 O97 73.8(3) 2_265 .
O43 Dy3 O97 74.8(3) . .
O3 Dy3 O97 144.1(3) . .
O42 Dy3 O97 72.0(3) . .
O1 Dy3 O97 138.4(3) . .
O4 Dy3 O97 133.2(3) . .
O47 Dy3 Dy1 83.5(2) 2_265 .
O49 Dy3 Dy1 84.3(2) 2_265 .
O43 Dy3 Dy1 122.8(2) . .
O3 Dy3 Dy1 37.47(18) . .
O42 Dy3 Dy1 121.3(2) . .
O1 Dy3 Dy1 36.91(18) . .
O4 Dy3 Dy1 76.85(19) . .
O97 Dy3 Dy1 149.8(2) . .
O47 Dy3 Dy2 101.1(2) 2_265 .
O49 Dy3 Dy2 143.3(2) 2_265 .
O43 Dy3 Dy2 114.2(2) . .
O3 Dy3 Dy2 74.83(19) . .
O42 Dy3 Dy2 68.7(2) . .
O1 Dy3 Dy2 36.1(2) . .
O4 Dy3 Dy2 36.52(18) . .
O97 Dy3 Dy2 140.7(2) . .
Dy1 Dy3 Dy2 59.173(18) . .
O47 Dy3 Dy4 143.4(2) 2_265 .
O49 Dy3 Dy4 102.6(2) 2_265 .
O43 Dy3 Dy4 69.6(2) . .
O3 Dy3 Dy4 35.5(2) . .
O42 Dy3 Dy4 112.7(2) . .
O1 Dy3 Dy4 76.3(2) . .
O4 Dy3 Dy4 35.56(19) . .
O97 Dy3 Dy4 144.3(2) . .
Dy1 Dy3 Dy4 60.116(18) . .
Dy2 Dy3 Dy4 58.298(19) . .
O44 Dy4 O40 103.3(3) . .
O44 Dy4 O45 144.1(3) . .
O40 Dy4 O45 82.0(3) . .
O44 Dy4 O51 82.0(3) . .
O40 Dy4 O51 143.1(3) . .
O45 Dy4 O51 74.0(3) . .
O44 Dy4 O4 83.6(3) . .
O40 Dy4 O4 144.1(3) . .
O45 Dy4 O4 113.0(3) . .
O51 Dy4 O4 72.3(3) . .
O44 Dy4 O2 142.8(3) . .
O40 Dy4 O2 82.7(3) . .
O45 Dy4 O2 72.8(3) . .
O51 Dy4 O2 115.2(3) . .
O4 Dy4 O2 72.0(3) . .
O44 Dy4 O3 75.3(3) . .
O40 Dy4 O3 79.5(3) . .
O45 Dy4 O3 139.9(3) . .
O51 Dy4 O3 136.0(3) . .
O4 Dy4 O3 68.1(3) . .
O2 Dy4 O3 69.7(3) . .
O44 Dy4 O98 73.8(3) . .
O40 Dy4 O98 73.7(3) . .
O45 Dy4 O98 73.8(3) . .
O51 Dy4 O98 72.9(3) . .
O4 Dy4 O98 140.7(3) . .
O2 Dy4 O98 141.3(3) . .
O3 Dy4 O98 132.6(3) . .
O44 Dy4 Dy2 121.1(2) . .
O40 Dy4 Dy2 120.4(2) . .
O45 Dy4 Dy2 83.2(2) . .
O51 Dy4 Dy2 84.5(2) . .
O4 Dy4 Dy2 37.89(18) . .
O2 Dy4 Dy2 37.82(18) . .
O3 Dy4 Dy2 76.14(18) . .
O98 Dy4 Dy2 151.3(2) . .
O44 Dy4 Dy1 111.5(2) . .
O40 Dy4 Dy1 69.1(2) . .
O45 Dy4 Dy1 103.7(2) . .
O51 Dy4 Dy1 143.4(2) . .
O4 Dy4 Dy1 75.5(2) . .
O2 Dy4 Dy1 36.0(2) . .
O3 Dy4 Dy1 36.26(18) . .
O98 Dy4 Dy1 142.7(2) . .
Dy2 Dy4 Dy1 59.213(19) . .
O44 Dy4 Dy3 67.0(2) . .
O40 Dy4 Dy3 114.6(2) . .
O45 Dy4 Dy3 143.3(2) . .
O51 Dy4 Dy3 101.2(2) . .
O4 Dy4 Dy3 35.7(2) . .
O2 Dy4 Dy3 77.0(2) . .
O3 Dy4 Dy3 35.06(19) . .
O98 Dy4 Dy3 140.8(2) . .
Dy2 Dy4 Dy3 60.152(19) . .
Dy1 Dy4 Dy3 58.382(18) . .
O59 Dy5 O16 149.1(3) . .
O59 Dy5 O57 103.5(3) . .
O16 Dy5 O57 86.8(3) . .
O59 Dy5 O14 86.1(3) . .
O16 Dy5 O14 71.5(3) . .
O57 Dy5 O14 148.6(3) . .
O59 Dy5 O15 79.5(3) . .
O16 Dy5 O15 73.4(3) . .
O57 Dy5 O15 81.3(3) . .
O14 Dy5 O15 71.1(3) . .
O59 Dy5 O11 71.1(3) . .
O16 Dy5 O11 139.6(3) . .
O57 Dy5 O11 74.1(3) . .
O14 Dy5 O11 136.8(3) . .
O15 Dy5 O11 135.3(3) . .
O59 Dy5 O13 84.8(3) . .
O16 Dy5 O13 108.6(3) . .
O57 Dy5 O13 134.7(3) . .
O14 Dy5 O13 75.2(3) . .
O15 Dy5 O13 143.5(3) . .
O11 Dy5 O13 66.8(3) . .
O59 Dy5 O12 133.1(3) . .
O16 Dy5 O12 76.8(3) . .
O57 Dy5 O12 80.6(3) . .
O14 Dy5 O12 114.6(3) . .
O15 Dy5 O12 145.8(3) . .
O11 Dy5 O12 65.3(3) . .
O13 Dy5 O12 63.2(3) . .
O59 Dy5 Cu5 62.6(2) . .
O16 Dy5 Cu5 141.3(2) . .
O57 Dy5 Cu5 109.6(2) . .
O14 Dy5 Cu5 101.39(18) . .
O15 Dy5 Cu5 141.9(2) . .
O11 Dy5 Cu5 35.54(17) . .
O13 Dy5 Cu5 35.8(2) . .
O12 Dy5 Cu5 71.95(18) . .
O59 Dy5 Cu6 119.5(2) . .
O16 Dy5 Cu6 79.4(2) . .
O57 Dy5 Cu6 116.0(2) . .
O14 Dy5 Cu6 82.78(18) . .
O15 Dy5 Cu6 146.9(2) . .
O11 Dy5 Cu6 77.77(18) . .
O13 Dy5 Cu6 34.9(2) . .
O12 Dy5 Cu6 35.40(17) . .
Cu5 Dy5 Cu6 61.89(4) . .
O59 Dy5 Cu4 105.4(2) . .
O16 Dy5 Cu4 105.3(2) . .
O57 Dy5 Cu4 64.0(2) . .
O14 Dy5 Cu4 142.73(18) . .
O15 Dy5 Cu4 145.19(18) . .
O11 Dy5 Cu4 34.30(19) . .
O13 Dy5 Cu4 70.87(18) . .
O12 Dy5 Cu4 34.19(18) . .
Cu5 Dy5 Cu4 57.10(4) . .
Cu6 Dy5 Cu4 60.55(4) . .
O59 Dy5 Dy8 117.0(2) . .
O16 Dy5 Dy8 38.3(2) . .
O57 Dy5 Dy8 72.3(2) . .
O14 Dy5 Dy8 76.64(18) . .
O15 Dy5 Dy8 37.6(2) . .
O11 Dy5 Dy8 146.42(17) . .
O13 Dy5 Dy8 142.8(2) . .
O12 Dy5 Dy8 108.82(17) . .
Cu5 Dy5 Dy8 178.03(3) . .
Cu6 Dy5 Dy8 117.63(3) . .
Cu4 Dy5 Dy8 124.56(3) . .
O67 Dy6 O69 81.8(3) . .
O67 Dy6 O60 142.9(3) . .
O69 Dy6 O60 104.3(3) . .
O67 Dy6 O17 72.5(3) . .
O69 Dy6 O17 83.0(3) . .
O60 Dy6 O17 144.1(3) . .
O67 Dy6 O65 76.0(3) . .
O69 Dy6 O65 144.6(3) . .
O60 Dy6 O65 79.2(3) . .
O17 Dy6 O65 115.2(3) . .
O67 Dy6 O14 136.9(3) . .
O69 Dy6 O14 77.2(3) . .
O60 Dy6 O14 79.3(3) . .
O17 Dy6 O14 67.9(3) . .
O65 Dy6 O14 137.0(3) . .
O67 Dy6 O15 111.8(3) . .
O69 Dy6 O15 144.3(3) . .
O60 Dy6 O15 84.8(3) . .
O17 Dy6 O15 71.0(3) . .
O65 Dy6 O15 70.7(3) . .
O14 Dy6 O15 70.6(3) . .
O67 Dy6 O99 75.2(3) . .
O69 Dy6 O99 72.9(3) . .
O60 Dy6 O99 72.0(3) . .
O17 Dy6 O99 141.9(3) . .
O65 Dy6 O99 75.0(3) . .
O14 Dy6 O99 131.2(3) . .
O15 Dy6 O99 141.5(3) . .
O67 Dy6 Dy8 83.1(2) . .
O69 Dy6 Dy8 120.0(2) . .
O60 Dy6 Dy8 121.4(2) . .
O17 Dy6 Dy8 37.23(17) . .
O65 Dy6 Dy8 84.5(2) . .
O14 Dy6 Dy8 75.82(19) . .
O15 Dy6 Dy8 37.00(18) . .
O99 Dy6 Dy8 153.0(2) . .
O67 Dy6 Dy5 142.0(2) . .
O69 Dy6 Dy5 113.7(2) . .
O60 Dy6 Dy5 69.6(2) . .
O17 Dy6 Dy5 75.27(19) . .
O65 Dy6 Dy5 100.7(2) . .
O14 Dy6 Dy5 36.58(17) . .
O15 Dy6 Dy5 36.82(18) . .
O99 Dy6 Dy5 141.5(2) . .
Dy8 Dy6 Dy5 58.964(18) . .
O67 Dy6 Dy7 102.1(2) . .
O69 Dy6 Dy7 67.6(2) . .
O60 Dy6 Dy7 114.2(2) . .
O17 Dy6 Dy7 35.78(17) . .
O65 Dy6 Dy7 143.8(2) . .
O14 Dy6 Dy7 34.9(2) . .
O15 Dy6 Dy7 77.1(2) . .
O99 Dy6 Dy7 140.3(2) . .
Dy8 Dy6 Dy7 59.688(17) . .
Dy5 Dy6 Dy7 58.434(17) . .
O62 Dy7 O71 143.2(3) . .
O62 Dy7 O70 81.6(3) . .
O71 Dy7 O70 101.3(3) . .
O62 Dy7 O14 73.1(3) . .
O71 Dy7 O14 143.4(3) . .
O70 Dy7 O14 85.4(3) . .
O62 Dy7 O64 74.7(3) . .
O71 Dy7 O64 82.1(3) . .
O70 Dy7 O64 142.4(3) . .
O14 Dy7 O64 114.1(3) . .
O62 Dy7 O16 112.9(3) . .
O71 Dy7 O16 85.6(3) . .
O70 Dy7 O16 145.2(3) . .
O14 Dy7 O16 70.4(3) . .
O64 Dy7 O16 72.0(3) . .
O62 Dy7 O17 136.6(3) . .
O71 Dy7 O17 78.6(3) . .
O70 Dy7 O17 77.1(3) . .
O14 Dy7 O17 67.9(3) . .
O64 Dy7 O17 139.1(3) . .
O16 Dy7 O17 70.9(3) . .
O62 Dy7 O100 74.0(3) . .
O71 Dy7 O100 72.0(3) . .
O70 Dy7 O100 72.8(3) . .
O14 Dy7 O100 142.7(3) . .
O64 Dy7 O100 72.8(3) . .
O16 Dy7 O100 140.4(3) . .
O17 Dy7 O100 132.2(3) . .
O62 Dy7 Dy5 84.5(2) . .
O71 Dy7 Dy5 121.3(2) . .
O70 Dy7 Dy5 122.8(2) . .
O14 Dy7 Dy5 37.57(17) . .
O64 Dy7 Dy5 83.9(2) . .
O16 Dy7 Dy5 36.12(19) . .
O17 Dy7 Dy5 76.21(19) . .
O100 Dy7 Dy5 151.6(2) . .
O62 Dy7 Dy8 143.4(2) . .
O71 Dy7 Dy8 69.2(2) . .
O70 Dy7 Dy8 113.6(2) . .
O14 Dy7 Dy8 75.14(17) . .
O64 Dy7 Dy8 102.7(2) . .
O16 Dy7 Dy8 37.24(19) . .
O17 Dy7 Dy8 36.58(18) . .
O100 Dy7 Dy8 141.2(2) . .
Dy5 Dy7 Dy8 59.092(16) . .
O62 Dy7 Dy6 101.6(2) . .
O71 Dy7 Dy6 113.8(2) . .
O70 Dy7 Dy6 69.2(2) . .
O14 Dy7 Dy6 35.30(17) . .
O64 Dy7 Dy6 143.7(2) . .
O16 Dy7 Dy6 76.8(2) . .
O17 Dy7 Dy6 35.31(19) . .
O100 Dy7 Dy6 142.0(2) . .
Dy5 Dy7 Dy6 59.886(18) . .
Dy8 Dy7 Dy6 58.612(18) . .
O72 Dy8 O58 107.4(3) . .
O72 Dy8 O15 148.6(3) . .
O58 Dy8 O15 83.0(3) . .
O72 Dy8 O17 85.8(3) . .
O58 Dy8 O17 147.7(3) . .
O15 Dy8 O17 72.0(3) . .
O72 Dy8 O16 79.6(3) . .
O58 Dy8 O16 82.0(3) . .
O15 Dy8 O16 72.5(3) . .
O17 Dy8 O16 71.4(3) . .
O72 Dy8 O20 72.3(3) . .
O58 Dy8 O20 73.8(3) . .
O15 Dy8 O20 138.6(3) . .
O17 Dy8 O20 138.4(3) . .
O16 Dy8 O20 134.7(3) . .
O72 Dy8 O18 82.8(3) . .
O58 Dy8 O18 133.0(3) . .
O15 Dy8 O18 112.2(3) . .
O17 Dy8 O18 76.8(3) . .
O16 Dy8 O18 144.4(3) . .
O20 Dy8 O18 65.9(3) . .
O72 Dy8 O19 134.2(3) . .
O58 Dy8 O19 78.7(3) . .
O15 Dy8 O19 76.2(3) . .
O17 Dy8 O19 113.5(3) . .
O16 Dy8 O19 144.9(3) . .
O20 Dy8 O19 66.0(3) . .
O18 Dy8 O19 63.8(3) . .
O72 Dy8 Cu7 118.6(2) . .
O58 Dy8 Cu7 114.8(2) . .
O15 Dy8 Cu7 80.6(2) . .
O17 Dy8 Cu7 81.58(18) . .
O16 Dy8 Cu7 146.41(19) . .
O20 Dy8 Cu7 78.9(2) . .
O18 Dy8 Cu7 35.8(2) . .
O19 Dy8 Cu7 36.11(18) . .
O72 Dy8 Cu9 107.1(2) . .
O58 Dy8 Cu9 60.3(2) . .
O15 Dy8 Cu9 103.7(2) . .
O17 Dy8 Cu9 144.89(18) . .
O16 Dy8 Cu9 142.09(19) . .
O20 Dy8 Cu9 34.9(2) . .
O18 Dy8 Cu9 72.84(19) . .
O19 Dy8 Cu9 35.65(18) . .
Cu7 Dy8 Cu9 63.49(4) . .
O72 Dy8 Cu8 64.7(2) . .
O58 Dy8 Cu8 108.15(19) . .
O15 Dy8 Cu8 141.4(2) . .
O17 Dy8 Cu8 104.10(19) . .
O16 Dy8 Cu8 144.3(2) . .
O20 Dy8 Cu8 34.54(19) . .
O18 Dy8 Cu8 34.38(19) . .
O19 Dy8 Cu8 70.33(19) . .
Cu7 Dy8 Cu8 61.04(4) . .
Cu9 Dy8 Cu8 56.89(4) . .
O72 Dy8 Dy5 116.3(2) . .
O58 Dy8 Dy5 70.59(19) . .
O15 Dy8 Dy5 38.2(2) . .
O17 Dy8 Dy5 77.17(19) . .
O16 Dy8 Dy5 36.71(19) . .
O20 Dy8 Dy5 144.26(18) . .
O18 Dy8 Dy5 146.16(19) . .
O19 Dy8 Dy5 108.57(19) . .
Cu7 Dy8 Dy5 118.69(4) . .
Cu9 Dy8 Dy5 121.66(3) . .
Cu8 Dy8 Dy5 178.55(4) . .
O83 Dy9 O28 88.3(3) . .
O83 Dy9 O27 145.4(3) . .
O28 Dy9 O27 71.7(3) . .
O83 Dy9 O26 78.8(3) . .
O28 Dy9 O26 69.2(3) . .
O27 Dy9 O26 67.9(3) . .
O83 Dy9 O77 130.8(4) . .
O28 Dy9 O77 88.8(3) . .
O27 Dy9 O77 78.0(3) . .
O26 Dy9 O77 143.6(3) . .
O83 Dy9 O23 74.9(3) . .
O28 Dy9 O23 142.4(3) . .
O27 Dy9 O23 137.0(3) . .
O26 Dy9 O23 136.4(3) . .
O77 Dy9 O23 78.1(3) . .
O83 Dy9 O24 127.9(3) . .
O28 Dy9 O24 143.5(3) . .
O27 Dy9 O24 74.4(3) . .
O26 Dy9 O24 109.5(3) . .
O77 Dy9 O24 71.3(3) . .
O23 Dy9 O24 64.3(3) . .
O83 Dy9 O25 72.7(3) . .
O28 Dy9 O25 141.7(3) . .
O27 Dy9 O25 105.8(3) . .
O26 Dy9 O25 74.6(3) . .
O77 Dy9 O25 128.9(3) . .
O23 Dy9 O25 64.7(3) . .
O24 Dy9 O25 61.6(3) . .
O83 Dy9 O101 66.7(4) . .
O28 Dy9 O101 72.3(3) . .
O27 Dy9 O101 128.6(3) . .
O26 Dy9 O101 128.3(3) . .
O77 Dy9 O101 65.7(4) . .
O23 Dy9 O101 70.2(3) . .
O24 Dy9 O101 122.0(3) . .
O25 Dy9 O101 125.1(3) . .
O83 Dy9 Cu10 108.9(2) . .
O28 Dy9 Cu10 147.5(2) . .
O27 Dy9 Cu10 102.7(2) . .
O26 Dy9 Cu10 139.8(2) . .
O77 Dy9 Cu10 59.0(2) . .
O23 Dy9 Cu10 34.5(2) . .
O24 Dy9 Cu10 34.35(18) . .
O25 Dy9 Cu10 70.81(19) . .
O101 Dy9 Cu10 89.0(2) . .
O83 Dy9 Cu12 106.8(3) . .
O28 Dy9 Cu12 141.8(2) . .
O27 Dy9 Cu12 76.8(2) . .
O26 Dy9 Cu12 79.4(2) . .
O77 Dy9 Cu12 105.4(3) . .
O23 Dy9 Cu12 75.8(2) . .
O24 Dy9 Cu12 34.4(2) . .
O25 Dy9 Cu12 34.2(2) . .
O101 Dy9 Cu12 145.9(2) . .
Cu10 Dy9 Cu12 60.50(4) . .
O83 Dy9 Cu11 59.6(2) . .
O28 Dy9 Cu11 147.9(2) . .
O27 Dy9 Cu11 135.6(2) . .
O26 Dy9 Cu11 102.37(19) . .
O77 Dy9 Cu11 110.9(2) . .
O23 Dy9 Cu11 34.09(19) . .
O24 Dy9 Cu11 68.52(19) . .
O25 Dy9 Cu11 33.96(18) . .
O101 Dy9 Cu11 92.4(2) . .
Cu10 Dy9 Cu11 55.92(4) . .
Cu12 Dy9 Cu11 58.80(4) . .
O80 Dy10 O82 77.8(3) . .
O80 Dy10 O95 142.4(3) . .
O82 Dy10 O95 81.8(3) . .
O80 Dy10 O27 73.5(3) . .
O82 Dy10 O27 113.4(3) . .
O95 Dy10 O27 144.0(4) . .
O80 Dy10 O26 117.5(3) . .
O82 Dy10 O26 74.4(3) . .
O95 Dy10 O26 86.2(3) . .
O27 Dy10 O26 68.5(3) . .
O80 Dy10 O85 77.7(3) . .
O82 Dy10 O85 141.0(3) . .
O95 Dy10 O85 100.2(3) . .
O27 Dy10 O85 87.8(3) . .
O26 Dy10 O85 144.4(3) . .
O80 Dy10 O29 138.3(3) . .
O82 Dy10 O29 136.7(3) . .
O95 Dy10 O29 76.1(3) . .
O27 Dy10 O29 70.9(3) . .
O26 Dy10 O29 67.5(3) . .
O85 Dy10 O29 80.1(3) . .
O80 Dy10 O102 72.1(3) . .
O82 Dy10 O102 72.0(3) . .
O95 Dy10 O102 71.7(4) . .
O27 Dy10 O102 143.0(3) . .
O26 Dy10 O102 141.8(3) . .
O85 Dy10 O102 71.9(3) . .
O29 Dy10 O102 132.0(3) . .
O80 Dy10 Dy12 101.9(2) . .
O82 Dy10 Dy12 144.2(2) . .
O95 Dy10 Dy12 112.9(2) . .
O27 Dy10 Dy12 37.1(2) . .
O26 Dy10 Dy12 74.3(2) . .
O85 Dy10 Dy12 70.9(2) . .
O29 Dy10 Dy12 37.05(18) . .
O102 Dy10 Dy12 142.8(2) . .
O80 Dy10 Dy9 87.3(2) . .
O82 Dy10 Dy9 85.1(2) . .
O95 Dy10 Dy9 122.1(3) . .
O27 Dy10 Dy9 35.8(2) . .
O26 Dy10 Dy9 36.12(19) . .
O85 Dy10 Dy9 123.3(2) . .
O29 Dy10 Dy9 76.21(19) . .
O102 Dy10 Dy9 151.7(2) . .
Dy12 Dy10 Dy9 59.197(16) . .
O80 Dy10 Dy11 146.5(2) . .
O82 Dy10 Dy11 102.1(3) . .
O95 Dy10 Dy11 68.7(3) . .
O27 Dy10 Dy11 76.1(2) . .
O26 Dy10 Dy11 35.47(18) . .
O85 Dy10 Dy11 115.0(2) . .
O29 Dy10 Dy11 35.00(19) . .
O102 Dy10 Dy11 140.4(2) . .
Dy12 Dy10 Dy11 58.627(18) . .
Dy9 Dy10 Dy11 59.572(19) . .
O84 Dy11 O93 143.3(4) . .
O84 Dy11 O29 144.7(3) . .
O93 Dy11 O29 71.8(3) . .
O84 Dy11 O96 101.2(4) . .
O93 Dy11 O96 82.3(4) . .
O29 Dy11 O96 84.1(3) . .
O84 Dy11 O87 83.0(3) . .
O93 Dy11 O87 74.7(4) . .
O29 Dy11 O87 112.7(3) . .
O96 Dy11 O87 144.7(4) . .
O84 Dy11 O28 85.1(3) . .
O93 Dy11 O28 113.2(3) . .
O29 Dy11 O28 72.0(3) . .
O96 Dy11 O28 144.4(4) . .
O87 Dy11 O28 70.6(3) . .
O84 Dy11 O26 78.9(3) . .
O93 Dy11 O26 136.5(4) . .
O29 Dy11 O26 68.2(3) . .
O96 Dy11 O26 77.3(3) . .
O87 Dy11 O26 137.2(3) . .
O28 Dy11 O26 69.5(3) . .
O84 Dy11 O103 72.8(4) . .
O93 Dy11 O103 73.6(4) . .
O29 Dy11 O103 140.4(3) . .
O96 Dy11 O103 72.8(4) . .
O87 Dy11 O103 75.2(4) . .
O28 Dy11 O103 141.1(4) . .
O26 Dy11 O103 133.3(3) . .
O84 Dy11 Dy12 122.4(3) . .
O93 Dy11 Dy12 83.6(3) . .
O29 Dy11 Dy12 37.46(18) . .
O96 Dy11 Dy12 121.2(3) . .
O87 Dy11 Dy12 82.8(3) . .
O28 Dy11 Dy12 37.7(2) . .
O26 Dy11 Dy12 75.0(2) . .
O103 Dy11 Dy12 151.7(2) . .
O84 Dy11 Dy9 68.9(3) . .
O93 Dy11 Dy9 143.2(3) . .
O29 Dy11 Dy9 76.92(18) . .
O96 Dy11 Dy9 113.6(3) . .
O87 Dy11 Dy9 100.8(2) . .
O28 Dy11 Dy9 36.27(19) . .
O26 Dy11 Dy9 36.4(2) . .
O103 Dy11 Dy9 141.7(2) . .
Dy12 Dy11 Dy9 59.619(19) . .
O84 Dy11 Dy10 114.2(2) . .
O93 Dy11 Dy10 101.0(3) . .
O29 Dy11 Dy10 35.63(18) . .
O96 Dy11 Dy10 67.9(3) . .
O87 Dy11 Dy10 142.2(3) . .
O28 Dy11 Dy10 77.4(2) . .
O26 Dy11 Dy10 35.5(2) . .
O103 Dy11 Dy10 140.7(3) . .
Dy12 Dy11 Dy10 59.46(2) . .
Dy9 Dy11 Dy10 60.00(2) . .
O78 Dy12 O86 102.7(3) . .
O78 Dy12 O29 148.5(3) . .
O86 Dy12 O29 85.8(3) . .
O78 Dy12 O28 86.4(3) . .
O86 Dy12 O28 148.0(3) . .
O29 Dy12 O28 72.0(3) . .
O78 Dy12 O27 80.8(3) . .
O86 Dy12 O27 79.0(3) . .
O29 Dy12 O27 71.0(3) . .
O28 Dy12 O27 72.2(3) . .
O78 Dy12 O32 75.6(3) . .
O86 Dy12 O32 72.1(3) . .
O29 Dy12 O32 135.3(3) . .
O28 Dy12 O32 139.7(3) . .
O27 Dy12 O32 137.1(3) . .
O78 Dy12 O30 81.7(3) . .
O86 Dy12 O30 133.7(3) . .
O29 Dy12 O30 114.4(3) . .
O28 Dy12 O30 77.7(3) . .
O27 Dy12 O30 145.9(3) . .
O32 Dy12 O30 64.4(3) . .
O78 Dy12 O31 135.8(3) . .
O86 Dy12 O31 84.0(3) . .
O29 Dy12 O31 74.7(3) . .
O28 Dy12 O31 110.9(3) . .
O27 Dy12 O31 142.6(3) . .
O32 Dy12 O31 64.9(3) . .
O30 Dy12 O31 64.1(3) . .
O78 Dy12 Cu13 117.9(2) . .
O86 Dy12 Cu13 119.5(2) . .
O29 Dy12 Cu13 81.6(2) . .
O28 Dy12 Cu13 80.6(2) . .
O27 Dy12 Cu13 146.0(2) . .
O32 Dy12 Cu13 76.78(19) . .
O30 Dy12 Cu13 36.2(2) . .
O31 Dy12 Cu13 35.6(2) . .
O78 Dy12 Cu15 110.4(2) . .
O86 Dy12 Cu15 64.6(2) . .
O29 Dy12 Cu15 100.74(18) . .
O28 Dy12 Cu15 140.9(2) . .
O27 Dy12 Cu15 143.3(2) . .
O32 Dy12 Cu15 34.73(18) . .
O30 Dy12 Cu15 70.60(19) . .
O31 Dy12 Cu15 33.76(19) . .
Cu13 Dy12 Cu15 60.31(4) . .
O78 Dy12 Cu14 64.8(2) . .
O86 Dy12 Cu14 105.3(2) . .
O29 Dy12 Cu14 142.68(19) . .
O28 Dy12 Cu14 106.3(2) . .
O27 Dy12 Cu14 145.47(19) . .
O32 Dy12 Cu14 33.4(2) . .
O30 Dy12 Cu14 34.8(2) . .
O31 Dy12 Cu14 71.28(19) . .
Cu13 Dy12 Cu14 61.72(4) . .
Cu15 Dy12 Cu14 56.18(4) . .
O78 Dy12 Dy11 124.1(2) . .
O86 Dy12 Dy11 123.0(2) . .
O29 Dy12 Dy11 37.3(2) . .
O28 Dy12 Dy11 37.88(19) . .
O27 Dy12 Dy11 78.6(2) . .
O32 Dy12 Dy11 144.07(19) . .
O30 Dy12 Dy11 87.4(2) . .
O31 Dy12 Dy11 83.36(19) . .
Cu13 Dy12 Dy11 67.45(3) . .
Cu15 Dy12 Dy11 117.04(3) . .
Cu14 Dy12 Dy11 122.18(4) . .
O46 Cu1 O52 91.7(4) . .
O46 Cu1 O7 93.6(4) . .
O52 Cu1 O7 169.4(4) . .
O46 Cu1 O6 171.1(4) . .
O52 Cu1 O6 92.7(4) . .
O7 Cu1 O6 80.8(3) . .
O46 Cu1 O104 88.1(4) . .
O52 Cu1 O104 87.6(3) . .
O7 Cu1 O104 101.6(3) . .
O6 Cu1 O104 99.7(3) . .
O46 Cu1 Dy2 125.4(3) . .
O52 Cu1 Dy2 124.6(3) . .
O7 Cu1 Dy2 45.3(2) . .
O6 Cu1 Dy2 46.1(2) . .
O104 Cu1 Dy2 127.5(2) . .
O53 Cu2 O9 92.0(3) . .
O53 Cu2 O6 88.4(3) . .
O9 Cu2 O6 171.8(4) . .
O53 Cu2 O8 170.6(4) . .
O9 Cu2 O8 94.5(3) . .
O6 Cu2 O8 86.2(3) . .
O53 Cu2 Cu5 79.5(3) . .
O9 Cu2 Cu5 38.7(2) . .
O6 Cu2 Cu5 149.0(3) . .
O8 Cu2 Cu5 101.5(2) . .
O53 Cu2 Dy2 131.6(3) . .
O9 Cu2 Dy2 130.4(2) . .
O6 Cu2 Dy2 46.2(2) . .
O8 Cu2 Dy2 46.1(2) . .
Cu5 Cu2 Dy2 147.39(6) . .
O10 Cu3 O55 91.9(4) . .
O10 Cu3 O8 95.3(3) . .
O55 Cu3 O8 170.8(4) . .
O10 Cu3 O7 172.0(3) . .
O55 Cu3 O7 89.5(4) . .
O8 Cu3 O7 84.1(3) . .
O10 Cu3 Cu4 38.2(2) . .
O55 Cu3 Cu4 78.9(3) . .
O8 Cu3 Cu4 103.4(2) . .
O7 Cu3 Cu4 149.6(2) . .
O10 Cu3 Dy2 131.2(3) . .
O55 Cu3 Dy2 131.3(3) . .
O8 Cu3 Dy2 45.2(2) . .
O7 Cu3 Dy2 44.6(2) . .
Cu4 Cu3 Dy2 148.34(6) . .
O56 Cu4 O10 91.0(4) . .
O56 Cu4 O12 90.5(3) . .
O10 Cu4 O12 173.0(3) . .
O56 Cu4 O11 173.3(4) . .
O10 Cu4 O11 94.0(4) . .
O12 Cu4 O11 85.1(3) . .
O56 Cu4 Cu3 79.0(3) . .
O10 Cu4 Cu3 37.8(2) . .
O12 Cu4 Cu3 149.1(2) . .
O11 Cu4 Cu3 102.3(2) . .
O56 Cu4 Dy5 133.3(3) . .
O10 Cu4 Dy5 130.8(3) . .
O12 Cu4 Dy5 45.5(2) . .
O11 Cu4 Dy5 44.3(2) . .
Cu3 Cu4 Dy5 146.06(6) . .
O9 Cu5 O54 91.4(3) . .
O9 Cu5 O11 97.0(3) . .
O54 Cu5 O11 170.0(4) . .
O9 Cu5 O13 171.7(4) . .
O54 Cu5 O13 86.5(3) . .
O11 Cu5 O13 86.0(3) . .
O9 Cu5 Cu2 39.1(2) . .
O54 Cu5 Cu2 78.5(3) . .
O11 Cu5 Cu2 104.8(2) . .
O13 Cu5 Cu2 147.4(3) . .
O9 Cu5 Dy5 132.3(2) . .
O54 Cu5 Dy5 129.3(3) . .
O11 Cu5 Dy5 46.2(2) . .
O13 Cu5 Dy5 46.3(2) . .
Cu2 Cu5 Dy5 150.82(6) . .
O13 Cu6 O61 92.0(3) . .
O13 Cu6 O12 82.1(3) . .
O61 Cu6 O12 171.4(3) . .
O13 Cu6 O63 168.5(3) . .
O61 Cu6 O63 93.6(4) . .
O12 Cu6 O63 91.1(3) . .
O13 Cu6 O105 101.0(3) . .
O61 Cu6 O105 86.4(3) . .
O12 Cu6 O105 100.9(3) . .
O63 Cu6 O105 89.3(3) . .
O13 Cu6 Dy5 45.5(2) . .
O61 Cu6 Dy5 124.8(3) . .
O12 Cu6 Dy5 46.9(2) . .
O63 Cu6 Dy5 123.6(2) . .
O105 Cu6 Dy5 127.9(2) . .
O66 Cu7 O68 92.1(4) . .
O66 Cu7 O18 170.2(4) . .
O68 Cu7 O18 91.6(4) . .
O66 Cu7 O19 93.6(4) . .
O68 Cu7 O19 171.1(4) . .
O18 Cu7 O19 81.7(4) . .
O66 Cu7 O107 90.3(4) . .
O68 Cu7 O107 88.0(4) . .
O18 Cu7 O107 98.9(3) . .
O19 Cu7 O107 98.9(3) . .
O66 Cu7 Dy8 125.0(3) . .
O68 Cu7 Dy8 124.1(3) . .
O18 Cu7 Dy8 46.1(2) . .
O19 Cu7 Dy8 47.1(2) . .
O107 Cu7 Dy8 126.5(2) . .
O22 Cu8 O73 91.5(4) . .
O22 Cu8 O18 171.2(4) . .
O73 Cu8 O18 87.2(4) . .
O22 Cu8 O20 97.3(4) . .
O73 Cu8 O20 169.9(4) . .
O18 Cu8 O20 84.9(3) . .
O22 Cu8 Cu11 37.2(2) . .
O73 Cu8 Cu11 78.4(2) . .
O18 Cu8 Cu11 150.1(3) . .
O20 Cu8 Cu11 105.7(2) . .
O22 Cu8 Dy8 133.4(3) . .
O73 Cu8 Dy8 130.1(3) . .
O18 Cu8 Dy8 44.9(2) . .
O20 Cu8 Dy8 44.3(2) . .
Cu11 Cu8 Dy8 149.57(6) . .
O21 Cu9 O75 91.5(4) . .
O21 Cu9 O20 92.3(4) . .
O75 Cu9 O20 175.9(4) . .
O21 Cu9 O19 177.2(4) . .
O75 Cu9 O19 90.6(4) . .
O20 Cu9 O19 85.6(3) . .
O21 Cu9 Cu10 37.8(2) . .
O75 Cu9 Cu10 80.4(3) . .
O20 Cu9 Cu10 103.5(2) . .
O19 Cu9 Cu10 144.7(2) . .
O21 Cu9 Dy8 130.3(3) . .
O75 Cu9 Dy8 130.7(3) . .
O20 Cu9 Dy8 45.2(2) . .
O19 Cu9 Dy8 46.9(3) . .
Cu10 Cu9 Dy8 148.11(7) . .
O21 Cu10 O76 90.6(4) . .
O21 Cu10 O24 175.9(3) . .
O76 Cu10 O24 90.3(4) . .
O21 Cu10 O23 94.6(4) . .
O76 Cu10 O23 174.7(4) . .
O24 Cu10 O23 84.5(4) . .
O21 Cu10 Cu9 38.1(2) . .
O76 Cu10 Cu9 76.7(3) . .
O24 Cu10 Cu9 146.0(2) . .
O23 Cu10 Cu9 107.2(2) . .
O21 Cu10 Dy9 131.1(3) . .
O76 Cu10 Dy9 130.9(3) . .
O24 Cu10 Dy9 46.2(3) . .
O23 Cu10 Dy9 44.9(2) . .
Cu9 Cu10 Dy9 151.72(7) . .
O22 Cu11 O25 174.7(4) . .
O22 Cu11 O74 91.1(4) . .
O25 Cu11 O74 88.1(3) . .
O22 Cu11 O23 96.2(4) . .
O25 Cu11 O23 85.2(3) . .
O74 Cu11 O23 170.8(4) . .
O22 Cu11 Cu8 37.3(3) . .
O25 Cu11 Cu8 147.2(3) . .
O74 Cu11 Cu8 78.3(3) . .
O23 Cu11 Cu8 104.1(2) . .
O22 Cu11 Dy9 133.0(3) . .
O25 Cu11 Dy9 46.0(2) . .
O74 Cu11 Dy9 131.8(3) . .
O23 Cu11 Dy9 44.0(2) . .
Cu8 Cu11 Dy9 147.40(6) . .
O79 Cu12 O25 169.4(3) . .
O79 Cu12 O81 94.3(4) . .
O25 Cu12 O81 92.5(4) . .
O79 Cu12 O24 90.7(4) . .
O25 Cu12 O24 81.6(4) . .
O81 Cu12 O24 172.0(4) . .
O79 Cu12 O108 83.5(4) . .
O25 Cu12 O108 105.1(3) . .
O81 Cu12 O108 85.4(4) . .
O24 Cu12 O108 101.4(3) . .
O79 Cu12 Dy9 123.3(3) . .
O25 Cu12 Dy9 46.3(2) . .
O81 Cu12 Dy9 126.4(3) . .
O24 Cu12 Dy9 45.7(3) . .
O108 Cu12 Dy9 130.9(2) . .
O88 Cu13 O31 169.6(4) . .
O88 Cu13 O94 93.1(5) . .
O31 Cu13 O94 91.7(4) . .
O88 Cu13 O30 91.7(4) . .
O31 Cu13 O30 82.4(4) . .
O94 Cu13 O30 171.6(4) . .
O88 Cu13 O110 87.6(4) . .
O31 Cu13 O110 101.8(4) . .
O94 Cu13 O110 88.6(4) . .
O30 Cu13 O110 98.4(3) . .
O88 Cu13 Dy12 123.5(3) . .
O31 Cu13 Dy12 46.7(2) . .
O94 Cu13 Dy12 125.0(3) . .
O30 Cu13 Dy12 46.8(3) . .
O110 Cu13 Dy12 127.8(2) . .
O32 Cu14 O34 94.3(4) . .
O32 Cu14 O89 171.9(4) . .
O34 Cu14 O89 91.5(4) . .
O32 Cu14 O30 84.5(4) . .
O34 Cu14 O30 170.9(3) . .
O89 Cu14 O30 90.6(4) . .
O32 Cu14 Cu16 104.6(2) . .
O34 Cu14 Cu16 37.9(2) . .
O89 Cu14 Cu16 76.8(3) . .
O30 Cu14 Cu16 151.0(3) . .
O32 Cu14 Dy12 44.4(2) . .
O34 Cu14 Dy12 129.1(3) . .
O89 Cu14 Dy12 133.5(3) . .
O30 Cu14 Dy12 45.6(3) . .
Cu16 Cu14 Dy12 148.85(7) . .
O33 Cu15 O31 171.8(4) . .
O33 Cu15 O91 93.7(4) . .
O31 Cu15 O91 87.2(4) . .
O33 Cu15 O32 95.2(4) . .
O31 Cu15 O32 85.0(3) . .
O91 Cu15 O32 168.7(4) . .
O33 Cu15 Cu17 38.0(3) . .
O31 Cu15 Cu17 149.7(3) . .
O91 Cu15 Cu17 79.3(2) . .
O32 Cu15 Cu17 103.6(2) . .
O33 Cu15 Dy12 130.9(3) . .
O31 Cu15 Dy12 45.5(2) . .
O91 Cu15 Dy12 130.7(2) . .
O32 Cu15 Dy12 44.7(2) . .
Cu17 Cu15 Dy12 148.03(6) . .
O34 Cu16 O90 90.6(4) . .
O34 Cu16 O5 174.8(4) . .
O90 Cu16 O5 89.6(4) . .
O34 Cu16 O35 96.2(4) . .
O90 Cu16 O35 172.6(4) . .
O5 Cu16 O35 83.9(3) . .
O34 Cu16 Cu14 38.7(3) . .
O90 Cu16 Cu14 79.0(3) . .
O5 Cu16 Cu14 146.2(3) . .
O35 Cu16 Cu14 104.5(2) . .
O34 Cu16 Dy1 133.3(3) . 2_265
O90 Cu16 Dy1 131.5(3) . 2_265
O5 Cu16 Dy1 44.7(3) . 2_265
O35 Cu16 Dy1 43.7(2) . 2_265
Cu14 Cu16 Dy1 146.88(6) . 2_265
O33 Cu17 O92 92.8(4) . .
O33 Cu17 O36 175.1(4) . .
O92 Cu17 O36 87.4(3) . .
O33 Cu17 O35 95.1(3) . .
O92 Cu17 O35 171.6(4) . .
O36 Cu17 O35 84.9(3) . .
O33 Cu17 Cu15 38.3(3) . .
O92 Cu17 Cu15 79.0(2) . .
O36 Cu17 Cu15 146.2(3) . .
O35 Cu17 Cu15 105.6(2) . .
O33 Cu17 Dy1 131.4(3) . 2_265
O92 Cu17 Dy1 128.6(2) . 2_265
O36 Cu17 Dy1 46.2(2) . 2_265
O35 Cu17 Dy1 46.0(2) . 2_265
Cu15 Cu17 Dy1 151.38(6) . 2_265
O50 Cu18 O5 173.2(4) . .
O50 Cu18 O36 94.4(4) . .
O5 Cu18 O36 81.0(3) . .
O50 Cu18 O48 92.8(4) . .
O5 Cu18 O48 91.0(4) . .
O36 Cu18 O48 168.9(3) . .
O50 Cu18 O111 83.7(3) . .
O5 Cu18 O111 102.2(3) . .
O36 Cu18 O111 102.3(3) . .
O48 Cu18 O111 86.9(4) . .
O50 Cu18 Dy1 127.1(3) . 2_265
O5 Cu18 Dy1 46.3(3) . 2_265
O36 Cu18 Dy1 45.6(2) . 2_265
O48 Cu18 Dy1 123.5(3) . 2_265
O111 Cu18 Dy1 130.0(2) . 2_265
Dy1 O1 Dy2 105.6(3) . .
Dy1 O1 Dy3 105.4(3) . .
Dy2 O1 Dy3 107.5(3) . .
Dy1 O1 H1O 112.7 . .
Dy2 O1 H1O 112.5 . .
Dy3 O1 H1O 112.7 . .
Dy1 O2 Dy2 104.7(3) . .
Dy1 O2 Dy4 107.6(3) . .
Dy2 O2 Dy4 104.1(3) . .
Dy1 O2 H2O 113.2 . .
Dy2 O2 H2O 113.2 . .
Dy4 O2 H2O 113.2 . .
Dy3 O3 Dy1 105.2(3) . .
Dy3 O3 Dy4 109.5(3) . .
Dy1 O3 Dy4 107.1(3) . .
Dy3 O3 H3O 111.6 . .
Dy1 O3 H3O 111.5 . .
Dy4 O3 H3O 111.6 . .
Dy2 O4 Dy4 104.1(3) . .
Dy2 O4 Dy3 106.7(3) . .
Dy4 O4 Dy3 108.7(3) . .
Dy2 O4 H4O 112.2 . .
Dy4 O4 H4O 112.3 . .
Dy3 O4 H4O 112.3 . .
Cu16 O5 Cu18 121.1(4) . .
Cu16 O5 Dy1 101.9(4) . 2_265
Cu18 O5 Dy1 98.7(3) . 2_265
Cu16 O5 H5O 111.2 . .
Cu18 O5 H5O 111.3 . .
Dy1 O5 H5O 111.3 2_265 .
Cu2 O6 Cu1 122.4(4) . .
Cu2 O6 Dy2 98.9(3) . .
Cu1 O6 Dy2 98.4(3) . .
Cu2 O6 H6O 111.8 . .
Cu1 O6 H6O 111.6 . .
Dy2 O6 H6O 111.8 . .
Cu3 O7 Cu1 122.5(4) . .
Cu3 O7 Dy2 101.1(3) . .
Cu1 O7 Dy2 99.5(3) . .
Cu3 O7 H7O 110.7 . .
Cu1 O7 H7O 110.8 . .
Dy2 O7 H7O 110.7 . .
Cu3 O8 Cu2 112.4(4) . .
Cu3 O8 Dy2 100.7(3) . .
Cu2 O8 Dy2 98.7(3) . .
Cu3 O8 H8O 114.3 . .
Cu2 O8 H8O 114.5 . .
Dy2 O8 H8O 114.4 . .
Cu5 O9 Cu2 102.2(4) . .
Cu5 O9 H9O 114.1 . .
Cu2 O9 H9O 113.9 . .
Cu3 O10 Cu4 104.0(4) . .
Cu3 O10 H10O 111.8 . .
Cu4 O10 H10O 111.7 . .
Cu5 O11 Cu4 110.7(4) . .
Cu5 O11 Dy5 98.2(3) . .
Cu4 O11 Dy5 101.4(3) . .
Cu5 O11 H11O 114.9 . .
Cu4 O11 H11O 114.7 . .
Dy5 O11 H11O 114.9 . .
Cu4 O12 Cu6 121.5(4) . .
Cu4 O12 Dy5 100.3(3) . .
Cu6 O12 Dy5 97.8(3) . .
Cu4 O12 H12O 111.7 . .
Cu6 O12 H12O 111.8 . .
Dy5 O12 H12O 111.8 . .
Cu6 O13 Cu5 123.0(4) . .
Cu6 O13 Dy5 99.6(3) . .
Cu5 O13 Dy5 97.9(3) . .
Cu6 O13 H13O 111.5 . .
Cu5 O13 H13O 111.4 . .
Dy5 O13 H13O 111.4 . .
Dy7 O14 Dy5 105.1(3) . .
Dy7 O14 Dy6 109.8(3) . .
Dy5 O14 Dy6 106.6(3) . .
Dy7 O14 H14O 111.7 . .
Dy5 O14 H14O 111.7 . .
Dy6 O14 H14O 111.7 . .
Dy8 O15 Dy5 104.2(3) . .
Dy8 O15 Dy6 105.1(3) . .
Dy5 O15 Dy6 106.1(3) . .
Dy8 O15 H15O 113.4 . .
Dy5 O15 H15O 113.5 . .
Dy6 O15 H15O 113.6 . .
Dy5 O16 Dy7 106.4(3) . .
Dy5 O16 Dy8 105.0(3) . .
Dy7 O16 Dy8 105.7(3) . .
Dy5 O16 H16O 113.1 . .
Dy7 O16 H16O 113.0 . .
Dy8 O16 H16O 113.0 . .
Dy8 O17 Dy6 105.3(3) . .
Dy8 O17 Dy7 106.2(3) . .
Dy6 O17 Dy7 108.9(3) . .
Dy8 O17 H17O 112.0 . .
Dy6 O17 H17O 112.1 . .
Dy7 O17 H17O 112.0 . .
Cu8 O18 Cu7 121.3(4) . .
Cu8 O18 Dy8 100.7(3) . .
Cu7 O18 Dy8 98.1(3) . .
Cu8 O18 H18O 111.6 . .
Cu7 O18 H18O 111.7 . .
Dy8 O18 H18O 111.6 . .
Cu9 O19 Cu7 125.9(4) . .
Cu9 O19 Dy8 97.4(4) . .
Cu7 O19 Dy8 96.8(3) . .
Cu9 O19 H19O 111.2 . .
Cu7 O19 H19O 111.3 . .
Dy8 O19 H19O 111.3 . .
Cu9 O20 Cu8 110.6(4) . .
Cu9 O20 Dy8 99.8(3) . .
Cu8 O20 Dy8 101.1(3) . .
Cu9 O20 H20O 114.5 . .
Cu8 O20 H20O 114.5 . .
Dy8 O20 H20O 114.6 . .
Cu10 O21 Cu9 104.2(4) . .
Cu10 O21 H21O 111.8 . .
Cu9 O21 H21O 111.7 . .
Cu11 O22 Cu8 105.5(4) . .
Cu11 O22 H22S 111.1 . .
Cu8 O22 H22S 111.1 . .
Cu10 O23 Cu11 109.5(4) . .
Cu10 O23 Dy9 100.6(3) . .
Cu11 O23 Dy9 101.9(3) . .
Cu10 O23 H23S 114.4 . .
Cu11 O23 H23S 114.4 . .
Dy9 O23 H23S 114.5 . .
Cu10 O24 Cu12 123.2(4) . .
Cu10 O24 Dy9 99.4(3) . .
Cu12 O24 Dy9 99.9(4) . .
Cu10 O24 H24S 110.7 . .
Cu12 O24 H24S 111.0 . .
Dy9 O24 H24S 110.9 . .
Cu11 O25 Cu12 119.4(4) . .
Cu11 O25 Dy9 100.0(3) . .
Cu12 O25 Dy9 99.5(3) . .
Cu11 O25 H25O 112.0 . .
Cu12 O25 H25O 112.1 . .
Dy9 O25 H25O 112.2 . .
Dy11 O26 Dy10 109.0(3) . .
Dy11 O26 Dy9 107.4(3) . .
Dy10 O26 Dy9 107.9(3) . .
Dy11 O26 H26O 110.7 . .
Dy10 O26 H26O 110.8 . .
Dy9 O26 H26O 110.9 . .
Dy10 O27 Dy12 106.2(3) . .
Dy10 O27 Dy9 109.0(3) . .
Dy12 O27 Dy9 104.9(4) . .
Dy10 O27 H27O 112.2 . .
Dy12 O27 H27O 112.1 . .
Dy9 O27 H27O 112.1 . .
Dy12 O28 Dy11 104.5(3) . .
Dy12 O28 Dy9 105.3(4) . .
Dy11 O28 Dy9 107.6(3) . .
Dy12 O28 H28O 113.0 . .
Dy11 O28 H28O 112.8 . .
Dy9 O28 H28O 113.1 . .
Dy11 O29 Dy12 105.2(3) . .
Dy11 O29 Dy10 109.4(3) . .
Dy12 O29 Dy10 105.4(3) . .
Dy11 O29 H29O 112.1 . .
Dy12 O29 H29O 112.2 . .
Dy10 O29 H29O 112.1 . .
Cu14 O30 Cu13 121.9(4) . .
Cu14 O30 Dy12 99.6(4) . .
Cu13 O30 Dy12 97.0(3) . .
Cu14 O30 H30O 112.1 . .
Cu13 O30 H30O 112.1 . .
Dy12 O30 H30O 112.1 . .
Cu15 O31 Cu13 121.2(4) . .
Cu15 O31 Dy12 100.8(4) . .
Cu13 O31 Dy12 97.7(3) . .
Cu15 O31 H31O 111.7 . .
Cu13 O31 H31O 111.8 . .
Dy12 O31 H31O 111.8 . .
Cu14 O32 Cu15 111.0(4) . .
Cu14 O32 Dy12 102.3(3) . .
Cu15 O32 Dy12 100.5(3) . .
Cu14 O32 H32O 114.0 . .
Cu15 O32 H32O 113.7 . .
Dy12 O32 H32O 113.9 . .
Cu17 O33 Cu15 103.6(4) . .
Cu17 O33 H33O 110.7 . .
Cu15 O33 H33O 110.8 . .
Cu16 O34 Cu14 103.4(4) . .
Cu16 O34 H34O 109.8 . .
Cu14 O34 H34O 109.6 . .
Cu16 O35 Cu17 111.0(4) . .
Cu16 O35 Dy1 102.9(3) . 2_265
Cu17 O35 Dy1 98.4(3) . 2_265
Cu16 O35 H35O 114.4 . .
Cu17 O35 H35O 114.3 . .
Dy1 O35 H35O 114.3 2_265 .
Cu17 O36 Cu18 123.8(4) . .
Cu17 O36 Dy1 98.5(3) . 2_265
Cu18 O36 Dy1 99.3(3) . 2_265
Cu17 O36 H36O 111.1 . .
Cu18 O36 H36O 111.0 . .
Dy1 O36 H36O 111.1 2_265 .
C1 O37 Dy1 131.7(8) . .
C1 O38 Dy2 136.3(8) . .
C8 O39 Dy1 135.2(9) . .
C8 O40 Dy4 133.8(9) . .
C15 O41 Dy2 134.9(9) . .
C15 O42 Dy3 134.2(9) . .
C22 O43 Dy3 130.8(9) . .
C22 O44 Dy4 139.8(9) . .
C29 O45 Dy4 163.6(9) . .
C29 O46 Cu1 113.5(9) . .
C36 O47 Dy3 169.8(9) . 2_265
C36 O48 Cu18 108.5(9) . .
C43 O49 Dy3 154.4(9) . 2_265
C43 O50 Cu18 115.8(8) . .
C50 O51 Dy4 163.6(9) . .
C50 O52 Cu1 113.8(7) . .
C57 O53 Cu2 127.5(8) . .
C57 O54 Cu5 127.7(8) . .
C64 O55 Cu3 128.0(9) . .
C64 O56 Cu4 127.6(9) . .
C71 O57 Dy5 132.5(8) . .
C71 O58 Dy8 136.4(8) . .
C78 O59 Dy5 136.3(8) . .
C78 O60 Dy6 132.3(9) . .
C85 O61 Cu6 117.5(7) . .
C85 O62 Dy7 154.7(9) . .
C92 O63 Cu6 111.6(8) . .
C92 O64 Dy7 169.3(9) . .
C99 O65 Dy6 156.8(9) . .
C99 O66 Cu7 117.0(8) . .
C106 O67 Dy6 166.2(9) . .
C106 O68 Cu7 115.6(8) . .
C113 O69 Dy6 136.7(9) . .
C113 O70 Dy7 135.3(9) . .
C120 O71 Dy7 133.9(9) . .
C120 O72 Dy8 138.1(9) . .
C127 O73 Cu8 127.3(8) . .
C127 O74 Cu11 127.4(9) . .
C134 O75 Cu9 126.0(9) . .
C134 O76 Cu10 130.0(9) . .
C141 O77 Dy9 133.9(8) . .
C141 O78 Dy12 137.2(9) . .
C148 O79 Cu12 115.7(9) . .
C148 O80 Dy10 159.2(9) . .
C155 O81 Cu12 115.4(8) . .
C155 O82 Dy10 161.3(10) . .
C162 O83 Dy9 136.6(10) . .
C162 O84 Dy11 140.2(10) . .
C169 O85 Dy10 129.1(9) . .
C169 O86 Dy12 137.0(10) . .
C176 O87 Dy11 165.6(12) . .
C176 O88 Cu13 113.5(11) . .
C183 O89 Cu14 130.3(11) . .
C183 O90 Cu16 128.0(9) . .
C190 O91 Cu15 125.8(8) . .
C190 O92 Cu17 126.4(8) . .
C197 O93 Dy11 159.5(11) . .
C197 O94 Cu13 115.6(9) . .
C204 O95 Dy10 133.5(11) . .
C204 O96 Dy11 134.5(11) . .
C211 O97 Dy3 128.7(9) . .
C211 O97 H97O 112.3 . .
Dy3 O97 H97O 113.0 . .
C212 O98 Dy4 128.9(9) . .
C212 O98 H98O 111.9 . .
Dy4 O98 H98O 112.5 . .
C213 O99 Dy6 127.9(8) . .
C213 O99 H99O 112.5 . .
Dy6 O99 H99O 113.1 . .
C214 O100 Dy7 129.8(10) . .
C214 O100 H100 114.0 . .
Dy7 O100 H100 112.2 . .
C215 O101 Dy9 135.7(14) . .
C215 O101 H10A 100.6 . .
Dy9 O101 H10A 100.6 . .
C216 O102 Dy10 129.3(10) . .
C216 O102 H10B 111.3 . .
Dy10 O102 H10B 112.0 . .
C217 O103 Dy11 127.2(12) . .
C217 O103 H10D 106.6 . .
Dy11 O103 H10D 105.2 . .
O105 N1 O106 123.2(11) . .
O105 N1 O104 118.3(11) . .
O106 N1 O104 118.5(10) . .
N1 O104 Cu1 130.4(8) . .
N1 O105 Cu6 129.2(8) . .
O107 N2 O108 119.1(12) . .
O107 N2 O109 120.2(10) . .
O108 N2 O109 120.7(10) . .
N2 O107 Cu7 133.4(8) . .
N2 O108 Cu12 129.0(8) . .
O110 N3 O111 117.8(12) . .
O110 N3 O112 122.5(11) . .
O111 N3 O112 119.8(11) . .
N3 O110 Cu13 130.6(8) . .
N3 O111 Cu18 127.6(9) . .
O38 C1 O37 125.5(13) . .
O38 C1 C2 118.2(12) . .
O37 C1 C2 116.0(13) . .
C3 C2 C7 124.6(18) . .
C3 C2 C1 119.2(16) . .
C7 C2 C1 116.3(16) . .
C2 C3 C4 117(2) . .
C2 C3 H3 121.4 . .
C4 C3 H3 121.4 . .
C5 C4 C3 117(3) . .
C5 C4 H4 121.6 . .
C3 C4 H4 121.6 . .
C4 C5 C6 125(3) . .
C4 C5 H5 117.7 . .
C6 C5 H5 117.7 . .
C7 C6 C5 114(3) . .
C7 C6 H6 123.0 . .
C5 C6 H6 123.0 . .
C2 C7 C6 121(2) . .
C2 C7 H7 119.4 . .
C6 C7 H7 119.4 . .
O39 C8 O40 126.8(13) . .
O39 C8 C9 117.8(13) . .
O40 C8 C9 115.4(14) . .
C10 C9 C14 120.3(18) . .
C10 C9 C8 121.7(15) . .
C14 C9 C8 118.0(17) . .
C9 C10 C11 119(2) . .
C9 C10 H10 120.7 . .
C11 C10 H10 120.7 . .
C12 C11 C10 117(2) . .
C12 C11 H11 121.3 . .
C10 C11 H11 121.3 . .
C11 C12 C13 128(3) . .
C11 C12 H12 116.2 . .
C13 C12 H12 116.2 . .
C12 C13 C14 115(3) . .
C12 C13 H13 122.4 . .
C14 C13 H13 122.4 . .
C13 C14 C9 119(2) . .
C13 C14 H14 120.4 . .
C9 C14 H14 120.4 . .
O41 C15 O42 127.7(13) . .
O41 C15 C16 115.8(11) . .
O42 C15 C16 116.4(12) . .
C17 C16 C21 119.0(13) . .
C17 C16 C15 119.2(12) . .
C21 C16 C15 121.8(12) . .
C16 C17 C18 118.6(14) . .
C16 C17 H17 120.7 . .
C18 C17 H17 120.7 . .
C19 C18 C17 120.4(15) . .
C19 C18 H18 119.8 . .
C17 C18 H18 119.8 . .
C18 C19 C20 121.5(15) . .
C18 C19 H19 119.2 . .
C20 C19 H19 119.2 . .
C21 C20 C19 118.2(14) . .
C21 C20 H20 120.9 . .
C19 C20 H20 120.9 . .
C20 C21 C16 121.9(13) . .
C20 C21 H21 119.0 . .
C16 C21 H21 119.0 . .
O44 C22 O43 125.3(13) . .
O44 C22 C23 117.6(13) . .
O43 C22 C23 117.0(14) . .
C24 C23 C28 119.7(13) . .
C24 C23 C22 121.1(14) . .
C28 C23 C22 119.1(14) . .
C23 C24 C25 121.7(17) . .
C23 C24 H24 119.2 . .
C25 C24 H24 119.2 . .
C26 C25 C24 117.3(17) . .
C26 C25 H25 121.4 . .
C24 C25 H25 121.4 . .
C25 C26 C27 122.4(16) . .
C25 C26 H26 118.8 . .
C27 C26 H26 118.8 . .
C26 C27 C28 120.8(17) . .
C26 C27 H27 119.6 . .
C28 C27 H27 119.6 . .
C27 C28 C23 118.1(15) . .
C27 C28 H28 121.0 . .
C23 C28 H28 121.0 . .
O45 C29 O46 124.1(13) . .
O45 C29 C30 120.1(12) . .
O46 C29 C30 115.9(13) . .
C35 C30 C31 119.2(18) . .
C35 C30 C29 121.6(16) . .
C31 C30 C29 119.0(15) . .
C32 C31 C30 119.7(19) . .
C32 C31 H31 120.1 . .
C30 C31 H31 120.1 . .
C31 C32 C33 121(2) . .
C31 C32 H32 119.7 . .
C33 C32 H32 119.7 . .
C32 C33 C34 121(3) . .
C32 C33 H33 119.3 . .
C34 C33 H33 119.3 . .
C33 C34 C35 111(3) . .
C33 C34 H34 124.3 . .
C35 C34 H34 124.3 . .
C30 C35 C34 126(2) . .
C30 C35 H35 117.1 . .
C34 C35 H35 117.2 . .
O47 C36 O48 126.3(13) . .
O47 C36 C37 119.6(12) . .
O48 C36 C37 113.5(13) . .
C42 C37 C38 121.9(14) . .
C42 C37 C36 120.7(13) . .
C38 C37 C36 117.4(13) . .
C37 C38 C39 116.8(14) . .
C37 C38 H38 121.6 . .
C39 C38 H38 121.6 . .
C40 C39 C38 122.7(15) . .
C40 C39 H39 118.7 . .
C38 C39 H39 118.7 . .
C41 C40 C39 118.0(17) . .
C41 C40 H40 121.0 . .
C39 C40 H40 121.0 . .
C40 C41 C42 123.6(17) . .
C40 C41 H41 118.2 . .
C42 C41 H41 118.2 . .
C37 C42 C41 116.8(15) . .
C37 C42 H42 121.6 . .
C41 C42 H42 121.6 . .
O49 C43 O50 122.3(12) . .
O49 C43 C44 121.0(13) . .
O50 C43 C44 116.7(13) . .
C49 C44 C45 117.2(13) . .
C49 C44 C43 123.4(13) . .
C45 C44 C43 119.3(14) . .
C46 C45 C44 120.3(16) . .
C46 C45 H45 119.8 . .
C44 C45 H45 119.8 . .
C45 C46 C47 122.5(17) . .
C45 C46 H46 118.8 . .
C47 C46 H46 118.8 . .
C46 C47 C48 118.5(17) . .
C46 C47 H47 120.7 . .
C48 C47 H47 120.7 . .
C49 C48 C47 117.6(18) . .
C49 C48 H48 121.2 . .
C47 C48 H48 121.2 . .
C48 C49 C44 123.6(16) . .
C48 C49 H49 118.2 . .
C44 C49 H49 118.2 . .
O51 C50 O52 125.4(11) . .
O51 C50 C51 118.3(12) . .
O52 C50 C51 116.3(11) . .
C56 C51 C52 123.3(13) . .
C56 C51 C50 118.6(13) . .
C52 C51 C50 118.1(13) . .
C53 C52 C51 117.0(15) . .
C53 C52 H52 121.5 . .
C51 C52 H52 121.5 . .
C54 C53 C52 121.7(17) . .
C54 C53 H53 119.2 . .
C52 C53 H53 119.2 . .
C55 C54 C53 120.0(17) . .
C55 C54 H54 120.0 . .
C53 C54 H54 120.0 . .
C54 C55 C56 122.6(18) . .
C54 C55 H55 118.7 . .
C56 C55 H55 118.7 . .
C51 C56 C55 115.4(17) . .
C51 C56 H56 122.3 . .
C55 C56 H56 122.3 . .
O53 C57 O54 126.7(11) . .
O53 C57 C58 118.7(11) . .
O54 C57 C58 114.4(11) . .
C59 C58 C63 122.6(13) . .
C59 C58 C57 118.4(13) . .
C63 C58 C57 118.9(12) . .
C60 C59 C58 118.0(15) . .
C60 C59 H59 121.0 . .
C58 C59 H59 121.0 . .
C59 C60 C61 121.1(18) . .
C59 C60 H60 119.4 . .
C61 C60 H60 119.4 . .
C62 C61 C60 118(2) . .
C62 C61 H61 120.8 . .
C60 C61 H61 120.8 . .
C61 C62 C63 121.8(17) . .
C61 C62 H62 119.1 . .
C63 C62 H62 119.1 . .
C62 C63 C58 117.9(14) . .
C62 C63 H63 121.0 . .
C58 C63 H63 121.0 . .
O56 C64 O55 126.5(13) . .
O56 C64 C65 117.3(12) . .
O55 C64 C65 116.2(13) . .
C66 C65 C70 121.0(16) . .
C66 C65 C64 122.2(14) . .
C70 C65 C64 116.9(14) . .
C67 C66 C65 120.2(19) . .
C67 C66 H66 119.9 . .
C65 C66 H66 119.9 . .
C66 C67 C68 121(2) . .
C66 C67 H67 119.7 . .
C68 C67 H67 119.7 . .
C69 C68 C67 119.9(19) . .
C69 C68 H68 120.0 . .
C67 C68 H68 120.0 . .
C68 C69 C70 119.9(18) . .
C68 C69 H69 120.0 . .
C70 C69 H69 120.0 . .
C65 C70 C69 117.8(16) . .
C65 C70 H70 121.1 . .
C69 C70 H70 121.1 . .
O58 C71 O57 127.3(12) . .
O58 C71 C72 117.9(15) . .
O57 C71 C72 114.1(15) . .
C77 C72 C73 116(3) . .
C77 C72 C71 120(2) . .
C73 C72 C71 124(2) . .
C72 C73 C74 124(3) . .
C72 C73 H73 118.1 . .
C74 C73 H73 118.1 . .
C75 C74 C73 116(3) . .
C75 C74 H74 122.1 . .
C73 C74 H74 122.1 . .
C76 C75 C74 124(3) . .
C76 C75 H75 118.1 . .
C74 C75 H75 118.1 . .
C75 C76 C77 116(3) . .
C75 C76 H76 121.9 . .
C77 C76 H76 121.9 . .
C72 C77 C76 124(3) . .
C72 C77 H77 118.0 . .
C76 C77 H77 118.0 . .
O60 C78 O59 125.0(13) . .
O60 C78 C79 121.3(13) . .
O59 C78 C79 113.7(12) . .
C84 C79 C80 121.6(15) . .
C84 C79 C78 119.5(15) . .
C80 C79 C78 118.8(14) . .
C79 C80 C81 119.6(16) . .
C79 C80 H80 120.2 . .
C81 C80 H80 120.2 . .
C80 C81 C82 116.3(17) . .
C80 C81 H81 121.8 . .
C82 C81 H81 121.8 . .
C83 C82 C81 123.2(18) . .
C83 C82 H82 118.4 . .
C81 C82 H82 118.4 . .
C82 C83 C84 118.6(18) . .
C82 C83 H83 120.7 . .
C84 C83 H83 120.7 . .
C79 C84 C83 120.3(16) . .
C79 C84 H84 119.8 . .
C83 C84 H84 119.8 . .
O61 C85 O62 124.8(11) . .
O61 C85 C86 118.3(11) . .
O62 C85 C86 116.7(12) . .
C91 C86 C87 121.2(13) . .
C91 C86 C85 118.9(12) . .
C87 C86 C85 119.8(13) . .
C86 C87 C88 120.3(15) . .
C86 C87 H87 119.9 . .
C88 C87 H87 119.9 . .
C89 C88 C87 116.5(15) . .
C89 C88 H88 121.7 . .
C87 C88 H88 121.7 . .
C90 C89 C88 125.4(14) . .
C90 C89 H89 117.3 . .
C88 C89 H89 117.3 . .
C89 C90 C91 116.7(15) . .
C89 C90 H90 121.7 . .
C91 C90 H90 121.7 . .
C86 C91 C90 119.8(13) . .
C86 C91 H91 120.1 . .
C90 C91 H91 120.1 . .
O64 C92 O63 125.2(13) . .
O64 C92 C93 117.1(12) . .
O63 C92 C93 117.7(12) . .
C94 C93 C98 117.6(13) . .
C94 C93 C92 121.6(12) . .
C98 C93 C92 120.7(13) . .
C93 C94 C95 121.5(14) . .
C93 C94 H94 119.2 . .
C95 C94 H94 119.2 . .
C96 C95 C94 119.6(16) . .
C96 C95 H95 120.2 . .
C94 C95 H95 120.2 . .
C95 C96 C97 119.8(17) . .
C95 C96 H96 120.1 . .
C97 C96 H96 120.1 . .
C96 C97 C98 123.2(17) . .
C96 C97 H97 118.4 . .
C98 C97 H97 118.4 . .
C97 C98 C93 118.3(15) . .
C97 C98 H98 120.9 . .
C93 C98 H98 120.9 . .
O65 C99 O66 126.3(13) . .
O65 C99 C100 117.6(12) . .
O66 C99 C100 116.1(11) . .
C101 C100 C105 118.9(15) . .
C101 C100 C99 120.8(13) . .
C105 C100 C99 120.3(14) . .
C100 C101 C102 122.3(15) . .
C100 C101 H101 118.9 . .
C102 C101 H101 118.9 . .
C103 C102 C101 117.1(17) . .
C103 C102 H102 121.4 . .
C101 C102 H102 121.4 . .
C104 C103 C102 121.4(17) . .
C104 C103 H103 119.3 . .
C102 C103 H103 119.3 . .
C103 C104 C105 119.3(16) . .
C103 C104 H104 120.3 . .
C105 C104 H104 120.3 . .
C104 C105 C100 120.9(16) . .
C104 C105 H105 119.6 . .
C100 C105 H105 119.6 . .
O67 C106 O68 120.7(12) . .
O67 C106 C107 120.6(12) . .
O68 C106 C107 118.6(12) . .
C112 C107 C108 122.3(15) . .
C112 C107 C106 121.7(13) . .
C108 C107 C106 115.8(13) . .
C107 C108 C109 118.9(16) . .
C107 C108 H108 120.5 . .
C109 C108 H108 120.5 . .
C110 C109 C108 119.9(18) . .
C110 C109 H109 120.0 . .
C108 C109 H109 120.0 . .
C109 C110 C111 119.5(19) . .
C109 C110 H110 120.2 . .
C111 C110 H110 120.2 . .
C112 C111 C110 118.5(18) . .
C112 C111 H111 120.8 . .
C110 C111 H111 120.8 . .
C107 C112 C111 120.7(17) . .
C107 C112 H112 119.6 . .
C111 C112 H112 119.6 . .
O70 C113 O69 125.6(12) . .
O70 C113 C114 117.0(12) . .
O69 C113 C114 117.3(13) . .
C119 C114 C115 117.2(14) . .
C119 C114 C113 119.9(13) . .
C115 C114 C113 122.8(14) . .
C114 C115 C116 120.4(17) . .
C114 C115 H115 119.8 . .
C116 C115 H115 119.8 . .
C117 C116 C115 121(2) . .
C117 C116 H116 119.6 . .
C115 C116 H116 119.6 . .
C116 C117 C118 120.2(19) . .
C116 C117 H117 119.9 . .
C118 C117 H117 119.9 . .
C117 C118 C119 121.0(19) . .
C117 C118 H118 119.5 . .
C119 C118 H118 119.5 . .
C114 C119 C118 120.3(16) . .
C114 C119 H119 119.8 . .
C118 C119 H119 119.8 . .
O72 C120 O71 124.6(13) . .
O72 C120 C121 121.4(13) . .
O71 C120 C121 114.0(13) . .
C122 C121 C126 116.3(16) . .
C122 C121 C120 125.4(14) . .
C126 C121 C120 118.3(14) . .
C121 C122 C123 124.4(16) . .
C121 C122 H122 117.8 . .
C123 C122 H122 117.8 . .
C124 C123 C122 118.1(16) . .
C124 C123 H123 120.9 . .
C122 C123 H123 120.9 . .
C123 C124 C125 121.3(15) . .
C123 C124 H124 119.4 . .
C125 C124 H124 119.4 . .
C124 C125 C126 117.5(15) . .
C124 C125 H125 121.3 . .
C126 C125 H125 121.3 . .
C121 C126 C125 122.3(16) . .
C121 C126 H126 118.8 . .
C125 C126 H126 118.8 . .
O74 C127 O73 128.6(13) . .
O74 C127 C128 116.8(12) . .
O73 C127 C128 114.5(12) . .
C133 C128 C129 117.9(17) . .
C133 C128 C127 121.0(17) . .
C129 C128 C127 121.1(14) . .
C128 C129 C130 121.3(18) . .
C128 C129 H129 119.3 . .
C130 C129 H129 119.3 . .
C129 C130 C131 117(2) . .
C129 C130 H130 121.3 . .
C131 C130 H130 121.3 . .
C132 C131 C130 122.3(19) . .
C132 C131 H131 118.9 . .
C130 C131 H131 118.9 . .
C131 C132 C133 115(2) . .
C131 C132 H132 122.3 . .
C133 C132 H132 122.3 . .
C128 C133 C132 125(2) . .
C128 C133 H133 117.4 . .
C132 C133 H133 117.4 . .
O75 C134 O76 124.2(13) . .
O75 C134 C135 118.4(13) . .
O76 C134 C135 117.4(12) . .
C136 C135 C140 116.9(17) . .
C136 C135 C134 121.6(15) . .
C140 C135 C134 121.4(15) . .
C135 C136 C137 123.1(17) . .
C135 C136 H136 118.4 . .
C137 C136 H136 118.4 . .
C138 C137 C136 116.9(18) . .
C138 C137 H137 121.5 . .
C136 C137 H137 121.5 . .
C139 C138 C137 123.3(18) . .
C139 C138 H138 118.4 . .
C137 C138 H138 118.4 . .
C138 C139 C140 117.0(17) . .
C138 C139 H139 121.5 . .
C140 C139 H139 121.5 . .
C139 C140 C135 122.8(17) . .
C139 C140 H140 118.6 . .
C135 C140 H140 118.6 . .
O78 C141 O77 122.0(13) . .
O78 C141 C142 119.6(14) . .
O77 C141 C142 118.2(13) . .
C147 C142 C143 118.2(16) . .
C147 C142 C141 118.5(14) . .
C143 C142 C141 122.6(17) . .
C142 C143 C144 120(2) . .
C142 C143 H143 120.2 . .
C144 C143 H143 120.2 . .
C145 C144 C143 120(3) . .
C145 C144 H144 120.2 . .
C143 C144 H144 120.2 . .
C144 C145 C146 124(3) . .
C144 C145 H145 118.0 . .
C146 C145 H145 118.0 . .
C147 C146 C145 116(3) . .
C147 C146 H146 122.2 . .
C145 C146 H146 122.2 . .
C146 C147 C142 122.7(19) . .
C146 C147 H147 118.7 . .
C142 C147 H147 118.7 . .
O79 C148 O80 127.9(14) . .
O79 C148 C149 113.4(13) . .
O80 C148 C149 118.6(12) . .
C150 C149 C154 113.3(17) . .
C150 C149 C148 124.4(14) . .
C154 C149 C148 121.9(15) . .
C149 C150 C151 125.3(18) . .
C149 C150 H150 117.3 . .
C151 C150 H150 117.3 . .
C152 C151 C150 118(2) . .
C152 C151 H151 120.8 . .
C150 C151 H151 120.8 . .
C151 C152 C153 122(2) . .
C151 C152 H152 119.1 . .
C153 C152 H152 119.1 . .
C152 C153 C154 120.4(19) . .
C152 C153 H153 119.8 . .
C154 C153 H153 119.8 . .
C153 C154 C149 120.7(19) . .
C153 C154 H154 119.7 . .
C149 C154 H154 119.7 . .
O82 C155 O81 123.3(12) . .
O82 C155 C156 118.0(13) . .
O81 C155 C156 118.8(11) . .
C161 C156 C157 121.5(14) . .
C161 C156 C155 120.6(13) . .
C157 C156 C155 117.9(12) . .
C158 C157 C156 114.7(15) . .
C158 C157 H157 122.6 . .
C156 C157 H157 122.6 . .
C159 C158 C157 125.8(17) . .
C159 C158 H158 117.1 . .
C157 C158 H158 117.1 . .
C158 C159 C160 116.0(16) . .
C158 C159 H159 122.0 . .
C160 C159 H159 122.0 . .
C159 C160 C161 121.5(16) . .
C159 C160 H160 119.3 . .
C161 C160 H160 119.3 . .
C156 C161 C160 120.4(15) . .
C156 C161 H161 119.8 . .
C160 C161 H161 119.8 . .
O83 C162 O84 122.9(15) . .
O83 C162 C163 121.9(16) . .
O84 C162 C163 115.2(16) . .
C168 C163 C164 115.4(17) . .
C168 C163 C162 124.8(17) . .
C164 C163 C162 119.8(17) . .
C163 C164 C165 121.1(19) . .
C163 C164 H164 119.4 . .
C165 C164 H164 119.4 . .
C166 C165 C164 118.0(19) . .
C166 C165 H165 121.0 . .
C164 C165 H165 121.0 . .
C167 C166 C165 123(2) . .
C167 C166 H166 118.7 . .
C165 C166 H166 118.7 . .
C166 C167 C168 117.5(19) . .
C166 C167 H167 121.2 . .
C168 C167 H167 121.2 . .
C163 C168 C167 125.3(19) . .
C163 C168 H168 117.4 . .
C167 C168 H168 117.4 . .
O85 C169 O86 127.6(14) . .
O85 C169 C170 117.1(14) . .
O86 C169 C170 115.2(14) . .
C171 C170 C175 117.6(18) . .
C171 C170 C169 123.2(15) . .
C175 C170 C169 119.1(16) . .
C170 C171 C172 122.4(17) . .
C170 C171 H171 118.8 . .
C172 C171 H171 118.8 . .
C171 C172 C173 120.3(18) . .
C171 C172 H172 119.9 . .
C173 C172 H172 119.9 . .
C174 C173 C172 118(2) . .
C174 C173 H173 120.9 . .
C172 C173 H173 120.9 . .
C175 C174 C173 120(2) . .
C175 C174 H174 120.2 . .
C173 C174 H174 120.2 . .
C174 C175 C170 122(2) . .
C174 C175 H175 119.1 . .
C170 C175 H175 119.1 . .
O87 C176 O88 124.2(17) . .
O87 C176 C177 119.3(17) . .
O88 C176 C177 116.5(17) . .
C178 C177 C182 117(3) . .
C178 C177 C176 118(2) . .
C182 C177 C176 123(2) . .
C179 C178 C177 119(3) . .
C179 C178 H17A 120.7 . .
C177 C178 H17A 120.7 . .
C178 C179 C180 128(3) . .
C178 C179 H17B 116.0 . .
C180 C179 H17B 116.0 . .
C181 C180 C179 110(3) . .
C181 C180 H18A 124.9 . .
C179 C180 H18A 124.9 . .
C180 C181 C182 125(3) . .
C180 C181 H18B 117.6 . .
C182 C181 H18B 117.6 . .
C177 C182 C181 121(3) . .
C177 C182 H18C 119.5 . .
C181 C182 H18C 119.5 . .
O89 C183 O90 125.1(14) . .
O89 C183 C184 117.5(16) . .
O90 C183 C184 117.4(15) . .
C189 C184 C185 121(2) . .
C189 C184 C183 121.2(18) . .
C185 C184 C183 117.8(18) . .
C184 C185 C186 118(3) . .
C184 C185 H185 120.9 . .
C186 C185 H185 120.9 . .
C187 C186 C185 119(3) . .
C187 C186 H186 120.6 . .
C185 C186 H186 120.6 . .
C186 C187 C188 122(3) . .
C186 C187 H187 118.8 . .
C188 C187 H187 118.8 . .
C189 C188 C187 117(3) . .
C189 C188 H188 121.5 . .
C187 C188 H188 121.5 . .
C184 C189 C188 123(2) . .
C184 C189 H189 118.7 . .
C188 C189 H189 118.7 . .
O91 C190 O92 128.5(12) . .
O91 C190 C191 116.0(11) . .
O92 C190 C191 115.5(12) . .
C192 C191 C196 120.6(14) . .
C192 C191 C190 121.0(12) . .
C196 C191 C190 118.4(12) . .
C193 C192 C191 120.6(15) . .
C193 C192 H192 119.7 . .
C191 C192 H192 119.7 . .
C194 C193 C192 120.2(17) . .
C194 C193 H193 119.9 . .
C192 C193 H193 119.9 . .
C193 C194 C195 121.7(17) . .
C193 C194 H194 119.2 . .
C195 C194 H194 119.2 . .
C194 C195 C196 119.2(16) . .
C194 C195 H195 120.4 . .
C196 C195 H195 120.4 . .
C191 C196 C195 117.8(15) . .
C191 C196 H196 121.1 . .
C195 C196 H196 121.1 . .
O93 C197 O94 123.9(14) . .
O93 C197 C198 117.8(15) . .
O94 C197 C198 118.1(13) . .
C203 C198 C199 119.2(17) . .
C203 C198 C197 121.6(16) . .
C199 C198 C197 119.1(15) . .
C198 C199 C200 121.3(19) . .
C198 C199 H199 119.4 . .
C200 C199 H199 119.4 . .
C201 C200 C199 117(2) . .
C201 C200 H200 121.3 . .
C199 C200 H200 121.3 . .
C202 C201 C200 120(2) . .
C202 C201 H201 120.2 . .
C200 C201 H201 120.2 . .
C203 C202 C201 121(2) . .
C203 C202 H202 119.4 . .
C201 C202 H202 119.4 . .
C202 C203 C198 121(2) . .
C202 C203 H203 119.5 . .
C198 C203 H203 119.5 . .
O96 C204 O95 127.5(15) . .
O96 C204 C205 114.8(19) . .
O95 C204 C205 117.6(19) . .
C210 C205 C206 114(2) . .
C210 C205 C204 125(2) . .
C206 C205 C204 121(2) . .
C205 C206 C207 126(2) . .
C205 C206 H206 116.9 . .
C207 C206 H206 116.9 . .
C208 C207 C206 113(2) . .
C208 C207 H207 123.4 . .
C206 C207 H207 123.4 . .
C207 C208 C209 127(2) . .
C207 C208 H208 116.7 . .
C209 C208 H208 116.7 . .
C208 C209 C210 113(2) . .
C208 C209 H209 123.4 . .
C210 C209 H209 123.4 . .
C205 C210 C209 127(2) . .
C205 C210 H210 116.7 . .
C209 C210 H210 116.7 . .
O97 C211 H211 109.5 . .
O97 C211 H212 109.5 . .
H211 C211 H212 109.5 . .
O97 C211 H213 109.5 . .
H211 C211 H213 109.5 . .
H212 C211 H213 109.5 . .
O98 C212 H214 109.5 . .
O98 C212 H215 109.5 . .
H214 C212 H215 109.5 . .
O98 C212 H216 109.5 . .
H214 C212 H216 109.5 . .
H215 C212 H216 109.5 . .
O99 C213 H217 109.5 . .
O99 C213 H218 109.5 . .
H217 C213 H218 109.5 . .
O99 C213 H219 109.5 . .
H217 C213 H219 109.5 . .
H218 C213 H219 109.5 . .
O100 C214 H220 109.5 . .
O100 C214 H221 109.5 . .
H220 C214 H221 109.5 . .
O100 C214 H222 109.5 . .
H220 C214 H222 109.5 . .
H221 C214 H222 109.5 . .
O101 C215 H223 109.5 . .
O101 C215 H224 109.5 . .
H223 C215 H224 109.5 . .
O101 C215 H225 109.5 . .
H223 C215 H225 109.5 . .
H224 C215 H225 109.5 . .
O102 C216 H226 109.5 . .
O102 C216 H227 109.5 . .
H226 C216 H227 109.5 . .
O102 C216 H228 109.5 . .
H226 C216 H228 109.5 . .
H227 C216 H228 109.5 . .
O103 C217 H229 109.5 . .
O103 C217 H230 109.5 . .
H229 C217 H230 109.5 . .
O103 C217 H231 109.5 . .
H229 C217 H231 109.5 . .
H230 C217 H231 109.5 . .
O113 N4 O115 120.5(16) . .
O113 N4 O114 118.1(13) . .
O115 N4 O114 121.4(14) . .
O116 N5 O117 122(2) . .
O116 N5 O118 118(2) . .
O117 N5 O118 119(2) . .
O121 N6 O120 116(3) . .
O121 N6 O119 118(2) . .
O120 N6 O119 126(2) . .
H1WA O1W H1WB 114.6 . .
H2WA O2W H2WB 114.8 . .
H3WA O3W H3WB 110.1 . .
C218 O122 H12A 103.5 . .
O122 C218 H21D 109.5 . .
O122 C218 H21E 109.5 . .
H21D C218 H21E 109.5 . .
O122 C218 H21F 109.5 . .
H21D C218 H21F 109.5 . .
H21E C218 H21F 109.5 . .
C219 O123 H12B 107.7 . .
O123 C219 H21A 109.5 . .
O123 C219 H21B 109.5 . .
H21A C219 H21B 109.5 . .
O123 C219 H21C 109.5 . .
H21A C219 H21C 109.5 . .
H21B C219 H21C 109.5 . .
C220 O124 H12C 111.3 . .
O124 C220 H22A 109.5 . .
O124 C220 H22B 109.5 . .
H22A C220 H22B 109.5 . .
O124 C220 H22C 109.5 . .
H22A C220 H22C 109.5 . .
H22B C220 H22C 109.5 . .
C221 O125 H12D 110.1 . .
O125 C221 H22D 109.5 . .
O125 C221 H22E 109.5 . .
H22D C221 H22E 109.5 . .
O125 C221 H22F 109.5 . .
H22D C221 H22F 109.5 . .
H22E C221 H22F 109.5 . .
C222 O126 H12E 107.3 . .
O126 C222 H22G 109.5 . .
O126 C222 H22H 109.5 . .
H22G C222 H22H 109.5 . .
O126 C222 H22I 109.5 . .
H22G C222 H22I 109.5 . .
H22H C222 H22I 109.5 . .
N7 C223 C224 179(2) . .
C223 C224 H22J 109.5 . .
C223 C224 H22K 109.5 . .
H22J C224 H22K 109.5 . .
C223 C224 H22L 109.5 . .
H22J C224 H22L 109.5 . .
H22K C224 H22L 109.5 . .
N8 C225 C226 176(2) . .
C225 C226 H22M 109.5 . .
C225 C226 H22N 109.5 . .
H22M C226 H22N 109.5 . .
C225 C226 H22O 109.5 . .
H22M C226 H22O 109.5 . .
H22N C226 H22O 109.5 . .
N9 C227 C228 177.6(19) . .
C227 C228 H22P 109.5 . .
C227 C228 H22Q 109.5 . .
H22P C228 H22Q 109.5 . .
C227 C228 H22R 109.5 . .
H22P C228 H22R 109.5 . .
H22Q C228 H22R 109.5 . .
N10 C229 C230 177.5(19) . .
C229 C230 H23A 109.5 . .
C229 C230 H23B 109.5 . .
H23A C230 H23B 109.5 . .
C229 C230 H23C 109.5 . .
H23A C230 H23C 109.5 . .
H23B C230 H23C 109.5 . .
N11 C231 C232 177(2) . .
C231 C232 H23D 109.5 . .
C231 C232 H23E 109.5 . .
H23D C232 H23E 109.5 . .
C231 C232 H23F 109.5 . .
H23D C232 H23F 109.5 . .
H23E C232 H23F 109.5 . .
N12 C233 C234 176(2) . .
C233 C234 H23G 109.5 . .
C233 C234 H23H 109.5 . .
H23G C234 H23H 109.5 . .
C233 C234 H23I 109.5 . .
H23G C234 H23I 109.5 . .
H23H C234 H23I 109.5 . .
N13 C235 C236 177(2) . .
C235 C236 H23J 109.5 . .
C235 C236 H23K 109.5 . .
H23J C236 H23K 109.5 . .
C235 C236 H23L 109.5 . .
H23J C236 H23L 109.5 . .
H23K C236 H23L 109.5 . .
N14 C237 C238 179(2) . .
C237 C238 H23M 109.5 . .
C237 C238 H23N 109.5 . .
H23M C238 H23N 109.5 . .
C237 C238 H23O 109.5 . .
H23M C238 H23O 109.5 . .
H23N C238 H23O 109.5 . .
N15 C239 C240 161(3) . .
C239 C240 H24A 109.5 . .
C239 C240 H24B 109.5 . .
H24A C240 H24B 109.5 . .
C239 C240 H24C 109.5 . .
H24A C240 H24C 109.5 . .
H24B C240 H24C 109.5 . .
N16 C241 C242 177(3) . .
C241 C242 H24D 109.5 . .
C241 C242 H24E 109.5 . .
H24D C242 H24E 109.5 . .
C241 C242 H24F 109.5 . .
H24D C242 H24F 109.5 . .
H24E C242 H24F 109.5 . .
N17 C243 C244 175(3) . .
C243 C244 H24G 109.5 . .
C243 C244 H24H 109.5 . .
H24G C244 H24H 109.5 . .
C243 C244 H24I 109.5 . .
H24G C244 H24I 109.5 . .
H24H C244 H24I 109.5 . .
N18 C245 C246 178(3) . .
C245 C246 H24J 109.5 . .
C245 C246 H24K 109.5 . .
H24J C246 H24K 109.5 . .
C245 C246 H24L 109.5 . .
H24J C246 H24L 109.5 . .
H24K C246 H24L 109.5 . .
N19 C247 C248 173(3) . .
C247 C248 H24M 109.5 . .
C247 C248 H24N 109.5 . .
H24M C248 H24N 109.5 . .
C247 C248 H24O 109.5 . .
H24M C248 H24O 109.5 . .
H24N C248 H24O 109.5 . .

loop_
_geom_bond_atom_site_label_1
_geom_bond_atom_site_label_2
_geom_bond_distance
_geom_bond_site_symmetry_2
Dy1 O39 2.299(10) .
Dy1 O1 2.324(7) .
Dy1 O37 2.335(8) .
Dy1 O2 2.340(8) .
Dy1 O3 2.352(7) .
Dy1 O35 2.418(7) 2_265
Dy1 O36 2.427(8) 2_265
Dy1 O5 2.452(9) 2_265
Dy1 Cu17 3.3261(17) 2_265
Dy1 Cu18 3.3533(19) 2_265
Dy1 Cu16 3.4136(17) 2_265
Dy1 Dy2 3.7189(10) .
Dy2 O41 2.297(9) .
Dy2 O38 2.306(8) .
Dy2 O1 2.344(8) .
Dy2 O2 2.356(8) .
Dy2 O4 2.360(7) .
Dy2 O7 2.413(8) .
Dy2 O8 2.438(7) .
Dy2 O6 2.441(8) .
Dy2 Cu2 3.3422(16) .
Dy2 Cu1 3.3507(18) .
Dy2 Cu3 3.3752(17) .
Dy3 O47 2.316(9) 2_265
Dy3 O49 2.330(9) 2_265
Dy3 O43 2.341(8) .
Dy3 O3 2.347(8) .
Dy3 O42 2.363(9) .
Dy3 O1 2.368(8) .
Dy3 O4 2.375(9) .
Dy3 O97 2.456(9) .
Dy3 Dy4 3.8513(10) .
Dy4 O44 2.297(9) .
Dy4 O40 2.329(8) .
Dy4 O45 2.347(9) .
Dy4 O51 2.353(9) .
Dy4 O4 2.364(8) .
Dy4 O2 2.370(7) .
Dy4 O3 2.370(8) .
Dy4 O98 2.447(9) .
Dy5 O59 2.273(10) .
Dy5 O16 2.296(8) .
Dy5 O57 2.317(8) .
Dy5 O14 2.360(7) .
Dy5 O15 2.367(8) .
Dy5 O11 2.419(7) .
Dy5 O13 2.420(7) .
Dy5 O12 2.462(8) .
Dy5 Cu5 3.3166(15) .
Dy5 Cu6 3.3432(17) .
Dy5 Cu4 3.3957(17) .
Dy5 Dy8 3.7103(9) .
Dy6 O67 2.317(9) .
Dy6 O69 2.356(9) .
Dy6 O60 2.357(9) .
Dy6 O17 2.359(8) .
Dy6 O65 2.369(9) .
Dy6 O14 2.371(7) .
Dy6 O15 2.381(8) .
Dy6 O99 2.412(8) .
Dy6 Dy8 3.7439(10) .
Dy6 Dy7 3.8616(10) .
Dy7 O62 2.321(8) .
Dy7 O71 2.324(9) .
Dy7 O70 2.325(9) .
Dy7 O14 2.349(9) .
Dy7 O64 2.363(9) .
Dy7 O16 2.371(8) .
Dy7 O17 2.387(7) .
Dy7 O100 2.437(9) .
Dy7 Dy8 3.7862(10) .
Dy8 O72 2.277(9) .
Dy8 O58 2.327(8) .
Dy8 O15 2.334(8) .
Dy8 O17 2.349(7) .
Dy8 O16 2.380(8) .
Dy8 O20 2.402(8) .
Dy8 O18 2.424(8) .
Dy8 O19 2.456(9) .
Dy8 Cu7 3.3303(18) .
Dy8 Cu9 3.3337(16) .
Dy8 Cu8 3.3746(16) .
Dy9 O83 2.309(10) .
Dy9 O28 2.368(8) .
Dy9 O27 2.370(8) .
Dy9 O26 2.375(8) .
Dy9 O77 2.386(9) .
Dy9 O23 2.424(7) .
Dy9 O24 2.471(8) .
Dy9 O25 2.493(8) .
Dy9 O101 2.569(11) .
Dy9 Cu10 3.3753(17) .
Dy9 Cu12 3.4016(18) .
Dy9 Cu11 3.4122(16) .
Dy10 O80 2.313(10) .
Dy10 O82 2.321(9) .
Dy10 O95 2.337(10) .
Dy10 O27 2.340(8) .
Dy10 O26 2.367(9) .
Dy10 O85 2.367(9) .
Dy10 O29 2.377(8) .
Dy10 O102 2.457(9) .
Dy10 Dy12 3.7584(11) .
Dy10 Dy11 3.8497(11) .
Dy11 O84 2.295(10) .
Dy11 O93 2.335(9) .
Dy11 O29 2.341(8) .
Dy11 O96 2.346(11) .
Dy11 O87 2.350(10) .
Dy11 O28 2.362(8) .
Dy11 O26 2.363(8) .
Dy11 O103 2.443(11) .
Dy11 Dy12 3.7257(10) .
Dy12 O78 2.307(8) .
Dy12 O86 2.310(10) .
Dy12 O29 2.348(7) .
Dy12 O28 2.351(9) .
Dy12 O27 2.361(9) .
Dy12 O32 2.419(8) .
Dy12 O30 2.452(9) .
Dy12 O31 2.452(8) .
Dy12 Cu13 3.3395(19) .
Dy12 Cu15 3.3784(16) .
Dy12 Cu14 3.3806(18) .
Cu1 O46 1.946(10) .
Cu1 O52 1.957(8) .
Cu1 O7 1.961(8) .
Cu1 O6 1.964(9) .
Cu1 O104 2.335(8) .
Cu2 O53 1.919(8) .
Cu2 O9 1.921(8) .
Cu2 O6 1.937(8) .
Cu2 O8 1.946(8) .
Cu2 Cu5 2.978(2) .
Cu3 O10 1.895(8) .
Cu3 O55 1.896(10) .
Cu3 O8 1.926(8) .
Cu3 O7 1.941(7) .
Cu3 Cu4 3.000(2) .
Cu4 O56 1.908(9) .
Cu4 O10 1.912(8) .
Cu4 O12 1.939(8) .
Cu4 O11 1.952(8) .
Cu5 O9 1.904(8) .
Cu5 O54 1.930(8) .
Cu5 O11 1.948(7) .
Cu5 O13 1.959(9) .
Cu6 O13 1.938(9) .
Cu6 O61 1.947(8) .
Cu6 O12 1.954(8) .
Cu6 O63 1.959(9) .
Cu6 O105 2.364(9) .
Cu7 O66 1.924(10) .
Cu7 O68 1.951(9) .
Cu7 O18 1.968(9) .
Cu7 O19 1.977(8) .
Cu7 O107 2.261(8) .
Cu8 O22 1.901(8) .
Cu8 O73 1.938(8) .
Cu8 O18 1.939(8) .
Cu8 O20 1.950(8) .
Cu8 Cu11 3.021(2) .
Cu9 O21 1.908(8) .
Cu9 O75 1.922(10) .
Cu9 O20 1.937(9) .
Cu9 O19 1.959(7) .
Cu9 Cu10 3.002(2) .
Cu10 O21 1.897(8) .
Cu10 O76 1.924(10) .
Cu10 O24 1.930(8) .
Cu10 O23 1.944(9) .
Cu11 O22 1.894(7) .
Cu11 O25 1.936(7) .
Cu11 O74 1.950(9) .
Cu11 O23 1.954(8) .
Cu12 O79 1.928(10) .
Cu12 O25 1.938(9) .
Cu12 O81 1.949(8) .
Cu12 O24 1.951(8) .
Cu12 O108 2.313(9) .
Cu13 O88 1.917(11) .
Cu13 O31 1.963(9) .
Cu13 O94 1.971(10) .
Cu13 O30 1.988(9) .
Cu13 O110 2.313(9) .
Cu14 O32 1.903(9) .
Cu14 O34 1.939(8) .
Cu14 O89 1.942(11) .
Cu14 O30 1.955(9) .
Cu14 Cu16 3.016(2) .
Cu15 O33 1.910(9) .
Cu15 O31 1.911(8) .
Cu15 O91 1.936(8) .
Cu15 O32 1.957(8) .
Cu15 Cu17 2.991(2) .
Cu16 O34 1.905(8) .
Cu16 O90 1.917(10) .
Cu16 O5 1.924(8) .
Cu16 O35 1.929(8) .
Cu16 Dy1 3.4136(17) 2_265
Cu17 O33 1.896(8) .
Cu17 O92 1.925(9) .
Cu17 O36 1.943(8) .
Cu17 O35 1.958(8) .
Cu17 Dy1 3.3261(16) 2_265
Cu18 O50 1.933(9) .
Cu18 O5 1.947(9) .
Cu18 O36 1.956(8) .
Cu18 O48 1.983(10) .
Cu18 O111 2.349(9) .
Cu18 Dy1 3.3533(19) 2_265
O1 H1O 0.8502 .
O2 H2O 0.8499 .
O3 H3O 0.8503 .
O4 H4O 0.8498 .
O5 Dy1 2.452(9) 2_265
O5 H5O 0.8503 .
O6 H6O 0.8497 .
O7 H7O 0.8497 .
O8 H8O 0.8495 .
O9 H9O 0.8502 .
O10 H10O 0.8499 .
O11 H11O 0.8500 .
O12 H12O 0.8500 .
O13 H13O 0.8501 .
O14 H14O 0.8503 .
O15 H15O 0.8500 .
O16 H16O 0.8502 .
O17 H17O 0.8501 .
O18 H18O 0.8502 .
O19 H19O 0.8501 .
O20 H20O 0.8504 .
O21 H21O 0.8499 .
O22 H22S 0.8499 .
O23 H23S 0.8498 .
O24 H24S 0.8502 .
O25 H25O 0.8499 .
O26 H26O 0.8501 .
O27 H27O 0.8499 .
O28 H28O 0.8501 .
O29 H29O 0.8499 .
O30 H30O 0.8500 .
O31 H31O 0.8499 .
O32 H32O 0.8499 .
O33 H33O 0.8499 .
O34 H34O 0.8505 .
O35 Dy1 2.418(7) 2_265
O35 H35O 0.8501 .
O36 Dy1 2.427(8) 2_265
O36 H36O 0.8500 .
O37 C1 1.277(15) .
O38 C1 1.229(15) .
O39 C8 1.239(17) .
O40 C8 1.253(16) .
O41 C15 1.229(15) .
O42 C15 1.247(14) .
O43 C22 1.254(16) .
O44 C22 1.233(16) .
O45 C29 1.223(15) .
O46 C29 1.288(15) .
O47 C36 1.208(15) .
O47 Dy3 2.316(9) 2_265
O48 C36 1.300(15) .
O49 C43 1.267(16) .
O49 Dy3 2.330(9) 2_265
O50 C43 1.305(15) .
O51 C50 1.231(14) .
O52 C50 1.286(15) .
O53 C57 1.239(14) .
O54 C57 1.271(14) .
O55 C64 1.281(15) .
O56 C64 1.261(15) .
O57 C71 1.281(14) .
O58 C71 1.222(14) .
O59 C78 1.304(15) .
O60 C78 1.233(15) .
O61 C85 1.261(15) .
O62 C85 1.266(14) .
O63 C92 1.266(14) .
O64 C92 1.226(15) .
O65 C99 1.236(14) .
O66 C99 1.268(15) .
O67 C106 1.259(14) .
O68 C106 1.282(15) .
O69 C113 1.242(14) .
O70 C113 1.227(15) .
O71 C120 1.296(16) .
O72 C120 1.212(16) .
O73 C127 1.255(14) .
O74 C127 1.227(15) .
O75 C134 1.268(15) .
O76 C134 1.271(15) .
O77 C141 1.293(16) .
O78 C141 1.238(15) .
O79 C148 1.249(15) .
O80 C148 1.253(15) .
O81 C155 1.273(15) .
O82 C155 1.226(14) .
O83 C162 1.260(18) .
O84 C162 1.291(19) .
O85 C169 1.219(17) .
O86 C169 1.248(16) .
O87 C176 1.224(18) .
O88 C176 1.289(18) .
O89 C183 1.241(17) .
O90 C183 1.255(17) .
O91 C190 1.255(15) .
O92 C190 1.262(14) .
O93 C197 1.254(16) .
O94 C197 1.260(18) .
O95 C204 1.23(2) .
O96 C204 1.23(2) .
O97 C211 1.449(16) .
O97 H97O 0.8499 .
O98 C212 1.453(17) .
O98 H98O 0.8497 .
O99 C213 1.448(15) .
O99 H99O 0.8501 .
O100 C214 1.425(17) .
O100 H100 0.8502 .
O101 C215 1.52(3) .
O101 H10A 0.8500 .
O102 C216 1.451(17) .
O102 H10B 0.8500 .
O103 C217 1.43(2) .
O103 H10D 0.8501 .
N1 O105 1.220(12) .
N1 O106 1.249(13) .
N1 O104 1.265(13) .
N2 O107 1.209(12) .
N2 O108 1.234(12) .
N2 O109 1.275(13) .
N3 O110 1.243(13) .
N3 O111 1.245(13) .
N3 O112 1.275(13) .
C1 C2 1.515(19) .
C2 C3 1.37(2) .
C2 C7 1.41(2) .
C3 C4 1.48(3) .
C3 H3 0.9500 .
C4 C5 1.40(3) .
C4 H4 0.9500 .
C5 C6 1.47(4) .
C5 H5 0.9500 .
C6 C7 1.42(3) .
C6 H6 0.9500 .
C7 H7 0.9500 .
C8 C9 1.51(2) .
C9 C10 1.37(2) .
C9 C14 1.42(2) .
C10 C11 1.43(3) .
C10 H10 0.9500 .
C11 C12 1.30(3) .
C11 H11 0.9500 .
C12 C13 1.36(3) .
C12 H12 0.9500 .
C13 C14 1.40(3) .
C13 H13 0.9500 .
C14 H14 0.9500 .
C15 C16 1.510(18) .
C16 C17 1.376(18) .
C16 C21 1.410(18) .
C17 C18 1.43(2) .
C17 H17 0.9500 .
C18 C19 1.36(2) .
C18 H18 0.9500 .
C19 C20 1.38(2) .
C19 H19 0.9500 .
C20 C21 1.371(18) .
C20 H20 0.9500 .
C21 H21 0.9500 .
C22 C23 1.533(17) .
C23 C24 1.35(2) .
C23 C28 1.390(19) .
C24 C25 1.401(19) .
C24 H24 0.9500 .
C25 C26 1.34(2) .
C25 H25 0.9500 .
C26 C27 1.35(2) .
C26 H26 0.9500 .
C27 C28 1.379(19) .
C27 H27 0.9500 .
C28 H28 0.9500 .
C29 C30 1.46(2) .
C30 C35 1.35(2) .
C30 C31 1.40(2) .
C31 C32 1.37(3) .
C31 H31 0.9500 .
C32 C33 1.42(3) .
C32 H32 0.9500 .
C33 C34 1.44(3) .
C33 H33 0.9500 .
C34 C35 1.46(3) .
C34 H34 0.9500 .
C35 H35 0.9500 .
C36 C37 1.553(19) .
C37 C42 1.360(19) .
C37 C38 1.373(18) .
C38 C39 1.43(2) .
C38 H38 0.9500 .
C39 C40 1.33(2) .
C39 H39 0.9500 .
C40 C41 1.33(2) .
C40 H40 0.9500 .
C41 C42 1.42(2) .
C41 H41 0.9500 .
C42 H42 0.9500 .
C43 C44 1.460(17) .
C44 C49 1.39(2) .
C44 C45 1.402(19) .
C45 C46 1.37(2) .
C45 H45 0.9500 .
C46 C47 1.38(2) .
C46 H46 0.9500 .
C47 C48 1.43(3) .
C47 H47 0.9500 .
C48 C49 1.39(2) .
C48 H48 0.9500 .
C49 H49 0.9500 .
C50 C51 1.517(16) .
C51 C56 1.38(2) .
C51 C52 1.396(19) .
C52 C53 1.39(2) .
C52 H52 0.9500 .
C53 C54 1.37(3) .
C53 H53 0.9500 .
C54 C55 1.33(3) .
C54 H54 0.9500 .
C55 C56 1.43(2) .
C55 H55 0.9500 .
C56 H56 0.9500 .
C57 C58 1.487(17) .
C58 C59 1.373(18) .
C58 C63 1.408(19) .
C59 C60 1.37(2) .
C59 H59 0.9500 .
C60 C61 1.44(3) .
C60 H60 0.9500 .
C61 C62 1.36(2) .
C61 H61 0.9500 .
C62 C63 1.37(2) .
C62 H62 0.9500 .
C63 H63 0.9500 .
C64 C65 1.524(19) .
C65 C66 1.37(2) .
C65 C70 1.39(2) .
C66 C67 1.35(2) .
C66 H66 0.9500 .
C67 C68 1.38(3) .
C67 H67 0.9500 .
C68 C69 1.37(3) .
C68 H68 0.9500 .
C69 C70 1.41(2) .
C69 H69 0.9500 .
C70 H70 0.9500 .
C71 C72 1.47(2) .
C72 C77 1.379(10) .
C72 C73 1.384(10) .
C73 C74 1.394(10) .
C73 H73 0.9500 .
C74 C75 1.390(10) .
C74 H74 0.9500 .
C75 C76 1.383(10) .
C75 H75 0.9500 .
C76 C77 1.387(10) .
C76 H76 0.9500 .
C77 H77 0.9500 .
C78 C79 1.514(19) .
C79 C84 1.38(2) .
C79 C80 1.38(2) .
C80 C81 1.41(2) .
C80 H80 0.9500 .
C81 C82 1.42(3) .
C81 H81 0.9500 .
C82 C83 1.36(2) .
C82 H82 0.9500 .
C83 C84 1.38(2) .
C83 H83 0.9500 .
C84 H84 0.9500 .
C85 C86 1.507(17) .
C86 C91 1.363(18) .
C86 C87 1.380(18) .
C87 C88 1.397(19) .
C87 H87 0.9500 .
C88 C89 1.39(2) .
C88 H88 0.9500 .
C89 C90 1.34(2) .
C89 H89 0.9500 .
C90 C91 1.432(19) .
C90 H90 0.9500 .
C91 H91 0.9500 .
C92 C93 1.473(18) .
C93 C94 1.391(17) .
C93 C98 1.405(18) .
C94 C95 1.396(19) .
C94 H94 0.9500 .
C95 C96 1.33(2) .
C95 H95 0.9500 .
C96 C97 1.36(2) .
C96 H96 0.9500 .
C97 C98 1.37(2) .
C97 H97 0.9500 .
C98 H98 0.9500 .
C99 C100 1.520(19) .
C100 C101 1.334(19) .
C100 C105 1.380(19) .
C101 C102 1.41(2) .
C101 H101 0.9500 .
C102 C103 1.38(2) .
C102 H102 0.9500 .
C103 C104 1.36(2) .
C103 H103 0.9500 .
C104 C105 1.38(2) .
C104 H104 0.9500 .
C105 H105 0.9500 .
C106 C107 1.493(19) .
C107 C112 1.339(19) .
C107 C108 1.36(2) .
C108 C109 1.39(2) .
C108 H108 0.9500 .
C109 C110 1.36(2) .
C109 H109 0.9500 .
C110 C111 1.43(2) .
C110 H110 0.9500 .
C111 C112 1.35(2) .
C111 H111 0.9500 .
C112 H112 0.9500 .
C113 C114 1.490(18) .
C114 C119 1.356(19) .
C114 C115 1.374(19) .
C115 C116 1.41(2) .
C115 H115 0.9500 .
C116 C117 1.31(2) .
C116 H116 0.9500 .
C117 C118 1.33(2) .
C117 H117 0.9500 .
C118 C119 1.41(2) .
C118 H118 0.9500 .
C119 H119 0.9500 .
C120 C121 1.48(2) .
C121 C122 1.346(19) .
C121 C126 1.379(19) .
C122 C123 1.37(2) .
C122 H122 0.9500 .
C123 C124 1.36(2) .
C123 H123 0.9500 .
C124 C125 1.38(2) .
C124 H124 0.9500 .
C125 C126 1.40(2) .
C125 H125 0.9500 .
C126 H126 0.9500 .
C127 C128 1.50(2) .
C128 C133 1.35(2) .
C128 C129 1.36(2) .
C129 C130 1.37(2) .
C129 H129 0.9500 .
C130 C131 1.43(3) .
C130 H130 0.9500 .
C131 C132 1.34(3) .
C131 H131 0.9500 .
C132 C133 1.37(3) .
C132 H132 0.9500 .
C133 H133 0.9500 .
C134 C135 1.433(19) .
C135 C136 1.377(10) .
C135 C140 1.390(9) .
C136 C137 1.383(10) .
C136 H136 0.9500 .
C137 C138 1.380(10) .
C137 H137 0.9500 .
C138 C139 1.378(10) .
C138 H138 0.9500 .
C139 C140 1.382(10) .
C139 H139 0.9500 .
C140 H140 0.9500 .
C141 C142 1.51(2) .
C142 C147 1.37(2) .
C142 C143 1.38(2) .
C143 C144 1.40(3) .
C143 H143 0.9500 .
C144 C145 1.27(3) .
C144 H144 0.9500 .
C145 C146 1.43(3) .
C145 H145 0.9500 .
C146 C147 1.35(3) .
C146 H146 0.9500 .
C147 H147 0.9500 .
C148 C149 1.52(2) .
C149 C150 1.36(2) .
C149 C154 1.42(2) .
C150 C151 1.38(2) .
C150 H150 0.9500 .
C151 C152 1.28(3) .
C151 H151 0.9500 .
C152 C153 1.36(3) .
C152 H152 0.9500 .
C153 C154 1.37(2) .
C153 H153 0.9500 .
C154 H154 0.9500 .
C155 C156 1.512(18) .
C156 C161 1.333(18) .
C156 C157 1.405(18) .
C157 C158 1.39(2) .
C157 H157 0.9500 .
C158 C159 1.34(2) .
C158 H158 0.9500 .
C159 C160 1.38(2) .
C159 H159 0.9500 .
C160 C161 1.38(2) .
C160 H160 0.9500 .
C161 H161 0.9500 .
C162 C163 1.45(2) .
C163 C168 1.35(2) .
C163 C164 1.41(2) .
C164 C165 1.43(2) .
C164 H164 0.9500 .
C165 C166 1.36(3) .
C165 H165 0.9500 .
C166 C167 1.34(3) .
C166 H166 0.9500 .
C167 C168 1.40(2) .
C167 H167 0.9500 .
C168 H168 0.9500 .
C169 C170 1.49(2) .
C170 C171 1.34(2) .
C170 C175 1.41(2) .
C171 C172 1.37(2) .
C171 H171 0.9500 .
C172 C173 1.42(3) .
C172 H172 0.9500 .
C173 C174 1.38(3) .
C173 H173 0.9500 .
C174 C175 1.38(2) .
C174 H174 0.9500 .
C175 H175 0.9500 .
C176 C177 1.47(3) .
C177 C178 1.374(10) .
C177 C182 1.375(10) .
C178 C179 1.371(10) .
C178 H17A 0.9500 .
C179 C180 1.389(10) .
C179 H17B 0.9500 .
C180 C181 1.386(10) .
C180 H18A 0.9500 .
C181 C182 1.387(10) .
C181 H18B 0.9500 .
C182 H18C 0.9500 .
C183 C184 1.47(2) .
C184 C189 1.36(2) .
C184 C185 1.36(3) .
C185 C186 1.43(3) .
C185 H185 0.9500 .
C186 C187 1.35(4) .
C186 H186 0.9500 .
C187 C188 1.40(3) .
C187 H187 0.9500 .
C188 C189 1.36(3) .
C188 H188 0.9500 .
C189 H189 0.9500 .
C190 C191 1.518(18) .
C191 C192 1.389(19) .
C191 C196 1.397(19) .
C192 C193 1.382(19) .
C192 H192 0.9500 .
C193 C194 1.36(2) .
C193 H193 0.9500 .
C194 C195 1.38(2) .
C194 H194 0.9500 .
C195 C196 1.44(2) .
C195 H195 0.9500 .
C196 H196 0.9500 .
C197 C198 1.51(2) .
C198 C203 1.36(2) .
C198 C199 1.38(2) .
C199 C200 1.40(3) .
C199 H199 0.9500 .
C200 C201 1.40(3) .
C200 H200 0.9500 .
C201 C202 1.38(3) .
C201 H201 0.9500 .
C202 C203 1.35(2) .
C202 H202 0.9500 .
C203 H203 0.9500 .
C204 C205 1.49(2) .
C205 C210 1.381(10) .
C205 C206 1.382(10) .
C206 C207 1.391(10) .
C206 H206 0.9500 .
C207 C208 1.386(10) .
C207 H207 0.9500 .
C208 C209 1.386(10) .
C208 H208 0.9500 .
C209 C210 1.390(10) .
C209 H209 0.9500 .
C210 H210 0.9500 .
C211 H211 0.9800 .
C211 H212 0.9800 .
C211 H213 0.9800 .
C212 H214 0.9800 .
C212 H215 0.9800 .
C212 H216 0.9800 .
C213 H217 0.9800 .
C213 H218 0.9800 .
C213 H219 0.9800 .
C214 H220 0.9800 .
C214 H221 0.9800 .
C214 H222 0.9800 .
C215 H223 0.9800 .
C215 H224 0.9800 .
C215 H225 0.9800 .
C216 H226 0.9800 .
C216 H227 0.9800 .
C216 H228 0.9800 .
C217 H229 0.9800 .
C217 H230 0.9800 .
C217 H231 0.9800 .
N4 O113 1.223(15) .
N4 O115 1.226(16) .
N4 O114 1.266(16) .
N5 O116 1.19(2) .
N5 O117 1.25(2) .
N5 O118 1.26(2) .
N6 O121 1.15(3) .
N6 O120 1.19(2) .
N6 O119 1.23(2) .
O1W H1WA 0.8499 .
O1W H1WB 0.8501 .
O2W H2WA 0.8498 .
O2W H2WB 0.8499 .
O3W H3WA 0.8500 .
O3W H3WB 0.8499 .
O122 C218 1.382(17) .
O122 H12A 0.8499 .
C218 H21D 0.9800 .
C218 H21E 0.9800 .
C218 H21F 0.9800 .
O123 C219 1.409(18) .
O123 H12B 0.8499 .
C219 H21A 0.9800 .
C219 H21B 0.9800 .
C219 H21C 0.9800 .
O124 C220 1.39(2) .
O124 H12C 0.8498 .
C220 H22A 0.9800 .
C220 H22B 0.9800 .
C220 H22C 0.9800 .
O125 C221 1.43(2) .
O125 H12D 0.8498 .
C221 H22D 0.9800 .
C221 H22E 0.9800 .
C221 H22F 0.9800 .
O126 C222 1.368(19) .
O126 H12E 0.8501 .
C222 H22G 0.9800 .
C222 H22H 0.9800 .
C222 H22I 0.9800 .
N7 C223 1.116(18) .
C223 C224 1.45(2) .
C224 H22J 0.9800 .
C224 H22K 0.9800 .
C224 H22L 0.9800 .
N8 C225 1.094(19) .
C225 C226 1.48(2) .
C226 H22M 0.9800 .
C226 H22N 0.9800 .
C226 H22O 0.9800 .
N9 C227 1.135(19) .
C227 C228 1.47(2) .
C228 H22P 0.9800 .
C228 H22Q 0.9800 .
C228 H22R 0.9800 .
N10 C229 1.102(19) .
C229 C230 1.45(2) .
C230 H23A 0.9800 .
C230 H23B 0.9800 .
C230 H23C 0.9800 .
N11 C231 1.090(17) .
C231 C232 1.47(2) .
C232 H23D 0.9800 .
C232 H23E 0.9800 .
C232 H23F 0.9800 .
N12 C233 1.088(19) .
C233 C234 1.43(2) .
C234 H23G 0.9800 .
C234 H23H 0.9800 .
C234 H23I 0.9800 .
N13 C235 1.15(2) .
C235 C236 1.40(2) .
C236 H23J 0.9800 .
C236 H23K 0.9800 .
C236 H23L 0.9800 .
N14 C237 1.10(2) .
C237 C238 1.42(3) .
C238 H23M 0.9800 .
C238 H23N 0.9800 .
C238 H23O 0.9800 .
N15 C239 1.07(2) .
C239 C240 1.46(4) .
C240 H24A 0.9800 .
C240 H24B 0.9800 .
C240 H24C 0.9800 .
N16 C241 1.15(3) .
C241 C242 1.52(3) .
C242 H24D 0.9800 .
C242 H24E 0.9800 .
C242 H24F 0.9800 .
N17 C243 1.11(2) .
C243 C244 1.44(3) .
C244 H24G 0.9800 .
C244 H24H 0.9800 .
C244 H24I 0.9800 .
N18 C245 1.09(3) .
C245 C246 1.60(3) .
C246 H24J 0.9800 .
C246 H24K 0.9800 .
C246 H24L 0.9800 .
N19 C247 1.20(3) .
C247 C248 1.56(4) .
C248 H24M 0.9800 .
C248 H24N 0.9800 .
C248 H24O 0.9800 .

loop_
_platon_squeeze_void_nr
_platon_squeeze_void_average_x
_platon_squeeze_void_average_y
_platon_squeeze_void_average_z
_platon_squeeze_void_volume
_platon_squeeze_void_count_electrons
_platon_squeeze_void_content
1 0.869 0.013 0.147 70 36 ' '
2 0.131 -0.013 0.853 70 34 ' '
3 0.264 0.119 0.842 14 3 ' '
4 0.386 0.500 -0.093 4551 1670 ' '
5 0.438 0.190 0.493 102 36 ' '
6 0.282 0.241 0.627 35 16 ' '
7 0.718 0.759 0.373 35 14 ' '
8 0.562 0.810 0.507 102 35 ' '
9 0.736 0.881 0.158 14 3 ' '
